data_1570464
loop_
_publ_author_name
'Tian, Yi-Qi'
'Dai, Lin-Fang'
'Mu, Wen-Lei'
'Yu, Wei-Dong'
'Yan, Jun'
'Liu, Chao'

_publ_section_title
;
 Atomically accurate site-specific ligand tailoring of highly acid- and
 alkali-resistant Ti(iv)-based metallamacrocycle for enhanced
 CO<sub>2</sub> photoreduction.
;
_journal_issue 48
_journal_name_full 'Chemical science'
_journal_page_first 14280
_journal_page_last 14289
_journal_paper_doi 10.1039/d3sc06046b
_journal_volume 14
_journal_year 2023
_chemical_formula_moiety 'C364 H422 N2 Na2 O70 Ti16, 2(C2 H3 N)'
_chemical_formula_sum 'C368 H428 N4 Na2 O70 Ti16'
_chemical_formula_weight 6839.50
_space_group_crystal_system monoclinic
_space_group_IT_number 15
_space_group_name_Hall '-C 2yc'
_space_group_name_H-M_alt 'C 1 2/c 1'
_atom_sites_solution_hydrogens geom
_audit_block_doi 10.5517/ccdc.csd.cc2bzp01
_audit_creation_date 2022-05-23
_audit_creation_method
;
Olex2 1.5
(compiled 2021.12.09 svn.r5202d8cf for OlexSys, GUI svn.r6439)
;
_audit_update_record
;
2022-05-23 deposited with the CCDC.	2023-11-29 downloaded from the CCDC.
;
_cell_angle_alpha 90
_cell_angle_beta 114.933(2)
_cell_angle_gamma 90
_cell_formula_units_Z 4
_cell_length_a 38.447(2)
_cell_length_b 32.9077(17)
_cell_length_c 37.172(2)
_cell_measurement_reflns_used 9389
_cell_measurement_temperature 150.0
_cell_measurement_theta_max 52.14
_cell_measurement_theta_min 3.34
_cell_volume 42647(4)
_computing_molecular_graphics 'Olex2 1.5 (Dolomanov et al., 2009)'
_computing_publication_material 'Olex2 1.5 (Dolomanov et al., 2009)'
_computing_structure_refinement 'SHELXL 2013/2 (Sheldrick, 2015)'
_diffrn_ambient_temperature 150.0
_diffrn_detector 'CCD area detector'
_diffrn_detector_area_resol_mean 5.6
_diffrn_detector_type 'Bruker SMART CCD 6000 area detector'
_diffrn_measured_fraction_theta_full 0.936
_diffrn_measured_fraction_theta_max 0.985
_diffrn_measurement_device 'three-circle diffractometer'
_diffrn_measurement_device_type 'XtaLAB Synergy, Dualflex, HyPix'
_diffrn_measurement_method '\w scans'
_diffrn_radiation_monochromator graphite
_diffrn_radiation_probe x-ray
_diffrn_radiation_type GaK\a
_diffrn_radiation_wavelength 1.34139
_diffrn_reflns_av_R_equivalents 0.0895
_diffrn_reflns_av_unetI/netI 0.0675
_diffrn_reflns_Laue_measured_fraction_full 0.936
_diffrn_reflns_Laue_measured_fraction_max 0.985
_diffrn_reflns_limit_h_max 44
_diffrn_reflns_limit_h_min -45
_diffrn_reflns_limit_k_max 38
_diffrn_reflns_limit_k_min -38
_diffrn_reflns_limit_l_max 43
_diffrn_reflns_limit_l_min -43
_diffrn_reflns_number 217747
_diffrn_reflns_point_group_measured_fraction_full 0.936
_diffrn_reflns_point_group_measured_fraction_max 0.985
_diffrn_reflns_theta_full 53.594
_diffrn_reflns_theta_max 52.317
_diffrn_reflns_theta_min 2.379
_diffrn_source 'sealed X-ray tube'
_diffrn_source_current 2.86
_diffrn_source_power 0.1997996
_diffrn_source_target Mo
_diffrn_source_type 'Incoatec I\ms'
_diffrn_source_voltage 69.86
_diffrn_standards_number 0
_exptl_absorpt_coefficient_mu 1.878
_exptl_absorpt_correction_T_max 0.2987
_exptl_absorpt_correction_T_min 0.1954
_exptl_absorpt_correction_type multi-scan
_exptl_absorpt_process_details
;
SADABS-2016/2 (Bruker,2016/2) was used for absorption correction.
wR2(int) was 0.1407 before and 0.0861 after correction.
The Ratio of minimum to maximum transmission is 0.6542.
The \l/2 correction factor is Not present.
;
_exptl_crystal_colour 'clear yellowish yellow'
_exptl_crystal_colour_lustre clear
_exptl_crystal_colour_modifier yellowish
_exptl_crystal_colour_primary yellow
_exptl_crystal_density_diffrn 1.065
_exptl_crystal_description block
_exptl_crystal_F_000 14392
_exptl_crystal_size_max 0.5
_exptl_crystal_size_mid 0.4
_exptl_crystal_size_min 0.3
_refine_diff_density_max 0.882
_refine_diff_density_min -0.537
_refine_diff_density_rms 0.088
_refine_ls_extinction_method none
_refine_ls_goodness_of_fit_ref 1.048
_refine_ls_hydrogen_treatment constr
_refine_ls_matrix_type full
_refine_ls_number_parameters 2132
_refine_ls_number_reflns 36156
_refine_ls_number_restraints 60
_refine_ls_restrained_S_all 1.052
_refine_ls_R_factor_all 0.1047
_refine_ls_R_factor_gt 0.0904
_refine_ls_shift/su_max 0.001
_refine_ls_shift/su_mean 0.000
_refine_ls_structure_factor_coef Fsqd
_refine_ls_weighting_details
;
 w=1/[\s^2^(Fo^2^)+(0.1448P)^2^+170.1562P]
 where P=(Fo^2^+2Fc^2^)/3
;
_refine_ls_weighting_scheme calc
_refine_ls_wR_factor_gt 0.2599
_refine_ls_wR_factor_ref 0.2706
_reflns_Friedel_coverage 0.000
_reflns_number_gt 27929
_reflns_number_total 36156
_reflns_threshold_expression 'I > 2\s(I)'
_cod_data_source_file d3sc06046b2.cif
_cod_data_source_block Ti16L4-1-NaOH
_cod_depositor_comments 'Adding full bibliography for 1570454--1570469.cif.'
_cod_original_cell_volume 42646(4)
_cod_database_code 1570464
_shelxl_version_number 2013-2
_shelx_space_group_comment
;
The symmetry employed for this shelxl refinement is uniquely defined
by the following loop, which should always be used as a source of
symmetry information in preference to the above space-group names.
They are only intended as comments.
;
_shelx_estimated_absorpt_t_max 0.603
_shelx_estimated_absorpt_t_min 0.454
_olex2_refinement_description
;
1. Fixed Uiso
 At 1.2 times of:
  All C(H) groups, All C(H,H) groups
 At 1.5 times of:
  All C(H,H,H) groups
2. Uiso/Uaniso restraints and constraints
C5 \\sim N2 \\sim Na1A: within 2A with sigma of 0.01 and sigma for terminal
atoms of 0.02 within 2A
C6 \\sim C7 \\sim C8 \\sim C9: within 2A with sigma of 0.01 and sigma for
terminal atoms of 0.02 within 2A
C1 \\sim C2 \\sim C3 \\sim C4: within 2A with sigma of 0.01 and sigma for
terminal atoms of 0.02 within 2A
Uanis(N2) \\sim Ueq, Uanis(Na1) \\sim Ueq, Uanis(O1) \\sim Ueq: with sigma of
0.01 and sigma for terminal atoms of 0.02
3. Others
 Fixed Sof: Na1(0.5) Na1A(0.5)
4.a Secondary CH2 refined with riding coordinates:
 C02A(H02A,H02B), C02D(H02C,H02D), C02S(H02E,H02G), C02V(H02H,H02I), C02Z(H02J,
 H02K), C03C(H03B,H03C), C03F(H03E,H03F), C03J(H03G,H03H), C03O(H03J,H03K),
 C03R(H03L,H03O), C03S(H03P,H03Q), C022(H02M,H02N), C024(H02O,H02P), C034(H03R,
 H03S), C046(H04P,H04Q), C049(H04S,H04T)
4.b Aromatic/amide H refined with riding coordinates:
 C01G(H01G), C01K(H01K), C01Q(H01Q), C01S(H01S), C02F(H02F), C02L(H02L),
 C02R(H02R), C02T(H02T), C02U(H02U), C02X(H02X), C03A(H03A), C03D(H03D),
 C03I(H03I), C03M(H03M), C03N(H03N), C03T(H03T), C03W(H03W), C03X(H03X),
 C03Y(H03Y), C03Z(H03Z), C04D(H04D), C04K(H04K), C04O(H04O), C04R(H04R),
 C04V(H04V), C035(H035), C036(H036), C041(H041), C042(H042), C044(H044),
 C048(H048), C050(H050)
4.c Idealised Me refined as rotating group:
 C04A(H04A,H04B,H04C), C04J(H04E,H04F,H04G), C04M(H04H,H04I,H04J), C04Z(H04L,
 H04M,H04N), C05A(H05A,H05B,H05C), C05D(H05D,H05E,H05F), C8(H8A,H8B,H8C),
 C05F(H05G,H05H,H05I), C05G(H05J,H05K,H05L), C05J(H05M,H05N,H05O), C05K(H05P,
 H05Q,H05R), C05L(H05S,H05T,H05U), C05M(H05V,H05W,H05X), C05N(H05Y,H,HA),
 C05P(H05Z,HB,HC), C05Q(H05,HD,HE), C05S(H1,HF,HG), C05T(H2,HH,HI), C05U(H3,HJ,
 HK), C05W(H4,HL,HM), C05X(H5,HN,HO), C05Y(H6,HP,HQ), C06A(H06A,H06B,H06C),
 C06B(H06D,H06E,H06F), C06D(H06G,H06H,H06I), C06E(H06J,H06K,H06L), C7(H7A,H7B,
 H7C), C3(H3A,H3B,H3C), C06H(H06M,H06N,H06O), C06J(H06P,H06Q,H06R), C06K(H06S,
 H06T,H06U), C06N(H06V,H06W,H06X), C06Q(H06Y,HR,HS), C6(H6A,H6B,H6C), C06T(H06Z,
 HT,HU), C1(H1A,H1B,H1C), C06W(H06,HV,HW), C4(H4A,H4B,H4C), C053(H7,HX,HY),
 C054(H8,HZ,H19), C055(H9,H20,H21), C056(H10,H22,H23), C058(H11,H24,H25),
 C060(H12,H26,H27), C062(H13,H28,H29), C064(H14,H30,H31), C065(H15,H32,H33),
 C067(H16,H34,H35), C069(H17,H36,H37), C05I(H18,H38,H39)
;
_smtbx_masks_void_probe_radius 1.2
_smtbx_masks_void_truncation_radius 1.2
_olex2_submission_special_instructions 'No special instructions were received'

loop_
_space_group_symop_operation_xyz
'x, y, z'
'-x, y, -z+1/2'
'x+1/2, y+1/2, z'
'-x+1/2, y+1/2, -z+1/2'
'-x, -y, -z'
'x, -y, z-1/2'
'-x+1/2, -y+1/2, -z'
'x+1/2, -y+1/2, z-1/2'

loop_
_atom_site_label
_atom_site_type_symbol
_atom_site_fract_x
_atom_site_fract_y
_atom_site_fract_z
_atom_site_U_iso_or_equiv
_atom_site_adp_type
_atom_site_occupancy
_atom_site_site_symmetry_order
_atom_site_calc_flag
_atom_site_refinement_flags_posn
_atom_site_refinement_flags_adp
_atom_site_refinement_flags_occupancy
_atom_site_disorder_assembly
_atom_site_disorder_group
Ti1 Ti 0.64347(2) 0.65707(3) 0.68810(2) 0.0402(2) Uani 1 1 d . . . . .
Ti2 Ti 0.53044(2) 0.53512(3) 0.69392(2) 0.0383(2) Uani 1 1 d . . . . .
Ti3 Ti 0.57040(2) 0.59724(3) 0.64208(3) 0.0430(2) Uani 1 1 d . . . . .
Ti4 Ti 0.60131(2) 0.81710(3) 0.63753(3) 0.0427(2) Uani 1 1 d . . . . .
Ti5 Ti 0.61772(3) 0.57046(3) 0.72992(3) 0.0438(2) Uani 1 1 d . . . . .
Ti6 Ti 0.62873(3) 0.87759(3) 0.71350(3) 0.0454(2) Uani 1 1 d . . . . .
Ti7 Ti 0.56390(3) 0.94240(3) 0.73343(3) 0.0461(2) Uani 1 1 d . . . . .
Ti8 Ti 0.54959(3) 0.90389(3) 0.64815(3) 0.0492(2) Uani 1 1 d . . . . .
O0A O 0.47943(9) 0.54148(10) 0.65752(9) 0.0430(7) Uani 1 1 d . . . . .
O0B O 0.65390(9) 0.70456(9) 0.65436(9) 0.0411(7) Uani 1 1 d . . . . .
O0C O 0.51499(9) 0.49496(9) 0.72960(10) 0.0405(7) Uani 1 1 d . . . . .
O0D O 0.60540(9) 0.70432(10) 0.68752(9) 0.0413(7) Uani 1 1 d . . . . .
O00E O 0.58593(9) 0.52563(9) 0.73779(9) 0.0406(7) Uani 1 1 d . . . . .
O00F O 0.60609(9) 0.63609(10) 0.63156(9) 0.0425(7) Uani 1 1 d . . . . .
O00G O 0.53220(9) 0.95013(10) 0.67263(10) 0.0473(8) Uani 1 1 d . . . . .
O00H O 0.67773(9) 0.67967(10) 0.73636(10) 0.0458(8) Uani 1 1 d . . . . .
O00I O 0.63941(9) 0.76990(9) 0.63720(10) 0.0414(7) Uani 1 1 d . . . . .
O00J O 0.61653(9) 0.62308(10) 0.70314(10) 0.0454(8) Uani 1 1 d . . . . .
O00K O 0.53691(9) 0.49093(10) 0.66578(9) 0.0423(7) Uani 1 1 d . . . . .
O00L O 0.64969(9) 0.83717(10) 0.68676(9) 0.0441(8) Uani 1 1 d . . . . .
O00M O 0.59114(9) 0.76961(10) 0.67109(9) 0.0421(7) Uani 1 1 d . . . . .
O00N O 0.55401(9) 0.57664(10) 0.68334(10) 0.0459(8) Uani 1 1 d . . . . .
O00O O 0.53029(9) 0.63822(10) 0.62760(10) 0.0467(8) Uani 1 1 d . . . . .
O00P O 0.68142(9) 0.62590(10) 0.68419(9) 0.0445(8) Uani 1 1 d . . . . .
O00Q O 0.63217(10) 0.83968(11) 0.75403(10) 0.0512(8) Uani 1 1 d . . . . .
O00R O 0.56001(9) 0.79494(10) 0.59435(10) 0.0469(8) Uani 1 1 d . . . . .
O00S O 0.59417(10) 0.98627(10) 0.73393(10) 0.0473(8) Uani 1 1 d . . . . .
O00T O 0.61561(10) 0.60116(11) 0.77326(10) 0.0498(8) Uani 1 1 d . . . . .
O00U O 0.52236(10) 0.98240(10) 0.73829(11) 0.0506(8) Uani 1 1 d . . . . .
O00V O 0.52291(11) 0.90215(10) 0.73816(11) 0.0526(9) Uani 1 1 d . . . . .
O00W O 0.58797(11) 0.93761(11) 0.78880(11) 0.0539(9) Uani 1 1 d . . . . .
O00X O 0.61635(11) 0.84761(11) 0.60512(10) 0.0521(9) Uani 1 1 d . . . . .
O00Y O 0.57870(10) 0.85169(11) 0.65780(10) 0.0540(9) Uani 1 1 d . . . . .
O00Z O 0.50441(10) 0.87265(11) 0.63918(12) 0.0593(10) Uani 1 1 d . . . . .
O6 O 0.53780(14) 0.92149(14) 0.60225(13) 0.0773(13) Uani 1 1 d . . . . .
O09 O 0.48451(9) 0.57536(9) 0.76978(9) 0.0401(7) Uani 1 1 d . . . . .
O010 O 0.55198(12) 0.56809(12) 0.60149(11) 0.0614(10) Uani 1 1 d . . . . .
O011 O 0.61217(11) 0.55347(11) 0.67350(11) 0.0550(9) Uani 1 1 d . . . . .
O012 O 0.66755(12) 0.90600(12) 0.73857(14) 0.0684(11) Uani 1 1 d . . . . .
O013 O 0.66216(11) 0.55186(13) 0.75198(13) 0.0650(10) Uani 1 1 d . . . . .
O014 O 0.58233(11) 0.90046(11) 0.71661(11) 0.0564(9) Uani 1 1 d . . . . .
O015 O 0.60701(12) 0.92104(13) 0.66716(13) 0.0656(11) Uani 1 1 d . . . . .
N2 N 0.5215(4) 0.4566(5) 0.5550(4) 0.186(4) Uani 1 1 d . U . . .
C01A C 0.5000 0.9190(2) 0.7500 0.0459(17) Uani 1 2 d S T P . .
C01B C 0.45233(13) 0.49025(15) 0.60780(15) 0.0429(11) Uani 1 1 d . . . . .
C01C C 0.46076(13) 0.53153(15) 0.61888(14) 0.0415(10) Uani 1 1 d . . . . .
C01D C 0.44843(13) 0.56245(15) 0.59010(14) 0.0412(10) Uani 1 1 d . . . . .
C01E C 0.53314(14) 0.45018(15) 0.67011(15) 0.0434(11) Uani 1 1 d . . . . .
C01G C 0.72356(15) 0.61852(15) 0.61306(16) 0.0477(12) Uani 1 1 d . . . . .
H01G H 0.7178 0.6067 0.5879 0.057 Uiso 1 1 calc R U . . .
C01H C 0.50258(14) 0.65022(14) 0.59238(15) 0.0442(11) Uani 1 1 d . . . . .
C01I C 0.70574(14) 0.63166(15) 0.66606(15) 0.0455(11) Uani 1 1 d . . . . .
C01J C 0.71084(15) 0.65161(16) 0.80088(15) 0.0492(12) Uani 1 1 d . . . . .
C01K C 0.64294(14) 0.57583(17) 0.87712(15) 0.0494(12) Uani 1 1 d . . . . .
H01K H 0.6350 0.5578 0.8922 0.059 Uiso 1 1 calc R U . . .
C01L C 0.49704(14) 0.43215(14) 0.65389(14) 0.0444(11) Uani 1 1 d . . . . .
C01M C 0.69743(14) 0.61473(14) 0.62941(15) 0.0435(11) Uani 1 1 d . . . . .
C01N C 0.56623(15) 0.42676(15) 0.69186(15) 0.0476(12) Uani 1 1 d . . . . .
C01P C 0.60052(13) 0.49577(15) 0.76669(15) 0.0437(11) Uani 1 1 d . . . . .
C01Q C 0.43168(14) 0.48177(15) 0.56741(15) 0.0472(12) Uani 1 1 d . . . . .
H01Q H 0.4257 0.4543 0.5594 0.057 Uiso 1 1 calc R U . . .
C01R C 0.41940(14) 0.51210(16) 0.53830(15) 0.0489(12) Uani 1 1 d . . . . .
C01S C 0.62011(14) 0.47395(18) 0.83397(16) 0.0524(13) Uani 1 1 d . . . . .
H01S H 0.6232 0.4794 0.8602 0.063 Uiso 1 1 calc R U . . .
C01T C 0.57746(15) 0.67245(15) 0.57065(14) 0.0455(11) Uani 1 1 d . . . . .
C01U C 0.66402(15) 0.84109(15) 0.82515(15) 0.0488(12) Uani 1 1 d . . . . .
C01V C 0.57450(15) 1.04964(16) 0.70028(16) 0.0493(12) Uani 1 1 d . . . . .
C01W C 0.60385(14) 0.64415(15) 0.59389(14) 0.0437(11) Uani 1 1 d . . . . .
C01X C 0.63589(14) 0.60101(16) 0.81305(14) 0.0462(11) Uani 1 1 d . . . . .
C01Y C 0.62516(14) 0.57400(16) 0.83644(14) 0.0462(11) Uani 1 1 d . . . . .
C01Z C 0.51130(15) 0.67997(15) 0.56977(15) 0.0472(12) Uani 1 1 d . . . . .
C02A C 0.67522(15) 0.65954(16) 0.80823(15) 0.0482(12) Uani 1 1 d . . . . .
H02A H 0.6784 0.6863 0.8215 0.058 Uiso 1 1 calc R U . . .
H02B H 0.6529 0.6618 0.7821 0.058 Uiso 1 1 calc R U . . .
C02B C 0.60451(13) 0.50423(16) 0.80489(15) 0.0463(11) Uani 1 1 d . . . . .
C02C C 0.73947(14) 0.65536(16) 0.68562(16) 0.0473(12) Uani 1 1 d . . . . .
C02D C 0.45462(15) 0.60555(15) 0.60413(15) 0.0460(11) Uani 1 1 d . . . . .
H02C H 0.4753 0.6059 0.6314 0.055 Uiso 1 1 calc R U . . .
H02D H 0.4309 0.6152 0.6057 0.055 Uiso 1 1 calc R U . . .
C02E C 0.62388(16) 0.94738(16) 0.81537(15) 0.0522(13) Uani 1 1 d . . . . .
C02F C 0.42851(14) 0.55177(15) 0.55083(15) 0.0473(12) Uani 1 1 d . . . . .
H02F H 0.4207 0.5727 0.5314 0.057 Uiso 1 1 calc R U . . .
C02G C 0.63107(16) 0.43668(18) 0.82557(17) 0.0566(14) Uani 1 1 d . . . . .
C02H C 0.61033(14) 0.45792(15) 0.75665(16) 0.0466(12) Uani 1 1 d . . . . .
C02J C 0.50066(16) 0.81951(16) 0.54607(16) 0.0536(13) Uani 1 1 d . . . . .
C02K C 0.58863(14) 1.02728(16) 0.73534(15) 0.0474(12) Uani 1 1 d . . . . .
C02L C 0.76511(16) 0.65841(17) 0.66862(17) 0.0537(13) Uani 1 1 d . . . . .
H02L H 0.7879 0.6738 0.6817 0.064 Uiso 1 1 calc R U . . .
C02M C 0.46500(14) 0.63583(15) 0.57931(15) 0.0447(11) Uani 1 1 d . . . . .
C02N C 0.75825(16) 0.63925(16) 0.63240(17) 0.0518(12) Uani 1 1 d . . . . .
C02O C 0.46573(16) 0.96954(18) 0.63886(16) 0.0555(13) Uani 1 1 d . . . . .
C02P C 0.70451(14) 0.80002(15) 0.72996(15) 0.0463(11) Uani 1 1 d . . . . .
C02Q C 0.76642(16) 0.80893(18) 0.72748(18) 0.0590(14) Uani 1 1 d . . . . .
C02R C 0.62416(17) 0.63138(16) 0.54236(16) 0.0533(13) Uani 1 1 d . . . . .
H02R H 0.6406 0.6177 0.5331 0.064 Uiso 1 1 calc R U . . .
C02S C 0.60419(15) 0.44756(16) 0.71476(16) 0.0489(12) Uani 1 1 d . . . . .
H02E H 0.6053 0.4728 0.7008 0.059 Uiso 1 1 calc R U . . .
H02G H 0.6252 0.4295 0.7157 0.059 Uiso 1 1 calc R U . . .
C02T C 0.57070(18) 1.09136(17) 0.70210(17) 0.0610(15) Uani 1 1 d . . . . .
H02T H 0.5614 1.1067 0.6783 0.073 Uiso 1 1 calc R U . . .
C02U C 0.48276(16) 0.69333(17) 0.53461(16) 0.0547(13) Uani 1 1 d . . . . .
H02U H 0.4890 0.7125 0.5192 0.066 Uiso 1 1 calc R U . . .
C02V C 0.63581(17) 0.87230(16) 0.82720(16) 0.0521(13) Uani 1 1 d . . . . .
H02H H 0.6284 0.8642 0.8487 0.063 Uiso 1 1 calc R U . . .
H02I H 0.6124 0.8712 0.8020 0.063 Uiso 1 1 calc R U . . .
C02W C 0.64130(16) 0.84127(16) 0.58865(16) 0.0501(12) Uani 1 1 d . . . . .
C02X C 0.68292(15) 0.62918(18) 0.87379(15) 0.0513(13) Uani 1 1 d . . . . .
H02X H 0.7031 0.6480 0.8867 0.062 Uiso 1 1 calc R U . . .
C02Z C 0.59238(14) 0.54423(16) 0.81593(15) 0.0451(11) Uani 1 1 d . . . . .
H02J H 0.5796 0.5388 0.8337 0.054 Uiso 1 1 calc R U . . .
H02K H 0.5733 0.5571 0.7916 0.054 Uiso 1 1 calc R U . . .
C5 C 0.5111(5) 0.4339(6) 0.5224(5) 0.176(5) Uani 1 1 d . U . . .
C03A C 0.71361(16) 0.77995(16) 0.82370(16) 0.0527(13) Uani 1 1 d . . . . .
H03A H 0.7302 0.7589 0.8228 0.063 Uiso 1 1 calc R U . . .
C03B C 0.67264(15) 0.60364(18) 0.89710(15) 0.0530(13) Uani 1 1 d . . . . .
C03C C 0.74498(16) 0.68161(17) 0.72091(16) 0.0520(13) Uani 1 1 d . . . . .
H03B H 0.7249 0.7029 0.7116 0.062 Uiso 1 1 calc R U . . .
H03C H 0.7700 0.6956 0.7292 0.062 Uiso 1 1 calc R U . . .
C03D C 0.49440(17) 0.39002(17) 0.65730(17) 0.0576(14) Uani 1 1 d . . . . .
H03D H 0.4698 0.3776 0.6461 0.069 Uiso 1 1 calc R U . . .
C03F C 0.65851(15) 0.59409(16) 0.60679(16) 0.0483(12) Uani 1 1 d . . . . .
H03E H 0.6614 0.5719 0.5902 0.058 Uiso 1 1 calc R U . . .
H03F H 0.6499 0.5819 0.6260 0.058 Uiso 1 1 calc R U . . .
C03G C 0.44961(17) 1.0386(2) 0.61041(17) 0.0613(15) Uani 1 1 d . . . . .
C03H C 0.68825(14) 0.82774(16) 0.69978(15) 0.0478(12) Uani 1 1 d . . . . .
C03I C 0.74425(15) 0.79053(16) 0.74367(17) 0.0525(13) Uani 1 1 d . . . . .
H03I H 0.7556 0.7712 0.7643 0.063 Uiso 1 1 calc R U . . .
C03J C 0.69271(18) 0.87692(17) 0.64756(17) 0.0578(14) Uani 1 1 d . . . . .
H03G H 0.7123 0.8975 0.6499 0.069 Uiso 1 1 calc R U . . .
H03H H 0.6710 0.8912 0.6497 0.069 Uiso 1 1 calc R U . . .
C03K C 0.50497(15) 0.97980(17) 0.65178(15) 0.0500(12) Uani 1 1 d . . . . .
C03L C 0.46790(16) 0.87255(17) 0.60978(18) 0.0587(14) Uani 1 1 d . . . . .
C03M C 0.74882(16) 0.83626(19) 0.6968(2) 0.0615(15) Uani 1 1 d . . . . .
H03M H 0.7641 0.8487 0.6853 0.074 Uiso 1 1 calc R U . . .
C03N C 0.69253(17) 0.82453(17) 0.86032(16) 0.0562(14) Uani 1 1 d . . . . .
H03N H 0.6946 0.8346 0.8851 0.067 Uiso 1 1 calc R U . . .
C03O C 0.48426(16) 0.81338(16) 0.57634(17) 0.0539(13) Uani 1 1 d . . . . .
H03J H 0.4714 0.7866 0.5711 0.065 Uiso 1 1 calc R U . . .
H03K H 0.5061 0.8118 0.6028 0.065 Uiso 1 1 calc R U . . .
C03P C 0.59669(19) 0.65846(17) 0.51657(16) 0.0579(14) Uani 1 1 d . . . . .
C03Q C 0.63009(16) 0.81806(17) 0.55308(16) 0.0526(13) Uani 1 1 d . . . . .
C03R C 0.55937(15) 1.02839(17) 0.66035(15) 0.0499(12) Uani 1 1 d . . . . .
H03L H 0.5748 1.0036 0.6627 0.060 Uiso 1 1 calc R U . . .
H03O H 0.5628 1.0465 0.6408 0.060 Uiso 1 1 calc R U . . .
C03S C 0.45270(16) 0.92961(18) 0.64672(18) 0.0593(14) Uani 1 1 d . . . . .
H03P H 0.4306 0.9340 0.6534 0.071 Uiso 1 1 calc R U . . .
H03Q H 0.4736 0.9174 0.6702 0.071 Uiso 1 1 calc R U . . .
C03T C 0.74468(17) 0.6352(2) 0.82956(16) 0.0626(15) Uani 1 1 d . . . . .
H03T H 0.7448 0.6264 0.8540 0.075 Uiso 1 1 calc R U . . .
C03U C 0.69192(19) 0.8323(2) 0.55238(18) 0.0648(16) Uani 1 1 d . . . . .
C03V C 0.45647(16) 0.84408(17) 0.57883(17) 0.0553(13) Uani 1 1 d . . . . .
C03W C 0.41753(16) 0.84362(19) 0.55142(18) 0.0605(15) Uani 1 1 d . . . . .
H03W H 0.4095 0.8243 0.5305 0.073 Uiso 1 1 calc R U . . .
C03X C 0.62582(16) 0.42905(18) 0.78700(18) 0.0565(14) Uani 1 1 d . . . . .
H03X H 0.6330 0.4032 0.7809 0.068 Uiso 1 1 calc R U . . .
C03Y C 0.56184(17) 0.38548(17) 0.69341(17) 0.0581(14) Uani 1 1 d . . . . .
H03Y H 0.5842 0.3695 0.7068 0.070 Uiso 1 1 calc R U . . .
C03Z C 0.43904(17) 0.9995(2) 0.61837(17) 0.0618(15) Uani 1 1 d . . . . .
H03Z H 0.4125 0.9934 0.6093 0.074 Uiso 1 1 calc R U . . .
C04A C 0.41601(19) 0.4708(2) 0.48032(19) 0.0694(17) Uani 1 1 d . . . . .
H04A H 0.4397 0.4836 0.4822 0.104 Uiso 1 1 calc R U . . .
H04B H 0.4000 0.4635 0.4526 0.104 Uiso 1 1 calc R U . . .
H04C H 0.4223 0.4462 0.4967 0.104 Uiso 1 1 calc R U . . .
C04B C 0.63386(18) 0.98853(17) 0.82489(16) 0.0606(15) Uani 1 1 d . . . . .
C04C C 0.67853(17) 0.85659(17) 0.60702(16) 0.0557(14) Uani 1 1 d . . . . .
C04D C 0.65562(18) 0.81468(18) 0.53591(17) 0.0592(14) Uani 1 1 d . . . . .
H04D H 0.6481 0.7997 0.5119 0.071 Uiso 1 1 calc R U . . .
C04E C 0.69202(17) 0.6039(2) 0.94268(16) 0.0638(16) Uani 1 1 d . . . . .
C04F C 0.78841(18) 0.6424(2) 0.6157(2) 0.0648(15) Uani 1 1 d . . . . .
C04G C 0.44464(16) 0.67959(18) 0.52072(18) 0.0606(15) Uani 1 1 d . . . . .
C04H C 0.6487(2) 0.4031(2) 0.8570(2) 0.076(2) Uani 1 1 d . . . . .
C04I C 0.80940(18) 0.7994(2) 0.7423(2) 0.077(2) Uani 1 1 d . . . . .
C04J C 0.3830(2) 0.5383(2) 0.46755(18) 0.0740(18) Uani 1 1 d . . . . .
H04E H 0.3665 0.5558 0.4750 0.111 Uiso 1 1 calc R U . . .
H04F H 0.3691 0.5299 0.4398 0.111 Uiso 1 1 calc R U . . .
H04G H 0.4062 0.5533 0.4707 0.111 Uiso 1 1 calc R U . . .
C04K C 0.70296(19) 0.85113(19) 0.58793(19) 0.0654(16) Uani 1 1 d . . . . .
H04K H 0.7285 0.8611 0.6006 0.079 Uiso 1 1 calc R U . . .
C04L C 0.58027(19) 1.11138(17) 0.73822(19) 0.0669(17) Uani 1 1 d . . . . .
C04M C 0.35735(17) 0.4808(2) 0.49241(18) 0.0655(16) Uani 1 1 d . . . . .
H04H H 0.3634 0.4563 0.5089 0.098 Uiso 1 1 calc R U . . .
H04I H 0.3409 0.4735 0.4648 0.098 Uiso 1 1 calc R U . . .
H04J H 0.3439 0.5003 0.5020 0.098 Uiso 1 1 calc R U . . .
C9 C 0.7480(2) 0.7764(2) 0.89987(19) 0.080(2) Uani 1 1 d . U . . .
C04O C 0.77684(16) 0.6457(2) 0.78751(17) 0.0629(15) Uani 1 1 d . . . . .
H04O H 0.7994 0.6439 0.7831 0.075 Uiso 1 1 calc R U . . .
C04Q C 0.77789(17) 0.6312(2) 0.82425(18) 0.0733(19) Uani 1 1 d . . . . .
C04R C 0.5316(2) 0.8196(2) 0.48958(19) 0.0720(18) Uani 1 1 d . . . . .
H04R H 0.5424 0.8201 0.4708 0.086 Uiso 1 1 calc R U . . .
C04S C 0.41302(18) 0.6959(2) 0.4812(2) 0.0731(18) Uani 1 1 d . . . . .
C04U C 0.6982(2) 0.96602(19) 0.8720(2) 0.083(2) Uani 1 1 d . . . . .
C04V C 0.6710(2) 0.99673(19) 0.85311(19) 0.083(2) Uani 1 1 d . . . . .
H04V H 0.6783 1.0242 0.8599 0.100 Uiso 1 1 calc R U . . .
C04W C 0.49343(18) 0.8302(2) 0.47737(19) 0.0724(18) Uani 1 1 d . . . . .
C04X C 0.4200(2) 1.0708(2) 0.5888(2) 0.0787(19) Uani 1 1 d . . . . .
C04Y C 0.34793(18) 0.8686(2) 0.52409(19) 0.0717(18) Uani 1 1 d . . . . .
C04Z C 0.5867(3) 0.7076(2) 0.46140(19) 0.087(2) Uani 1 1 d . . . . .
H04L H 0.5817 0.7098 0.4333 0.130 Uiso 1 1 calc R U . . .
H04M H 0.6111 0.7210 0.4777 0.130 Uiso 1 1 calc R U . . .
H04N H 0.5659 0.7208 0.4657 0.130 Uiso 1 1 calc R U . . .
C05A C 0.8244(2) 0.6204(3) 0.6440(3) 0.087(2) Uani 1 1 d . . . . .
H05A H 0.8195 0.5911 0.6425 0.130 Uiso 1 1 calc R U . . .
H05B H 0.8313 0.6299 0.6711 0.130 Uiso 1 1 calc R U . . .
H05C H 0.8455 0.6260 0.6365 0.130 Uiso 1 1 calc R U . . .
C05B C 0.4669(2) 0.8399(3) 0.4340(2) 0.086(2) Uani 1 1 d . . . . .
C05C C 0.5743(2) 1.15804(19) 0.7382(2) 0.084(2) Uani 1 1 d . . . . .
C05D C 0.8318(2) 0.8398(3) 0.7559(3) 0.116(4) Uani 1 1 d . . . . .
H05D H 0.8393 0.8436 0.7844 0.173 Uiso 1 1 calc R U . . .
H05E H 0.8154 0.8624 0.7412 0.173 Uiso 1 1 calc R U . . .
H05F H 0.8548 0.8389 0.7508 0.173 Uiso 1 1 calc R U . . .
C8 C 0.7669(3) 0.8099(3) 0.9286(2) 0.111(3) Uani 1 1 d . U . . .
H8A H 0.7849 0.7983 0.9539 0.166 Uiso 1 1 calc R U . . .
H8B H 0.7474 0.8257 0.9329 0.166 Uiso 1 1 calc R U . . .
H8C H 0.7807 0.8276 0.9179 0.166 Uiso 1 1 calc R U . . .
C05F C 0.82420(19) 0.7712(2) 0.7783(3) 0.089(2) Uani 1 1 d . . . . .
H05G H 0.8512 0.7647 0.7856 0.134 Uiso 1 1 calc R U . . .
H05H H 0.8091 0.7460 0.7718 0.134 Uiso 1 1 calc R U . . .
H05I H 0.8218 0.7846 0.8007 0.134 Uiso 1 1 calc R U . . .
C05G C 0.6880(3) 0.3906(3) 0.8587(3) 0.115(3) Uani 1 1 d . . . . .
H05J H 0.7048 0.4145 0.8649 0.172 Uiso 1 1 calc R U . . .
H05K H 0.6846 0.3795 0.8330 0.172 Uiso 1 1 calc R U . . .
H05L H 0.6996 0.3700 0.8793 0.172 Uiso 1 1 calc R U . . .
C2 C 0.8152(2) 0.6152(4) 0.8569(2) 0.110(3) Uani 1 1 d . U . . .
C05J C 0.3788(2) 1.0570(3) 0.5757(3) 0.102(3) Uani 1 1 d . . . . .
H05M H 0.3745 1.0496 0.5991 0.153 Uiso 1 1 calc R U . . .
H05N H 0.3738 1.0334 0.5582 0.153 Uiso 1 1 calc R U . . .
H05O H 0.3613 1.0791 0.5615 0.153 Uiso 1 1 calc R U . . .
C05K C 0.7194(2) 0.6408(3) 0.9586(2) 0.090(2) Uani 1 1 d . . . . .
H05P H 0.7045 0.6660 0.9514 0.135 Uiso 1 1 calc R U . . .
H05Q H 0.7380 0.6407 0.9470 0.135 Uiso 1 1 calc R U . . .
H05R H 0.7330 0.6390 0.9876 0.135 Uiso 1 1 calc R U . . .
C05L C 0.6631(2) 0.6052(4) 0.9598(2) 0.112(3) Uani 1 1 d . . . . .
H05S H 0.6763 0.6054 0.9888 0.168 Uiso 1 1 calc R U . . .
H05T H 0.6465 0.5812 0.9511 0.168 Uiso 1 1 calc R U . . .
H05U H 0.6475 0.6298 0.9506 0.168 Uiso 1 1 calc R U . . .
C05M C 0.5464(3) 0.3076(2) 0.7252(3) 0.109(3) Uani 1 1 d . . . . .
H05V H 0.5427 0.2787 0.7287 0.164 Uiso 1 1 calc R U . . .
H05W H 0.5372 0.3238 0.7416 0.164 Uiso 1 1 calc R U . . .
H05X H 0.5738 0.3130 0.7333 0.164 Uiso 1 1 calc R U . . .
C05N C 0.7634(3) 0.9410(2) 0.9222(3) 0.117(4) Uani 1 1 d . . . . .
H05Y H 0.7539 0.9255 0.9387 0.176 Uiso 1 1 calc R U . . .
H H 0.7896 0.9502 0.9386 0.176 Uiso 1 1 calc R U . . .
HA H 0.7634 0.9236 0.9008 0.176 Uiso 1 1 calc R U . . .
C05O C 0.7375(3) 0.9778(2) 0.9045(3) 0.110(4) Uani 1 1 d . . . . .
C05P C 0.7553(2) 0.8014(3) 0.5604(3) 0.094(2) Uani 1 1 d . . . . .
H05Z H 0.7681 0.8147 0.5863 0.140 Uiso 1 1 calc R U . . .
HB H 0.7734 0.7988 0.5482 0.140 Uiso 1 1 calc R U . . .
HC H 0.7465 0.7744 0.5638 0.140 Uiso 1 1 calc R U . . .
C05Q C 0.4261(3) 1.1077(2) 0.6166(3) 0.103(3) Uani 1 1 d . . . . .
H05 H 0.4080 1.1293 0.6023 0.154 Uiso 1 1 calc R U . . .
HD H 0.4524 1.1178 0.6254 0.154 Uiso 1 1 calc R U . . .
HE H 0.4219 1.0994 0.6397 0.154 Uiso 1 1 calc R U . . .
C05S C 0.5475(3) 0.6461(3) 0.4476(2) 0.095(2) Uani 1 1 d . . . . .
H1 H 0.5283 0.6636 0.4508 0.143 Uiso 1 1 calc R U . . .
HF H 0.5458 0.6186 0.4568 0.143 Uiso 1 1 calc R U . . .
HG H 0.5426 0.6452 0.4195 0.143 Uiso 1 1 calc R U . . .
C05T C 0.4029(3) 0.7371(3) 0.4853(3) 0.124(4) Uani 1 1 d . . . . .
H2 H 0.3904 0.7379 0.5036 0.186 Uiso 1 1 calc R U . . .
HH H 0.3852 0.7476 0.4594 0.186 Uiso 1 1 calc R U . . .
HI H 0.4261 0.7539 0.4960 0.186 Uiso 1 1 calc R U . . .
C05U C 0.4830(2) 0.3045(2) 0.6670(3) 0.107(3) Uani 1 1 d . . . . .
H3 H 0.4828 0.2756 0.6734 0.160 Uiso 1 1 calc R U . . .
HJ H 0.4700 0.3082 0.6382 0.160 Uiso 1 1 calc R U . . .
HK H 0.4697 0.3202 0.6798 0.160 Uiso 1 1 calc R U . . .
C05W C 0.5456(4) 0.2988(2) 0.6599(3) 0.123(4) Uani 1 1 d . . . . .
H4 H 0.5727 0.3066 0.6725 0.185 Uiso 1 1 calc R U . . .
HL H 0.5344 0.3076 0.6321 0.185 Uiso 1 1 calc R U . . .
HM H 0.5434 0.2692 0.6611 0.185 Uiso 1 1 calc R U . . .
C05X C 0.5328(3) 1.1686(2) 0.7118(3) 0.096(3) Uani 1 1 d . . . . .
H5 H 0.5273 1.1625 0.6841 0.144 Uiso 1 1 calc R U . . .
HN H 0.5285 1.1976 0.7144 0.144 Uiso 1 1 calc R U . . .
HO H 0.5158 1.1526 0.7198 0.144 Uiso 1 1 calc R U . . .
C05Y C 0.5799(3) 1.1744(2) 0.7788(3) 0.114(3) Uani 1 1 d . . . . .
H6 H 0.5659 1.1572 0.7897 0.171 Uiso 1 1 calc R U . . .
HP H 0.5701 1.2023 0.7759 0.171 Uiso 1 1 calc R U . . .
HQ H 0.6073 1.1742 0.7967 0.171 Uiso 1 1 calc R U . . .
C06A C 0.7319(4) 0.9974(3) 0.9400(3) 0.143(5) Uani 1 1 d . . . . .
H06A H 0.7153 1.0213 0.9306 0.214 Uiso 1 1 calc R U . . .
H06B H 0.7569 1.0057 0.9605 0.214 Uiso 1 1 calc R U . . .
H06C H 0.7202 0.9776 0.9511 0.214 Uiso 1 1 calc R U . . .
C06B C 0.4552(3) 0.8839(3) 0.4322(3) 0.122(4) Uani 1 1 d . . . . .
H06D H 0.4400 0.8876 0.4476 0.183 Uiso 1 1 calc R U . . .
H06E H 0.4398 0.8917 0.4046 0.183 Uiso 1 1 calc R U . . .
H06F H 0.4782 0.9010 0.4434 0.183 Uiso 1 1 calc R U . . .
C06D C 0.3392(2) 0.8365(4) 0.4941(3) 0.121(4) Uani 1 1 d . . . . .
H06G H 0.3544 0.8123 0.5063 0.182 Uiso 1 1 calc R U . . .
H06H H 0.3455 0.8460 0.4726 0.182 Uiso 1 1 calc R U . . .
H06I H 0.3118 0.8298 0.4834 0.182 Uiso 1 1 calc R U . . .
C06E C 0.7564(3) 1.0074(3) 0.8874(3) 0.146(5) Uani 1 1 d . . . . .
H06J H 0.7597 0.9946 0.8653 0.219 Uiso 1 1 calc R U . . .
H06K H 0.7815 1.0152 0.9079 0.219 Uiso 1 1 calc R U . . .
H06L H 0.7402 1.0316 0.8779 0.219 Uiso 1 1 calc R U . . .
C7 C 0.7770(3) 0.7518(4) 0.8937(3) 0.151(5) Uani 1 1 d . U . . .
H7A H 0.7882 0.7677 0.8789 0.227 Uiso 1 1 calc R U . . .
H7B H 0.7649 0.7273 0.8787 0.227 Uiso 1 1 calc R U . . .
H7C H 0.7973 0.7440 0.9195 0.227 Uiso 1 1 calc R U . . .
C3 C 0.8445(2) 0.6033(4) 0.8416(3) 0.119(3) Uani 1 1 d . U . . .
H3A H 0.8322 0.5867 0.8176 0.179 Uiso 1 1 calc R U . . .
H3B H 0.8651 0.5876 0.8620 0.179 Uiso 1 1 calc R U . . .
H3C H 0.8553 0.6278 0.8353 0.179 Uiso 1 1 calc R U . . .
C06H C 0.4281(3) 0.6931(4) 0.4490(3) 0.134(4) Uani 1 1 d . . . . .
H06M H 0.4466 0.6708 0.4552 0.202 Uiso 1 1 calc R U . . .
H06N H 0.4406 0.7187 0.4479 0.202 Uiso 1 1 calc R U . . .
H06O H 0.4066 0.6880 0.4232 0.202 Uiso 1 1 calc R U . . .
C06J C 0.5992(3) 1.1787(2) 0.7233(4) 0.129(4) Uani 1 1 d . . . . .
H06P H 0.6260 1.1718 0.7399 0.194 Uiso 1 1 calc R U . . .
H06Q H 0.5957 1.2082 0.7240 0.194 Uiso 1 1 calc R U . . .
H06R H 0.5925 1.1702 0.6959 0.194 Uiso 1 1 calc R U . . .
C06K C 0.3783(3) 0.6691(3) 0.4649(3) 0.140(5) Uani 1 1 d . . . . .
H06S H 0.3861 0.6410 0.4636 0.211 Uiso 1 1 calc R U . . .
H06T H 0.3610 0.6783 0.4383 0.211 Uiso 1 1 calc R U . . .
H06U H 0.3649 0.6704 0.4823 0.211 Uiso 1 1 calc R U . . .
C06N C 0.4864(3) 0.8328(4) 0.4063(3) 0.136(4) Uani 1 1 d . . . . .
H06V H 0.5076 0.8521 0.4126 0.204 Uiso 1 1 calc R U . . .
H06W H 0.4677 0.8366 0.3788 0.204 Uiso 1 1 calc R U . . .
H06X H 0.4964 0.8049 0.4098 0.204 Uiso 1 1 calc R U . . .
C06Q C 0.4992(4) 0.4097(4) 0.4902(4) 0.138(4) Uani 1 1 d . . . . .
H06Y H 0.4959 0.4259 0.4669 0.207 Uiso 1 1 calc R U . . .
HR H 0.4747 0.3972 0.4861 0.207 Uiso 1 1 calc R U . . .
HS H 0.5183 0.3884 0.4943 0.207 Uiso 1 1 calc R U . . .
C6 C 0.7262(3) 0.7524(4) 0.9199(3) 0.148(5) Uani 1 1 d . U . . .
H6A H 0.7180 0.7261 0.9067 0.221 Uiso 1 1 calc R U . . .
H6B H 0.7036 0.7679 0.9177 0.221 Uiso 1 1 calc R U . . .
H6C H 0.7431 0.7481 0.9480 0.221 Uiso 1 1 calc R U . . .
C06T C 0.3234(2) 0.8654(5) 0.5467(3) 0.155(6) Uani 1 1 d . . . . .
H06Z H 0.2997 0.8508 0.5305 0.233 Uiso 1 1 calc R U . . .
HT H 0.3171 0.8926 0.5527 0.233 Uiso 1 1 calc R U . . .
HU H 0.3374 0.8505 0.5715 0.233 Uiso 1 1 calc R U . . .
C1 C 0.8292(3) 0.6466(5) 0.8886(3) 0.176(6) Uani 1 1 d . U . . .
H1A H 0.8394 0.6698 0.8796 0.264 Uiso 1 1 calc R U . . .
H1B H 0.8495 0.6351 0.9126 0.264 Uiso 1 1 calc R U . . .
H1C H 0.8079 0.6557 0.8946 0.264 Uiso 1 1 calc R U . . .
C06W C 0.4312(3) 0.8118(4) 0.4204(3) 0.157(6) Uani 1 1 d . . . . .
H06 H 0.4395 0.7833 0.4233 0.235 Uiso 1 1 calc R U . . .
HV H 0.4144 0.8173 0.3926 0.235 Uiso 1 1 calc R U . . .
HW H 0.4173 0.8169 0.4368 0.235 Uiso 1 1 calc R U . . .
C4 C 0.8057(3) 0.5778(4) 0.8771(4) 0.155(5) Uani 1 1 d . U . . .
H4A H 0.7883 0.5862 0.8888 0.233 Uiso 1 1 calc R U . . .
H4B H 0.8294 0.5670 0.8979 0.233 Uiso 1 1 calc R U . . .
H4C H 0.7934 0.5566 0.8572 0.233 Uiso 1 1 calc R U . . .
C016 C 0.5000 0.51177(19) 0.7500 0.0369(14) Uani 1 2 d S T P . .
C017 C 0.5000 0.5579(2) 0.7500 0.0393(15) Uani 1 2 d S T P . .
C018 C 0.63734(13) 0.73716(14) 0.65277(13) 0.0386(10) Uani 1 1 d . . . . .
C019 C 0.60868(13) 0.73662(14) 0.67245(13) 0.0375(10) Uani 1 1 d . . . . .
C020 C 0.68603(14) 0.79533(15) 0.78790(15) 0.0472(12) Uani 1 1 d . . . . .
C021 C 0.53941(15) 0.80873(16) 0.55678(15) 0.0506(12) Uani 1 1 d . . . . .
C022 C 0.55187(14) 0.69597(15) 0.58405(15) 0.0460(11) Uani 1 1 d . . . . .
H02M H 0.5507 0.7244 0.5749 0.055 Uiso 1 1 calc R U . . .
H02N H 0.5636 0.6964 0.6134 0.055 Uiso 1 1 calc R U . . .
C023 C 0.62848(14) 0.62367(15) 0.58063(15) 0.0450(11) Uani 1 1 d . . . . .
C024 C 0.68120(15) 0.77825(15) 0.74858(16) 0.0497(12) Uani 1 1 d . . . . .
H02O H 0.6537 0.7796 0.7300 0.060 Uiso 1 1 calc R U . . .
H02P H 0.6887 0.7492 0.7522 0.060 Uiso 1 1 calc R U . . .
C025 C 0.71060(14) 0.66478(15) 0.76462(14) 0.0454(11) Uani 1 1 d . . . . .
C026 C 0.5000 0.9658(2) 0.7500 0.0453(16) Uani 1 2 d S T P . .
C027 C 0.64970(17) 0.91609(16) 0.83440(15) 0.0519(13) Uani 1 1 d . . . . .
C028 C 0.66103(15) 0.82615(15) 0.78893(15) 0.0481(12) Uani 1 1 d . . . . .
C029 C 0.51717(15) 1.01661(17) 0.64483(15) 0.0495(12) Uani 1 1 d . . . . .
C030 C 0.74410(16) 0.66219(18) 0.75832(16) 0.0534(13) Uani 1 1 d . . . . .
C031 C 0.59702(16) 1.04576(16) 0.77226(17) 0.0546(13) Uani 1 1 d . . . . .
C032 C 0.44096(16) 0.89964(18) 0.61258(18) 0.0596(14) Uani 1 1 d . . . . .
C033 C 0.55532(17) 0.80812(19) 0.52952(16) 0.0603(15) Uani 1 1 d . . . . .
C034 C 0.45992(14) 0.45715(15) 0.63852(16) 0.0483(12) Uani 1 1 d . . . . .
H03R H 0.4383 0.4377 0.6275 0.058 Uiso 1 1 calc R U . . .
H03S H 0.4584 0.4699 0.6619 0.058 Uiso 1 1 calc R U . . .
C035 C 0.57484(17) 0.67906(16) 0.53219(15) 0.0539(13) Uani 1 1 d . . . . .
H035 H 0.5571 0.6988 0.5160 0.065 Uiso 1 1 calc R U . . .
C036 C 0.43690(16) 0.65101(16) 0.54387(16) 0.0527(13) Uani 1 1 d . . . . .
H036 H 0.4114 0.6413 0.5352 0.063 Uiso 1 1 calc R U . . .
C037 C 0.66545(15) 0.62901(16) 0.83241(15) 0.0473(12) Uani 1 1 d . . . . .
C038 C 0.39458(18) 0.49993(18) 0.49469(17) 0.0605(15) Uani 1 1 d . . . . .
C040 C 0.70978(16) 0.84684(16) 0.68151(17) 0.0532(13) Uani 1 1 d . . . . .
C041 C 0.40313(17) 0.8978(2) 0.5851(2) 0.0667(16) Uani 1 1 d . . . . .
H041 H 0.3851 0.9160 0.5876 0.080 Uiso 1 1 calc R U . . .
C042 C 0.68636(19) 0.92620(18) 0.86186(17) 0.0676(17) Uani 1 1 d . . . . .
H042 H 0.7041 0.9049 0.8742 0.081 Uiso 1 1 calc R U . . .
C043 C 0.39053(17) 0.8699(2) 0.55368(18) 0.0630(15) Uani 1 1 d . . . . .
C044 C 0.48873(16) 1.04601(18) 0.62354(16) 0.0564(14) Uani 1 1 d . . . . .
H044 H 0.4967 1.0717 0.6181 0.068 Uiso 1 1 calc R U . . .
C045 C 0.71768(18) 0.79424(17) 0.86035(16) 0.0603(15) Uani 1 1 d . . . . .
C046 C 0.6038(2) 1.02213(18) 0.80944(17) 0.0645(16) Uani 1 1 d . . . . .
H04P H 0.5790 1.0098 0.8054 0.077 Uiso 1 1 calc R U . . .
H04Q H 0.6102 1.0422 0.8311 0.077 Uiso 1 1 calc R U . . .
C047 C 0.52676(17) 0.36569(17) 0.67666(18) 0.0594(14) Uani 1 1 d . . . . .
C048 C 0.59298(19) 1.08805(18) 0.77246(18) 0.0673(17) Uani 1 1 d . . . . .
H048 H 0.5992 1.1013 0.7971 0.081 Uiso 1 1 calc R U . . .
C049 C 0.59427(17) 0.79174(18) 0.53812(17) 0.0572(14) Uani 1 1 d . . . . .
H04S H 0.5924 0.7787 0.5134 0.069 Uiso 1 1 calc R U . . .
H04T H 0.5992 0.7697 0.5578 0.069 Uiso 1 1 calc R U . . .
C050 C 0.47974(18) 0.8310(2) 0.5074(2) 0.0684(17) Uani 1 1 d . . . . .
H050 H 0.4543 0.8403 0.5002 0.082 Uiso 1 1 calc R U . . .
C051 C 0.5241(2) 0.3191(2) 0.6818(2) 0.0764(19) Uani 1 1 d . . . . .
C052 C 0.7207(2) 0.8273(2) 0.5333(2) 0.078(2) Uani 1 1 d . . . . .
C053 C 0.7753(2) 0.6227(2) 0.5754(2) 0.087(2) Uani 1 1 d . . . . .
H7 H 0.7960 0.6240 0.5667 0.131 Uiso 1 1 calc R U . . .
HX H 0.7528 0.6372 0.5564 0.131 Uiso 1 1 calc R U . . .
HY H 0.7686 0.5943 0.5771 0.131 Uiso 1 1 calc R U . . .
C054 C 0.7988(2) 0.6869(2) 0.6133(3) 0.084(2) Uani 1 1 d . . . . .
H8 H 0.8039 0.7005 0.6385 0.125 Uiso 1 1 calc R U . . .
HZ H 0.7774 0.7005 0.5918 0.125 Uiso 1 1 calc R U . . .
H19 H 0.8217 0.6883 0.6081 0.125 Uiso 1 1 calc R U . . .
C055 C 0.7015(3) 0.8066(3) 0.4916(2) 0.097(3) Uani 1 1 d . . . . .
H9 H 0.7210 0.8018 0.4815 0.146 Uiso 1 1 calc R U . . .
H20 H 0.6814 0.8244 0.4732 0.146 Uiso 1 1 calc R U . . .
H21 H 0.6902 0.7806 0.4939 0.146 Uiso 1 1 calc R U . . .
C056 C 0.6565(2) 0.4185(3) 0.8990(2) 0.090(2) Uani 1 1 d . . . . .
H10 H 0.6675 0.3964 0.9182 0.135 Uiso 1 1 calc R U . . .
H22 H 0.6323 0.4274 0.8994 0.135 Uiso 1 1 calc R U . . .
H23 H 0.6745 0.4413 0.9061 0.135 Uiso 1 1 calc R U . . .
C057 C 0.5889(2) 0.6639(2) 0.47270(19) 0.080(2) Uani 1 1 d . . . . .
C058 C 0.6131(3) 0.6394(2) 0.4598(2) 0.104(3) Uani 1 1 d . . . . .
H11 H 0.6061 0.6444 0.4316 0.156 Uiso 1 1 calc R U . . .
H24 H 0.6095 0.6106 0.4638 0.156 Uiso 1 1 calc R U . . .
H25 H 0.6401 0.6468 0.4753 0.156 Uiso 1 1 calc R U . . .
C060 C 0.6219(3) 0.3678(3) 0.8475(3) 0.113(3) Uani 1 1 d . . . . .
H12 H 0.6140 0.3598 0.8198 0.169 Uiso 1 1 calc R U . . .
H26 H 0.5993 0.3754 0.8517 0.169 Uiso 1 1 calc R U . . .
H27 H 0.6349 0.3449 0.8649 0.169 Uiso 1 1 calc R U . . .
C062 C 0.8166(2) 0.7789(3) 0.7089(3) 0.105(3) Uani 1 1 d . . . . .
H13 H 0.8104 0.7980 0.6868 0.157 Uiso 1 1 calc R U . . .
H28 H 0.8004 0.7547 0.6997 0.157 Uiso 1 1 calc R U . . .
H29 H 0.8436 0.7710 0.7189 0.157 Uiso 1 1 calc R U . . .
C064 C 0.4250(3) 1.0845(3) 0.5513(3) 0.116(3) Uani 1 1 d . . . . .
H14 H 0.4191 1.0617 0.5327 0.174 Uiso 1 1 calc R U . . .
H30 H 0.4515 1.0934 0.5590 0.174 Uiso 1 1 calc R U . . .
H31 H 0.4075 1.1071 0.5386 0.174 Uiso 1 1 calc R U . . .
C065 C 0.7340(3) 0.8688(3) 0.5279(3) 0.102(3) Uani 1 1 d . . . . .
H15 H 0.7442 0.8834 0.5533 0.154 Uiso 1 1 calc R U . . .
H32 H 0.7123 0.8841 0.5083 0.154 Uiso 1 1 calc R U . . .
H33 H 0.7541 0.8662 0.5184 0.154 Uiso 1 1 calc R U . . .
C067 C 0.3377(3) 0.9081(4) 0.5003(3) 0.140(4) Uani 1 1 d . . . . .
H16 H 0.3516 0.9094 0.4834 0.210 Uiso 1 1 calc R U . . .
H34 H 0.3450 0.9313 0.5185 0.210 Uiso 1 1 calc R U . . .
H35 H 0.3101 0.9089 0.4836 0.210 Uiso 1 1 calc R U . . .
C069 C 0.7168(3) 0.5656(3) 0.9571(2) 0.125(4) Uani 1 1 d . . . . .
H17 H 0.7332 0.5629 0.9429 0.188 Uiso 1 1 calc R U . . .
H36 H 0.7002 0.5417 0.9519 0.188 Uiso 1 1 calc R U . . .
H37 H 0.7329 0.5678 0.9856 0.188 Uiso 1 1 calc R U . . .
N05Z N 0.6975(3) 0.6988(3) 0.5272(3) 0.122(3) Uani 1 1 d . . . . .
C05I C 0.6846(3) 0.7207(3) 0.5892(3) 0.093(2) Uani 1 1 d . . . . .
H18 H 0.6574 0.7274 0.5801 0.140 Uiso 1 1 calc R U . . .
H38 H 0.7002 0.7444 0.6021 0.140 Uiso 1 1 calc R U . . .
H39 H 0.6912 0.6981 0.6081 0.140 Uiso 1 1 calc R U . . .
C068 C 0.6921(3) 0.7089(3) 0.5556(3) 0.097(3) Uani 1 1 d . . . . .
Na1 Na 0.5355(4) 0.4991(3) 0.6016(4) 0.152(4) Uani 0.5 1 d . U P A 1
Na1A Na 0.5652(2) 0.49976(17) 0.6175(2) 0.0858(19) Uani 0.5 1 d . . P A 2
O1 O 0.6164(4) 0.4755(4) 0.6320(3) 0.196(4) Uani 1 1 d . U . . .

loop_
_atom_site_aniso_label
_atom_site_aniso_U_11
_atom_site_aniso_U_22
_atom_site_aniso_U_33
_atom_site_aniso_U_23
_atom_site_aniso_U_13
_atom_site_aniso_U_12
Ti1 0.0420(4) 0.0403(4) 0.0359(4) -0.0008(3) 0.0142(4) -0.0065(3)
Ti2 0.0360(4) 0.0420(4) 0.0347(4) -0.0003(3) 0.0128(3) -0.0034(3)
Ti3 0.0402(4) 0.0488(5) 0.0361(4) 0.0022(4) 0.0122(4) -0.0063(4)
Ti4 0.0460(5) 0.0405(5) 0.0368(4) -0.0013(3) 0.0127(4) -0.0002(4)
Ti5 0.0438(5) 0.0488(5) 0.0347(4) 0.0013(4) 0.0125(4) -0.0084(4)
Ti6 0.0451(5) 0.0460(5) 0.0394(5) -0.0029(4) 0.0122(4) 0.0001(4)
Ti7 0.0477(5) 0.0431(5) 0.0431(5) -0.0028(4) 0.0150(4) 0.0027(4)
Ti8 0.0451(5) 0.0482(5) 0.0441(5) -0.0049(4) 0.0087(4) 0.0044(4)
O0A 0.0419(17) 0.0457(18) 0.0369(17) -0.0039(14) 0.0122(14) -0.0027(14)
O0B 0.0475(18) 0.0401(18) 0.0405(17) -0.0008(14) 0.0232(15) -0.0015(14)
O0C 0.0425(17) 0.0381(16) 0.0422(17) -0.0002(14) 0.0191(15) 0.0020(13)
O0D 0.0440(17) 0.0457(18) 0.0356(17) -0.0048(14) 0.0182(14) -0.0052(14)
O00E 0.0392(16) 0.0417(17) 0.0374(17) 0.0017(13) 0.0127(14) -0.0033(13)
O00F 0.0438(17) 0.0466(18) 0.0330(16) -0.0021(14) 0.0122(14) -0.0046(14)
O00G 0.0436(18) 0.0459(18) 0.0415(18) -0.0034(14) 0.0074(15) 0.0045(14)
O00H 0.0455(18) 0.0485(19) 0.0389(18) -0.0045(14) 0.0134(15) -0.0082(15)
O00I 0.0430(17) 0.0406(18) 0.0431(18) 0.0007(14) 0.0205(15) -0.0058(13)
O00J 0.0471(18) 0.0461(18) 0.0390(18) 0.0011(14) 0.0142(15) -0.0099(14)
O00K 0.0403(17) 0.0434(18) 0.0403(17) -0.0027(14) 0.0141(14) -0.0007(13)
O00L 0.0440(18) 0.0475(19) 0.0380(17) -0.0044(14) 0.0146(15) -0.0016(14)
O00M 0.0417(17) 0.0466(19) 0.0396(18) -0.0027(14) 0.0185(14) -0.0031(14)
O00N 0.0438(18) 0.0519(19) 0.0380(17) 0.0009(14) 0.0134(15) -0.0122(15)
O00O 0.0447(18) 0.0515(19) 0.0432(19) 0.0062(15) 0.0177(15) -0.0022(15)
O00P 0.0488(19) 0.0452(18) 0.0364(17) -0.0008(14) 0.0149(15) -0.0086(14)
O00Q 0.056(2) 0.050(2) 0.0404(19) 0.0058(15) 0.0138(16) 0.0093(16)
O00R 0.0440(18) 0.0485(19) 0.0439(19) 0.0006(15) 0.0144(15) -0.0001(15)
O00S 0.0472(19) 0.0478(19) 0.0418(18) -0.0019(15) 0.0138(15) 0.0004(15)
O00T 0.055(2) 0.056(2) 0.0326(17) -0.0010(15) 0.0129(15) -0.0072(16)
O00U 0.056(2) 0.0427(18) 0.055(2) 0.0010(16) 0.0256(18) -0.0017(16)
O00V 0.053(2) 0.0434(19) 0.056(2) -0.0007(16) 0.0179(18) 0.0020(16)
O00W 0.063(2) 0.048(2) 0.044(2) -0.0006(15) 0.0162(18) 0.0001(16)
O00X 0.061(2) 0.049(2) 0.0416(19) 0.0001(15) 0.0169(17) -0.0072(16)
O00Y 0.054(2) 0.056(2) 0.0428(19) -0.0047(16) 0.0120(16) 0.0065(17)
O00Z 0.045(2) 0.053(2) 0.064(2) -0.0073(18) 0.0080(18) 0.0015(16)
O6 0.093(3) 0.075(3) 0.054(2) 0.007(2) 0.022(2) 0.023(2)
O09 0.0468(18) 0.0366(16) 0.0374(17) 0.0001(13) 0.0180(14) 0.0041(13)
O010 0.081(3) 0.059(2) 0.0388(19) -0.0042(16) 0.0203(19) -0.0083(19)
O011 0.060(2) 0.057(2) 0.049(2) 0.0020(17) 0.0234(18) 0.0005(17)
O012 0.054(2) 0.055(2) 0.084(3) -0.012(2) 0.018(2) -0.0100(18)
O013 0.052(2) 0.080(3) 0.062(2) 0.009(2) 0.0243(19) 0.0045(19)
O014 0.056(2) 0.053(2) 0.050(2) -0.0080(16) 0.0121(17) 0.0097(17)
O015 0.057(2) 0.067(2) 0.065(3) 0.005(2) 0.018(2) -0.0016(19)
N2 0.172(7) 0.216(8) 0.181(8) -0.015(6) 0.086(6) -0.041(6)
C01A 0.050(4) 0.038(4) 0.037(4) 0.000 0.007(3) 0.000
C01B 0.033(2) 0.045(3) 0.047(3) -0.006(2) 0.013(2) -0.0033(19)
C01C 0.033(2) 0.052(3) 0.038(2) 0.002(2) 0.013(2) 0.001(2)
C01D 0.031(2) 0.046(3) 0.043(3) 0.003(2) 0.012(2) 0.0007(19)
C01E 0.047(3) 0.043(3) 0.043(3) 0.000(2) 0.021(2) 0.004(2)
C01G 0.055(3) 0.043(3) 0.048(3) -0.005(2) 0.025(2) 0.001(2)
C01H 0.045(3) 0.040(2) 0.041(3) -0.003(2) 0.013(2) -0.001(2)
C01I 0.044(3) 0.043(3) 0.048(3) -0.001(2) 0.018(2) -0.002(2)
C01J 0.051(3) 0.054(3) 0.037(3) -0.010(2) 0.013(2) -0.010(2)
C01K 0.042(3) 0.059(3) 0.041(3) 0.008(2) 0.012(2) 0.000(2)
C01L 0.048(3) 0.039(2) 0.040(3) -0.003(2) 0.012(2) -0.005(2)
C01M 0.046(3) 0.034(2) 0.049(3) 0.000(2) 0.018(2) 0.0006(19)
C01N 0.045(3) 0.048(3) 0.047(3) -0.001(2) 0.016(2) 0.006(2)
C01P 0.031(2) 0.054(3) 0.043(3) 0.008(2) 0.011(2) -0.001(2)
C01Q 0.043(3) 0.041(3) 0.050(3) -0.004(2) 0.012(2) -0.001(2)
C01R 0.042(3) 0.050(3) 0.046(3) -0.006(2) 0.011(2) 0.004(2)
C01S 0.036(2) 0.073(4) 0.042(3) 0.011(2) 0.011(2) -0.001(2)
C01T 0.052(3) 0.041(3) 0.039(3) -0.006(2) 0.015(2) -0.012(2)
C01U 0.054(3) 0.046(3) 0.040(3) 0.004(2) 0.013(2) -0.001(2)
C01V 0.047(3) 0.047(3) 0.050(3) -0.002(2) 0.017(2) 0.001(2)
C01W 0.052(3) 0.043(3) 0.036(2) -0.009(2) 0.018(2) -0.019(2)
C01X 0.039(2) 0.056(3) 0.037(3) -0.004(2) 0.009(2) 0.001(2)
C01Y 0.041(3) 0.059(3) 0.035(3) -0.003(2) 0.013(2) -0.005(2)
C01Z 0.048(3) 0.047(3) 0.041(3) -0.004(2) 0.013(2) -0.005(2)
C02A 0.052(3) 0.050(3) 0.043(3) -0.005(2) 0.020(2) -0.007(2)
C02B 0.034(2) 0.055(3) 0.045(3) 0.005(2) 0.012(2) -0.004(2)
C02C 0.042(3) 0.051(3) 0.047(3) -0.002(2) 0.018(2) -0.011(2)
C02D 0.044(3) 0.043(3) 0.047(3) 0.000(2) 0.015(2) -0.001(2)
C02E 0.056(3) 0.052(3) 0.036(3) -0.004(2) 0.008(2) -0.001(2)
C02F 0.042(3) 0.047(3) 0.045(3) 0.001(2) 0.010(2) 0.005(2)
C02G 0.055(3) 0.065(4) 0.050(3) 0.018(3) 0.023(3) 0.006(3)
C02H 0.038(2) 0.045(3) 0.050(3) 0.003(2) 0.013(2) -0.002(2)
C02J 0.053(3) 0.047(3) 0.049(3) 0.005(2) 0.010(2) -0.001(2)
C02K 0.041(3) 0.048(3) 0.045(3) -0.001(2) 0.011(2) -0.004(2)
C02L 0.055(3) 0.054(3) 0.051(3) 0.003(2) 0.022(3) -0.004(2)
C02M 0.046(3) 0.043(3) 0.042(3) -0.004(2) 0.015(2) -0.004(2)
C02N 0.055(3) 0.050(3) 0.057(3) 0.002(2) 0.030(3) 0.004(2)
C02O 0.052(3) 0.060(3) 0.046(3) -0.005(2) 0.012(2) 0.006(2)
C02P 0.042(3) 0.045(3) 0.047(3) -0.010(2) 0.014(2) 0.000(2)
C02Q 0.043(3) 0.064(3) 0.064(4) -0.015(3) 0.017(3) -0.012(3)
C02R 0.068(3) 0.048(3) 0.045(3) -0.005(2) 0.025(3) -0.010(2)
C02S 0.047(3) 0.049(3) 0.051(3) 0.000(2) 0.021(2) 0.007(2)
C02T 0.068(4) 0.054(3) 0.050(3) 0.010(3) 0.013(3) -0.012(3)
C02U 0.061(3) 0.051(3) 0.044(3) 0.007(2) 0.014(3) -0.005(2)
C02V 0.066(3) 0.051(3) 0.039(3) -0.002(2) 0.023(3) -0.001(2)
C02W 0.057(3) 0.048(3) 0.046(3) 0.003(2) 0.023(3) -0.001(2)
C02X 0.041(3) 0.067(3) 0.042(3) -0.007(2) 0.014(2) -0.004(2)
C02Z 0.038(2) 0.057(3) 0.039(3) 0.002(2) 0.015(2) -0.004(2)
C5 0.160(9) 0.212(11) 0.167(10) -0.029(8) 0.080(8) -0.038(8)
C03A 0.055(3) 0.049(3) 0.046(3) -0.002(2) 0.013(2) -0.002(2)
C03B 0.045(3) 0.072(4) 0.038(3) -0.001(2) 0.014(2) -0.001(2)
C03C 0.057(3) 0.054(3) 0.051(3) -0.012(2) 0.029(3) -0.019(2)
C03D 0.059(3) 0.053(3) 0.052(3) 0.001(2) 0.015(3) -0.001(3)
C03F 0.054(3) 0.047(3) 0.046(3) -0.005(2) 0.024(2) -0.006(2)
C03G 0.060(3) 0.072(4) 0.047(3) 0.006(3) 0.017(3) 0.011(3)
C03H 0.040(3) 0.058(3) 0.042(3) -0.010(2) 0.015(2) -0.006(2)
C03I 0.045(3) 0.047(3) 0.059(3) -0.008(2) 0.015(2) -0.004(2)
C03J 0.066(3) 0.051(3) 0.060(3) -0.013(3) 0.029(3) -0.019(3)
C03K 0.046(3) 0.056(3) 0.040(3) -0.005(2) 0.011(2) 0.010(2)
C03L 0.044(3) 0.056(3) 0.061(3) -0.002(3) 0.007(3) 0.002(2)
C03M 0.047(3) 0.067(4) 0.077(4) -0.011(3) 0.033(3) -0.012(3)
C03N 0.073(4) 0.053(3) 0.038(3) 0.005(2) 0.020(3) 0.003(3)
C03O 0.053(3) 0.044(3) 0.056(3) 0.001(2) 0.015(3) -0.009(2)
C03P 0.081(4) 0.054(3) 0.039(3) -0.005(2) 0.025(3) -0.011(3)
C03Q 0.058(3) 0.056(3) 0.042(3) 0.000(2) 0.019(2) -0.008(2)
C03R 0.056(3) 0.054(3) 0.037(3) 0.005(2) 0.017(2) 0.000(2)
C03S 0.047(3) 0.069(4) 0.055(3) -0.006(3) 0.016(3) 0.003(3)
C03T 0.056(3) 0.092(4) 0.034(3) 0.001(3) 0.014(2) -0.004(3)
C03U 0.077(4) 0.076(4) 0.050(3) -0.007(3) 0.035(3) -0.019(3)
C03V 0.047(3) 0.055(3) 0.056(3) 0.000(3) 0.015(3) -0.005(2)
C03W 0.047(3) 0.066(4) 0.057(3) -0.011(3) 0.010(3) -0.006(3)
C03X 0.050(3) 0.056(3) 0.061(4) 0.008(3) 0.021(3) 0.005(2)
C03Y 0.056(3) 0.055(3) 0.053(3) 0.000(3) 0.014(3) 0.011(3)
C03Z 0.049(3) 0.078(4) 0.051(3) 0.000(3) 0.014(3) 0.010(3)
C04A 0.066(4) 0.071(4) 0.057(4) -0.018(3) 0.012(3) 0.002(3)
C04B 0.076(4) 0.050(3) 0.043(3) 0.004(2) 0.012(3) 0.008(3)
C04C 0.062(3) 0.055(3) 0.048(3) -0.001(2) 0.021(3) -0.018(3)
C04D 0.071(4) 0.065(4) 0.049(3) -0.013(3) 0.032(3) -0.020(3)
C04E 0.052(3) 0.096(5) 0.036(3) 0.002(3) 0.011(2) -0.018(3)
C04F 0.063(4) 0.073(4) 0.072(4) -0.008(3) 0.042(3) -0.004(3)
C04G 0.051(3) 0.058(3) 0.057(3) 0.003(3) 0.007(3) -0.001(3)
C04H 0.069(4) 0.088(5) 0.065(4) 0.038(4) 0.022(3) 0.029(4)
C04I 0.051(3) 0.071(4) 0.109(6) -0.011(4) 0.034(4) -0.010(3)
C04J 0.088(5) 0.075(4) 0.041(3) 0.003(3) 0.009(3) -0.001(3)
C04K 0.072(4) 0.064(4) 0.065(4) -0.014(3) 0.033(3) -0.025(3)
C04L 0.077(4) 0.044(3) 0.058(4) -0.003(3) 0.007(3) 0.000(3)
C04M 0.054(3) 0.072(4) 0.052(3) -0.011(3) 0.004(3) -0.003(3)
C9 0.089(5) 0.071(4) 0.050(3) 0.008(3) 0.002(3) 0.013(3)
C04O 0.040(3) 0.097(5) 0.046(3) -0.007(3) 0.012(2) -0.005(3)
C04Q 0.049(3) 0.119(6) 0.043(3) -0.009(3) 0.011(3) 0.009(3)
C04R 0.075(4) 0.084(4) 0.049(3) 0.010(3) 0.018(3) -0.009(3)
C04S 0.056(4) 0.071(4) 0.069(4) 0.012(3) 0.004(3) -0.001(3)
C04U 0.089(5) 0.053(4) 0.059(4) 0.006(3) -0.015(3) -0.004(3)
C04V 0.101(5) 0.049(3) 0.054(4) 0.000(3) -0.012(3) -0.008(3)
C04W 0.058(4) 0.088(5) 0.058(4) 0.019(3) 0.012(3) -0.011(3)
C04X 0.069(4) 0.086(5) 0.075(4) 0.021(4) 0.023(4) 0.021(4)
C04Y 0.049(3) 0.097(5) 0.055(4) -0.011(3) 0.009(3) 0.002(3)
C04Z 0.141(7) 0.084(5) 0.046(4) -0.003(3) 0.050(4) 0.000(5)
C05A 0.065(4) 0.102(6) 0.099(6) -0.009(4) 0.041(4) 0.018(4)
C05B 0.070(4) 0.112(6) 0.065(4) 0.028(4) 0.018(4) -0.010(4)
C05C 0.108(6) 0.045(3) 0.071(4) -0.001(3) 0.009(4) -0.001(3)
C05D 0.043(4) 0.089(5) 0.178(10) 0.016(6) 0.011(5) -0.022(4)
C8 0.105(6) 0.111(6) 0.065(5) -0.017(4) -0.015(4) 0.022(5)
C05F 0.048(3) 0.089(5) 0.106(6) -0.009(4) 0.008(4) -0.002(3)
C05G 0.101(6) 0.150(8) 0.098(6) 0.064(6) 0.047(5) 0.072(6)
C2 0.062(4) 0.207(9) 0.054(4) 0.005(5) 0.017(3) 0.034(5)
C05J 0.076(5) 0.117(7) 0.104(6) 0.047(5) 0.031(5) 0.044(5)
C05K 0.084(5) 0.116(6) 0.047(4) -0.017(4) 0.007(3) -0.017(4)
C05L 0.075(5) 0.220(11) 0.037(3) -0.018(5) 0.019(3) -0.031(6)
C05M 0.120(7) 0.068(5) 0.096(6) 0.031(4) 0.002(5) 0.001(4)
C05N 0.100(6) 0.074(5) 0.100(6) 0.006(4) -0.033(5) 0.004(4)
C05O 0.110(6) 0.054(4) 0.093(6) 0.012(4) -0.030(5) -0.014(4)
C05P 0.082(5) 0.114(6) 0.090(6) -0.033(5) 0.041(4) -0.017(5)
C05Q 0.107(6) 0.078(5) 0.118(7) 0.018(5) 0.043(5) 0.031(5)
C05S 0.111(6) 0.101(6) 0.057(4) -0.015(4) 0.018(4) -0.012(5)
C05T 0.124(8) 0.099(6) 0.100(7) 0.010(5) 0.000(6) 0.042(6)
C05U 0.101(6) 0.058(4) 0.113(7) 0.022(4) -0.002(5) -0.021(4)
C05W 0.184(11) 0.051(4) 0.146(9) -0.004(5) 0.079(8) 0.017(5)
C05X 0.121(7) 0.070(5) 0.087(5) -0.005(4) 0.034(5) 0.021(4)
C05Y 0.152(9) 0.064(5) 0.092(6) -0.012(4) 0.019(6) 0.018(5)
C06A 0.181(11) 0.095(6) 0.066(5) -0.001(5) -0.032(6) -0.018(7)
C06B 0.098(6) 0.121(8) 0.136(9) 0.050(7) 0.039(6) 0.007(6)
C06D 0.056(4) 0.190(10) 0.087(6) -0.049(6) 0.000(4) 0.000(5)
C06E 0.109(7) 0.082(6) 0.141(9) 0.025(6) -0.051(6) -0.025(5)
C7 0.163(9) 0.165(9) 0.060(5) -0.009(5) -0.018(5) 0.102(7)
C3 0.066(5) 0.202(10) 0.076(5) 0.007(6) 0.017(4) 0.042(6)
C06H 0.106(7) 0.212(12) 0.062(5) 0.040(6) 0.013(5) 0.019(7)
C06J 0.152(9) 0.048(4) 0.186(11) 0.007(5) 0.069(8) -0.019(5)
C06K 0.112(7) 0.126(8) 0.094(6) 0.036(6) -0.044(5) -0.037(6)
C06N 0.125(8) 0.212(12) 0.059(5) 0.041(6) 0.028(5) -0.011(8)
C06Q 0.148(10) 0.155(10) 0.129(9) -0.047(8) 0.076(8) 0.014(8)
C6 0.139(8) 0.148(8) 0.096(7) 0.068(6) -0.009(6) -0.004(7)
C06T 0.049(4) 0.312(17) 0.089(6) -0.053(9) 0.013(4) -0.041(7)
C1 0.119(8) 0.260(13) 0.080(6) -0.060(8) -0.025(6) 0.057(9)
C06W 0.147(9) 0.193(12) 0.072(6) 0.033(7) -0.010(6) -0.081(9)
C4 0.104(7) 0.212(11) 0.125(8) 0.083(8) 0.025(6) 0.063(7)
C016 0.028(3) 0.040(3) 0.033(3) 0.000 0.004(3) 0.000
C017 0.032(3) 0.040(3) 0.035(3) 0.000 0.004(3) 0.000
C018 0.040(2) 0.041(3) 0.033(2) -0.0037(19) 0.0139(19) -0.005(2)
C019 0.039(2) 0.045(3) 0.027(2) -0.0068(19) 0.0125(19) -0.005(2)
C020 0.047(3) 0.040(3) 0.046(3) 0.001(2) 0.011(2) -0.003(2)
C021 0.054(3) 0.050(3) 0.040(3) -0.002(2) 0.012(2) -0.009(2)
C022 0.052(3) 0.041(3) 0.038(3) 0.000(2) 0.012(2) -0.006(2)
C023 0.050(3) 0.042(3) 0.041(3) -0.009(2) 0.018(2) -0.011(2)
C024 0.050(3) 0.040(3) 0.050(3) -0.005(2) 0.012(2) -0.003(2)
C025 0.047(3) 0.048(3) 0.037(3) -0.008(2) 0.013(2) -0.014(2)
C026 0.050(4) 0.045(4) 0.039(4) 0.000 0.017(3) 0.000
C027 0.066(3) 0.044(3) 0.039(3) -0.002(2) 0.016(2) 0.000(2)
C028 0.053(3) 0.044(3) 0.041(3) 0.001(2) 0.014(2) -0.003(2)
C029 0.051(3) 0.055(3) 0.037(3) -0.002(2) 0.014(2) 0.007(2)
C030 0.053(3) 0.067(3) 0.041(3) -0.012(2) 0.020(2) -0.020(3)
C031 0.056(3) 0.048(3) 0.051(3) -0.003(2) 0.014(3) 0.002(2)
C032 0.045(3) 0.066(4) 0.063(4) -0.011(3) 0.017(3) 0.003(3)
C033 0.061(3) 0.074(4) 0.039(3) -0.003(3) 0.015(3) -0.013(3)
C034 0.044(3) 0.045(3) 0.050(3) 0.003(2) 0.014(2) -0.007(2)
C035 0.066(3) 0.048(3) 0.038(3) -0.002(2) 0.013(2) -0.008(2)
C036 0.049(3) 0.051(3) 0.048(3) 0.003(2) 0.010(2) -0.004(2)
C037 0.048(3) 0.056(3) 0.037(3) -0.002(2) 0.018(2) -0.003(2)
C038 0.066(4) 0.056(3) 0.043(3) -0.007(2) 0.008(3) 0.002(3)
C040 0.052(3) 0.046(3) 0.056(3) -0.014(2) 0.017(3) -0.014(2)
C041 0.045(3) 0.074(4) 0.072(4) -0.010(3) 0.016(3) 0.001(3)
C042 0.074(4) 0.054(3) 0.048(3) 0.005(3) 0.000(3) 0.012(3)
C043 0.049(3) 0.078(4) 0.052(3) -0.004(3) 0.011(3) -0.003(3)
C044 0.058(3) 0.058(3) 0.046(3) 0.012(2) 0.014(3) 0.014(3)
C045 0.067(4) 0.053(3) 0.042(3) -0.002(2) 0.005(3) -0.005(3)
C046 0.088(4) 0.055(3) 0.043(3) -0.006(2) 0.019(3) 0.003(3)
C047 0.062(3) 0.050(3) 0.056(3) -0.004(3) 0.014(3) -0.002(3)
C048 0.082(4) 0.050(3) 0.046(3) -0.007(2) 0.004(3) 0.009(3)
C049 0.068(4) 0.056(3) 0.045(3) -0.004(2) 0.021(3) -0.012(3)
C050 0.052(3) 0.077(4) 0.066(4) 0.015(3) 0.016(3) -0.006(3)
C051 0.083(5) 0.055(4) 0.070(4) 0.001(3) 0.012(4) -0.001(3)
C052 0.076(4) 0.097(5) 0.066(4) -0.017(4) 0.035(4) -0.035(4)
C053 0.102(6) 0.095(5) 0.098(6) -0.013(4) 0.074(5) -0.007(4)
C054 0.103(6) 0.069(4) 0.110(6) 0.002(4) 0.076(5) -0.006(4)
C055 0.120(6) 0.118(6) 0.087(5) -0.039(5) 0.076(5) -0.050(5)
C056 0.077(5) 0.114(6) 0.072(5) 0.047(4) 0.024(4) 0.028(4)
C057 0.120(6) 0.077(4) 0.048(4) 0.008(3) 0.040(4) 0.008(4)
C058 0.193(10) 0.079(5) 0.062(4) -0.005(4) 0.075(6) 0.006(5)
C060 0.139(8) 0.084(6) 0.119(7) 0.047(5) 0.058(6) 0.024(5)
C062 0.083(5) 0.123(7) 0.127(8) -0.001(6) 0.062(5) 0.013(5)
C064 0.104(6) 0.154(9) 0.078(5) 0.049(6) 0.026(5) 0.050(6)
C065 0.130(7) 0.121(7) 0.087(5) -0.034(5) 0.077(6) -0.065(6)
C067 0.081(6) 0.173(11) 0.121(8) 0.035(8) -0.002(6) 0.008(6)
C069 0.136(8) 0.134(8) 0.056(5) 0.007(5) -0.009(5) 0.038(7)
N05Z 0.141(7) 0.138(7) 0.111(6) -0.004(5) 0.077(6) -0.009(6)
C05I 0.118(6) 0.086(5) 0.092(6) 0.015(4) 0.060(5) 0.026(5)
C068 0.110(6) 0.105(6) 0.099(6) -0.018(5) 0.064(6) -0.016(5)
Na1 0.194(8) 0.132(6) 0.141(7) -0.011(5) 0.083(6) -0.031(6)
Na1A 0.138(6) 0.059(3) 0.103(5) 0.021(3) 0.092(5) 0.017(4)
O1 0.253(8) 0.223(8) 0.140(6) -0.016(6) 0.110(6) -0.036(7)

loop_
_atom_type_symbol
_atom_type_description
_atom_type_scat_dispersion_real
_atom_type_scat_dispersion_imag
_atom_type_scat_source
C C 0.0148 0.0070 'International Tables Vol C Tables 4.2.6.8 and 6.1.1.4'
H H 0.0000 0.0000 'International Tables Vol C Tables 4.2.6.8 and 6.1.1.4'
N N 0.0253 0.0136 'International Tables Vol C Tables 4.2.6.8 and 6.1.1.4'
Na Na 0.1116 0.0924 'International Tables Vol C Tables 4.2.6.8 and 6.1.1.4'
O O 0.0412 0.0250 'International Tables Vol C Tables 4.2.6.8 and 6.1.1.4'
Ti Ti 0.3610 1.4673 'International Tables Vol C Tables 4.2.6.8 and 6.1.1.4'

loop_
_geom_angle_atom_site_label_1
_geom_angle_atom_site_label_2
_geom_angle_atom_site_label_3
_geom_angle
_geom_angle_site_symmetry_1
_geom_angle_site_symmetry_3
_geom_angle_publ_flag
O0B Ti1 Ti3 117.71(9) . . ?
O0D Ti1 Ti3 89.94(9) . . ?
O0D Ti1 O0B 76.06(12) . . ?
O00F Ti1 Ti3 37.08(9) . . ?
O00F Ti1 O0B 82.66(13) . . ?
O00F Ti1 O0D 93.01(13) . . ?
O00H Ti1 Ti3 147.51(11) . . ?
O00H Ti1 O0B 92.38(14) . . ?
O00H Ti1 O0D 85.57(14) . . ?
O00H Ti1 O00F 175.03(15) . . ?
O00J Ti1 Ti3 45.10(11) . . ?
O00J Ti1 O0B 157.65(15) . . ?
O00J Ti1 O0D 88.46(15) . . ?
O00J Ti1 O00F 82.15(14) . . ?
O00J Ti1 O00H 102.55(15) . . ?
O00J Ti1 O00P 105.20(16) . . ?
O00P Ti1 Ti3 99.11(10) . . ?
O00P Ti1 O0B 90.59(14) . . ?
O00P Ti1 O0D 166.31(14) . . ?
O00P Ti1 O00F 88.19(14) . . ?
O00P Ti1 O00H 92.07(15) . . ?
Ti5 Ti2 Na1 92.7(2) . . ?
Ti5 Ti2 Na1A 77.90(14) . . ?
O0A Ti2 Ti5 147.47(11) . . ?
O0A Ti2 O0C 92.14(14) . . ?
O0A Ti2 O00E 175.30(14) . . ?
O0A Ti2 O00K 91.64(14) . . ?
O0A Ti2 O09 84.72(13) . 2_656 ?
O0A Ti2 Na1 79.3(3) . . ?
O0A Ti2 Na1A 94.91(17) . . ?
O0C Ti2 Ti5 118.41(9) . . ?
O0C Ti2 O09 76.76(12) . 2_656 ?
O0C Ti2 Na1 121.01(19) . . ?
O0C Ti2 Na1A 123.73(12) . . ?
O00E Ti2 Ti5 36.66(9) . . ?
O00E Ti2 O0C 83.24(12) . . ?
O00E Ti2 O09 93.31(13) . 2_656 ?
O00E Ti2 Na1 103.9(2) . . ?
O00E Ti2 Na1A 88.44(16) . . ?
O00K Ti2 Ti5 98.66(10) . . ?
O00K Ti2 O0C 90.21(14) . . ?
O00K Ti2 O00E 89.29(13) . . ?
O00K Ti2 O09 166.30(14) . 2_656 ?
O00K Ti2 Na1 33.1(2) . . ?
O00K Ti2 Na1A 33.94(14) . . ?
O00N Ti2 Ti5 44.10(11) . . ?
O00N Ti2 O0A 103.40(15) . . ?
O00N Ti2 O0C 157.01(14) . . ?
O00N Ti2 O00E 80.75(14) . . ?
O00N Ti2 O00K 105.93(16) . . ?
O00N Ti2 O09 87.77(14) . 2_656 ?
O00N Ti2 Na1 79.1(2) . . ?
O00N Ti2 Na1A 72.31(15) . . ?
O09 Ti2 Ti5 91.38(9) 2_656 . ?
O09 Ti2 Na1 156.2(2) 2_656 . ?
O09 Ti2 Na1A 159.47(13) 2_656 . ?
Ti1 Ti3 Na1 148.5(2) . . ?
Ti1 Ti3 Na1A 131.80(15) . . ?
Ti5 Ti3 Ti1 68.19(3) . . ?
Ti5 Ti3 Na1 97.8(2) . . ?
Ti5 Ti3 Na1A 87.48(13) . . ?
O00F Ti3 Ti1 38.60(9) . . ?
O00F Ti3 Ti5 103.65(9) . . ?
O00F Ti3 O00J 70.44(12) . . ?
O00F Ti3 O011 96.78(14) . . ?
O00F Ti3 Na1 130.7(2) . . ?
O00F Ti3 Na1A 121.54(15) . . ?
O00J Ti3 Ti1 31.86(8) . . ?
O00J Ti3 Ti5 39.56(8) . . ?
O00J Ti3 Na1 136.3(2) . . ?
O00J Ti3 Na1A 122.96(17) . . ?
O00N Ti3 Ti1 106.36(10) . . ?
O00N Ti3 Ti5 48.48(10) . . ?
O00N Ti3 O00F 144.65(13) . . ?
O00N Ti3 O00J 74.85(12) . . ?
O00N Ti3 O011 75.92(15) . . ?
O00N Ti3 Na1 80.4(2) . . ?
O00N Ti3 Na1A 83.20(14) . . ?
O00O Ti3 Ti1 97.68(11) . . ?
O00O Ti3 Ti5 121.97(11) . . ?
O00O Ti3 O00F 91.81(14) . . ?
O00O Ti3 O00J 101.65(14) . . ?
O00O Ti3 O00N 88.73(15) . . ?
O00O Ti3 O011 163.21(15) . . ?
O00O Ti3 Na1 113.3(3) . . ?
O00O Ti3 Na1A 130.16(19) . . ?
O010 Ti3 Ti1 139.71(16) . . ?
O010 Ti3 Ti5 128.33(14) . . ?
O010 Ti3 O00F 104.54(17) . . ?
O010 Ti3 O00J 158.48(18) . . ?
O010 Ti3 O00N 110.23(17) . . ?
O010 Ti3 O00O 99.40(18) . . ?
O010 Ti3 O011 92.40(18) . . ?
O010 Ti3 Na1 33.0(2) . . ?
O010 Ti3 Na1A 40.85(19) . . ?
O011 Ti3 Ti1 80.51(11) . . ?
O011 Ti3 Ti5 41.83(10) . . ?
O011 Ti3 O00J 68.09(13) . . ?
O011 Ti3 Na1 71.3(3) . . ?
O011 Ti3 Na1A 55.60(18) . . ?
O00I Ti4 Ti6 118.57(9) . . ?
O00L Ti4 Ti6 37.09(9) . . ?
O00L Ti4 O00I 82.86(13) . . ?
O00L Ti4 O00M 91.96(13) . . ?
O00M Ti4 Ti6 90.74(9) . . ?
O00M Ti4 O00I 76.49(12) . . ?
O00R Ti4 Ti6 146.58(11) . . ?
O00R Ti4 O00I 92.74(14) . . ?
O00R Ti4 O00L 175.26(15) . . ?
O00R Ti4 O00M 85.27(14) . . ?
O00X Ti4 Ti6 99.13(11) . . ?
O00X Ti4 O00I 89.28(15) . . ?
O00X Ti4 O00L 89.52(15) . . ?
O00X Ti4 O00M 165.38(15) . . ?
O00X Ti4 O00R 92.20(16) . . ?
O00Y Ti4 Ti6 43.74(12) . . ?
O00Y Ti4 O00I 157.58(15) . . ?
O00Y Ti4 O00L 80.84(15) . . ?
O00Y Ti4 O00M 88.76(16) . . ?
O00Y Ti4 O00R 102.92(16) . . ?
O00Y Ti4 O00X 105.83(18) . . ?
Ti3 Ti5 Ti2 68.04(3) . . ?
O00E Ti5 Ti2 38.31(9) . . ?
O00E Ti5 Ti3 103.71(9) . . ?
O00E Ti5 O00N 70.17(12) . . ?
O00E Ti5 O011 97.95(14) . . ?
O00J Ti5 Ti2 107.63(10) . . ?
O00J Ti5 Ti3 49.46(10) . . ?
O00J Ti5 O00E 145.42(14) . . ?
O00J Ti5 O00N 75.98(13) . . ?
O00J Ti5 O011 76.10(14) . . ?
O00N Ti5 Ti2 31.86(8) . . ?
O00N Ti5 Ti3 39.98(8) . . ?
O00T Ti5 Ti2 97.53(11) . . ?
O00T Ti5 Ti3 120.93(11) . . ?
O00T Ti5 O00E 91.17(14) . . ?
O00T Ti5 O00J 87.81(15) . . ?
O00T Ti5 O00N 99.96(14) . . ?
O00T Ti5 O011 162.36(15) . . ?
O011 Ti5 Ti2 80.84(11) . . ?
O011 Ti5 Ti3 42.16(11) . . ?
O011 Ti5 O00N 69.43(14) . . ?
O013 Ti5 Ti2 137.28(16) . . ?
O013 Ti5 Ti3 129.96(15) . . ?
O013 Ti5 O00E 102.60(18) . . ?
O013 Ti5 O00J 111.60(18) . . ?
O013 Ti5 O00N 158.75(19) . . ?
O013 Ti5 O00T 100.14(19) . . ?
O013 Ti5 O011 92.59(19) . . ?
Ti8 Ti6 Ti4 68.85(3) . . ?
O00L Ti6 Ti4 38.65(9) . . ?
O00L Ti6 Ti8 105.12(10) . . ?
O00L Ti6 O00Y 70.79(13) . . ?
O00L Ti6 O015 98.44(16) . . ?
O00Q Ti6 Ti4 100.04(11) . . ?
O00Q Ti6 Ti8 121.02(12) . . ?
O00Q Ti6 O00L 92.79(15) . . ?
O00Q Ti6 O00Y 102.67(15) . . ?
O00Q Ti6 O014 88.09(16) . . ?
O00Q Ti6 O015 161.83(17) . . ?
O00Y Ti6 Ti4 32.15(9) . . ?
O00Y Ti6 Ti8 39.94(9) . . ?
O012 Ti6 Ti4 135.55(17) . . ?
O012 Ti6 Ti8 128.96(16) . . ?
O012 Ti6 O00L 101.25(18) . . ?
O012 Ti6 O00Q 100.2(2) . . ?
O012 Ti6 O00Y 156.1(2) . . ?
O012 Ti6 O014 111.62(19) . . ?
O012 Ti6 O015 91.7(2) . . ?
O014 Ti6 Ti4 108.24(11) . . ?
O014 Ti6 Ti8 48.11(11) . . ?
O014 Ti6 O00L 146.44(15) . . ?
O014 Ti6 O00Y 76.29(14) . . ?
O014 Ti6 O015 74.66(17) . . ?
O015 Ti6 Ti4 80.49(12) . . ?
O015 Ti6 Ti8 42.05(11) . . ?
O015 Ti6 O00Y 68.13(15) . . ?
O00G Ti7 Ti8 37.36(9) . . ?
O00G Ti7 O00U 84.27(14) . . ?
O00G Ti7 O00V 92.92(15) . . ?
O00S Ti7 Ti8 99.31(11) . . ?
O00S Ti7 O00G 89.62(15) . . ?
O00S Ti7 O00U 90.46(15) . . ?
O00S Ti7 O00V 166.56(15) . . ?
O00S Ti7 O00W 92.13(16) . . ?
O00U Ti7 Ti8 119.98(11) . . ?
O00V Ti7 Ti8 90.64(11) . . ?
O00V Ti7 O00U 76.69(14) . . ?
O00W Ti7 Ti8 147.53(12) . . ?
O00W Ti7 O00G 173.99(16) . . ?
O00W Ti7 O00U 89.97(16) . . ?
O00W Ti7 O00V 84.07(16) . . ?
O014 Ti7 Ti8 44.07(12) . . ?
O014 Ti7 O00G 81.44(15) . . ?
O014 Ti7 O00S 105.45(18) . . ?
O014 Ti7 O00U 158.44(16) . . ?
O014 Ti7 O00V 87.98(17) . . ?
O014 Ti7 O00W 103.60(17) . . ?
Ti6 Ti8 Ti7 68.77(3) . . ?
O00G Ti8 Ti6 104.94(10) . . ?
O00G Ti8 Ti7 38.59(9) . . ?
O00G Ti8 O014 70.90(13) . . ?
O00G Ti8 O015 98.44(16) . . ?
O00Y Ti8 Ti6 48.03(10) . . ?
O00Y Ti8 Ti7 108.03(11) . . ?
O00Y Ti8 O00G 146.20(15) . . ?
O00Y Ti8 O014 75.94(14) . . ?
O00Y Ti8 O015 74.93(16) . . ?
O00Z Ti8 Ti6 120.10(12) . . ?
O00Z Ti8 Ti7 98.47(13) . . ?
O00Z Ti8 O00G 91.98(16) . . ?
O00Z Ti8 O00Y 88.17(16) . . ?
O00Z Ti8 O014 101.38(17) . . ?
O00Z Ti8 O015 161.88(17) . . ?
O6 Ti8 Ti6 130.38(18) . . ?
O6 Ti8 Ti7 136.38(16) . . ?
O6 Ti8 O00G 101.49(19) . . ?
O6 Ti8 O00Y 111.78(19) . . ?
O6 Ti8 O00Z 99.9(2) . . ?
O6 Ti8 O014 157.6(2) . . ?
O6 Ti8 O015 92.6(2) . . ?
O014 Ti8 Ti6 39.59(10) . . ?
O014 Ti8 Ti7 32.31(9) . . ?
O015 Ti8 Ti6 42.75(12) . . ?
O015 Ti8 Ti7 81.03(13) . . ?
O015 Ti8 O014 68.58(16) . . ?
C01C O0A Ti2 132.1(3) . . ?
C018 O0B Ti1 116.2(3) . . ?
C016 O0C Ti2 115.0(3) . . ?
C019 O0D Ti1 115.6(3) . . ?
Ti5 O00E Ti2 105.03(14) . . ?
C01P O00E Ti2 131.0(3) . . ?
C01P O00E Ti5 124.0(3) . . ?
Ti3 O00F Ti1 104.32(14) . . ?
C01W O00F Ti1 132.1(3) . . ?
C01W O00F Ti3 123.6(3) . . ?
Ti8 O00G Ti7 104.05(15) . . ?
C03K O00G Ti7 130.1(3) . . ?
C03K O00G Ti8 125.8(3) . . ?
C025 O00H Ti1 130.6(3) . . ?
C018 O00I Ti4 116.7(3) . . ?
Ti1 O00J Ti3 103.04(15) . . ?
Ti1 O00J Ti5 144.7(2) . . ?
Ti5 O00J Ti3 90.97(12) . . ?
Ti2 O00K Na1 121.4(3) . . ?
Ti2 O00K Na1A 121.1(2) . . ?
C01E O00K Ti2 130.7(3) . . ?
C01E O00K Na1 105.7(4) . . ?
C01E O00K Na1A 107.6(3) . . ?
Ti6 O00L Ti4 104.26(15) . . ?
C03H O00L Ti4 131.3(3) . . ?
C03H O00L Ti6 124.4(3) . . ?
C019 O00M Ti4 115.1(3) . . ?
Ti2 O00N Ti3 141.7(2) . . ?
Ti2 O00N Ti5 104.04(15) . . ?
Ti3 O00N Ti5 91.54(13) . . ?
C01H O00O Ti3 132.8(3) . . ?
C01I O00P Ti1 133.4(3) . . ?
C028 O00Q Ti6 135.4(3) . . ?
C021 O00R Ti4 132.0(3) . . ?
C02K O00S Ti7 131.4(3) . . ?
C01X O00T Ti5 134.7(3) . . ?
C026 O00U Ti7 114.2(4) . . ?
C01A O00V Ti7 113.9(3) . . ?
C02E O00W Ti7 131.4(4) . . ?
C02W O00X Ti4 133.7(3) . . ?
Ti4 O00Y Ti6 104.11(17) . . ?
Ti4 O00Y Ti8 144.1(2) . . ?
Ti8 O00Y Ti6 92.04(14) . . ?
C03L O00Z Ti8 133.4(4) . . ?
C017 O09 Ti2 113.9(3) . 2_656 ?
Ti3 O010 Na1 124.2(3) . . ?
Ti3 O010 Na1A 111.1(3) . . ?
Ti3 O011 Na1A 85.16(19) . . ?
Ti5 O011 Ti3 96.01(16) . . ?
Ti5 O011 Na1A 133.4(2) . . ?
Ti6 O014 Ti8 92.30(16) . . ?
Ti7 O014 Ti6 144.6(2) . . ?
Ti7 O014 Ti8 103.61(16) . . ?
Ti8 O015 Ti6 95.20(17) . . ?
C5 N2 Na1 172.6(15) . . ?
C5 N2 Na1A 159.8(12) . . ?
O00V C01A O00V 128.0(6) . 2_656 ?
O00V C01A C026 116.0(3) . . ?
O00V C01A C026 116.0(3) 2_656 . ?
C01C C01B C034 121.5(4) . . ?
C01Q C01B C01C 117.4(5) . . ?
C01Q C01B C034 120.5(4) . . ?
O0A C01C C01B 119.8(4) . . ?
O0A C01C C01D 119.5(4) . . ?
C01D C01C C01B 120.7(4) . . ?
C01C C01D C02D 117.9(4) . . ?
C02F C01D C01C 118.7(5) . . ?
C02F C01D C02D 123.2(4) . . ?
O00K C01E C01L 120.2(4) . . ?
O00K C01E C01N 119.2(4) . . ?
O00K C01E Na1 48.7(3) . . ?
C01L C01E C01N 120.5(5) . . ?
C01L C01E Na1 103.8(4) . . ?
C01N C01E Na1 115.4(4) . . ?
C01M C01G H01G 119.0 . . ?
C01M C01G C02N 122.1(5) . . ?
C02N C01G H01G 119.0 . . ?
O00O C01H C01Z 119.2(4) . . ?
O00O C01H C02M 120.9(5) . . ?
C02M C01H C01Z 119.7(5) . . ?
O00P C01I C01M 120.4(4) . . ?
O00P C01I C02C 119.1(4) . . ?
C01M C01I C02C 120.5(5) . . ?
C03T C01J C02A 123.1(5) . . ?
C03T C01J C025 118.4(5) . . ?
C025 C01J C02A 118.2(5) . . ?
C01Y C01K H01K 119.1 . . ?
C01Y C01K C03B 121.8(5) . . ?
C03B C01K H01K 119.1 . . ?
C01E C01L C03D 118.7(5) . . ?
C01E C01L C034 122.3(4) . . ?
C03D C01L C034 118.2(5) . . ?
C01G C01M C03F 121.4(5) . . ?
C01I C01M C01G 119.3(5) . . ?
C01I C01M C03F 119.2(5) . . ?
C01E C01N C02S 119.9(5) . . ?
C03Y C01N C01E 117.8(5) . . ?
C03Y C01N C02S 122.1(5) . . ?
O00E C01P C02B 118.9(5) . . ?
O00E C01P C02H 119.4(4) . . ?
C02B C01P C02H 121.7(5) . . ?
C01B C01Q H01Q 118.6 . . ?
C01B C01Q C01R 122.8(5) . . ?
C01R C01Q H01Q 118.6 . . ?
C01Q C01R C038 118.9(5) . . ?
C02F C01R C01Q 117.3(5) . . ?
C02F C01R C038 123.7(5) . . ?
C02B C01S H01S 119.0 . . ?
C02G C01S H01S 119.0 . . ?
C02G C01S C02B 122.0(5) . . ?
C01W C01T C022 123.7(5) . . ?
C01W C01T C035 117.3(5) . . ?
C035 C01T C022 119.0(5) . . ?
C03N C01U C02V 120.4(5) . . ?
C028 C01U C02V 121.2(5) . . ?
C028 C01U C03N 118.3(5) . . ?
C02K C01V C03R 120.6(5) . . ?
C02T C01V C02K 119.1(5) . . ?
C02T C01V C03R 120.0(5) . . ?
O00F C01W C023 119.7(5) . . ?
C01T C01W O00F 118.4(5) . . ?
C01T C01W C023 121.9(5) . . ?
O00T C01X C01Y 119.3(4) . . ?
O00T C01X C037 121.9(5) . . ?
C037 C01X C01Y 118.6(4) . . ?
C01K C01Y C01X 120.5(5) . . ?
C01K C01Y C02Z 120.2(5) . . ?
C01X C01Y C02Z 119.2(4) . . ?
C01H C01Z C022 119.8(4) . . ?
C02U C01Z C01H 119.3(5) . . ?
C02U C01Z C022 120.8(5) . . ?
C01J C02A H02A 107.9 . . ?
C01J C02A H02B 107.9 . . ?
H02A C02A H02B 107.2 . . ?
C037 C02A C01J 117.6(5) . . ?
C037 C02A H02A 107.9 . . ?
C037 C02A H02B 107.9 . . ?
C01P C02B C01S 118.1(5) . . ?
C01P C02B C02Z 122.6(4) . . ?
C01S C02B C02Z 119.3(5) . . ?
C01I C02C C03C 121.4(5) . . ?
C02L C02C C01I 118.6(5) . . ?
C02L C02C C03C 119.4(4) . . ?
C01D C02D H02C 108.1 . . ?
C01D C02D H02D 108.1 . . ?
C01D C02D C02M 117.0(4) . . ?
H02C C02D H02D 107.3 . . ?
C02M C02D H02C 108.1 . . ?
C02M C02D H02D 108.1 . . ?
O00W C02E C04B 119.7(5) . . ?
O00W C02E C027 118.8(5) . . ?
C027 C02E C04B 121.3(5) . . ?
C01D C02F C01R 123.2(5) . . ?
C01D C02F H02F 118.4 . . ?
C01R C02F H02F 118.4 . . ?
C01S C02G C03X 118.2(5) . . ?
C01S C02G C04H 123.1(6) . . ?
C03X C02G C04H 118.7(6) . . ?
C01P C02H C02S 122.3(4) . . ?
C01P C02H C03X 117.4(5) . . ?
C03X C02H C02S 120.3(5) . . ?
C021 C02J C03O 118.4(5) . . ?
C050 C02J C03O 124.8(5) . . ?
C050 C02J C021 116.5(6) . . ?
O00S C02K C01V 119.4(5) . . ?
O00S C02K C031 119.1(5) . . ?
C01V C02K C031 121.5(5) . . ?
C02C C02L H02L 119.2 . . ?
C02C C02L C02N 121.6(5) . . ?
C02N C02L H02L 119.2 . . ?
C01H C02M C02D 120.5(4) . . ?
C036 C02M C01H 118.8(5) . . ?
C036 C02M C02D 120.6(5) . . ?
C01G C02N C02L 117.7(5) . . ?
C01G C02N C04F 123.1(5) . . ?
C02L C02N C04F 119.2(5) . . ?
C03K C02O C03S 123.1(5) . . ?
C03Z C02O C03K 116.7(6) . . ?
C03Z C02O C03S 120.2(5) . . ?
C03H C02P C03I 119.2(5) . . ?
C03H C02P C024 122.0(5) . . ?
C03I C02P C024 118.8(5) . . ?
C03I C02Q C03M 118.0(5) . . ?
C03I C02Q C04I 121.6(6) . . ?
C03M C02Q C04I 120.4(6) . . ?
C03P C02R H02R 118.4 . . ?
C023 C02R H02R 118.4 . . ?
C023 C02R C03P 123.2(5) . . ?
C01N C02S C02H 112.1(4) . . ?
C01N C02S H02E 109.2 . . ?
C01N C02S H02G 109.2 . . ?
C02H C02S H02E 109.2 . . ?
C02H C02S H02G 109.2 . . ?
H02E C02S H02G 107.9 . . ?
C01V C02T H02T 119.2 . . ?
C01V C02T C04L 121.6(5) . . ?
C04L C02T H02T 119.2 . . ?
C01Z C02U H02U 118.8 . . ?
C01Z C02U C04G 122.4(5) . . ?
C04G C02U H02U 118.8 . . ?
C01U C02V H02H 108.2 . . ?
C01U C02V H02I 108.2 . . ?
C01U C02V C027 116.4(5) . . ?
H02H C02V H02I 107.3 . . ?
C027 C02V H02H 108.2 . . ?
C027 C02V H02I 108.2 . . ?
O00X C02W C03Q 120.4(5) . . ?
O00X C02W C04C 120.0(5) . . ?
C04C C02W C03Q 119.6(5) . . ?
C03B C02X H02X 118.0 . . ?
C03B C02X C037 123.9(5) . . ?
C037 C02X H02X 118.0 . . ?
C01Y C02Z H02J 108.7 . . ?
C01Y C02Z H02K 108.7 . . ?
C02B C02Z C01Y 114.3(4) . . ?
C02B C02Z H02J 108.7 . . ?
C02B C02Z H02K 108.7 . . ?
H02J C02Z H02K 107.6 . . ?
N2 C5 C06Q 176.5(17) . . ?
C020 C03A H03A 118.7 . . ?
C045 C03A H03A 118.7 . . ?
C045 C03A C020 122.5(5) . . ?
C01K C03B C04E 119.6(5) . . ?
C02X C03B C01K 116.7(5) . . ?
C02X C03B C04E 123.7(5) . . ?
C02C C03C H03B 107.4 . . ?
C02C C03C H03C 107.4 . . ?
C02C C03C C030 119.8(4) . . ?
H03B C03C H03C 106.9 . . ?
C030 C03C H03B 107.4 . . ?
C030 C03C H03C 107.4 . . ?
C01L C03D H03D 119.0 . . ?
C047 C03D C01L 122.1(5) . . ?
C047 C03D H03D 119.0 . . ?
C01M C03F H03E 109.2 . . ?
C01M C03F H03F 109.2 . . ?
H03E C03F H03F 107.9 . . ?
C023 C03F C01M 111.9(4) . . ?
C023 C03F H03E 109.2 . . ?
C023 C03F H03F 109.2 . . ?
C03Z C03G C04X 122.0(6) . . ?
C044 C03G C03Z 116.7(5) . . ?
C044 C03G C04X 121.4(6) . . ?
O00L C03H C040 119.2(5) . . ?
C02P C03H O00L 119.0(5) . . ?
C02P C03H C040 121.8(5) . . ?
C02P C03I H03I 119.5 . . ?
C02Q C03I C02P 121.0(5) . . ?
C02Q C03I H03I 119.5 . . ?
H03G C03J H03H 107.8 . . ?
C04C C03J H03G 109.1 . . ?
C04C C03J H03H 109.1 . . ?
C040 C03J H03G 109.1 . . ?
C040 C03J H03H 109.1 . . ?
C040 C03J C04C 112.6(5) . . ?
O00G C03K C02O 117.5(5) . . ?
C029 C03K O00G 119.2(5) . . ?
C029 C03K C02O 123.4(5) . . ?
O00Z C03L C03V 121.2(5) . . ?
O00Z C03L C032 118.7(5) . . ?
C032 C03L C03V 120.0(5) . . ?
C02Q C03M H03M 117.9 . . ?
C02Q C03M C040 124.2(6) . . ?
C040 C03M H03M 117.9 . . ?
C01U C03N H03N 118.5 . . ?
C045 C03N C01U 123.1(5) . . ?
C045 C03N H03N 118.5 . . ?
C02J C03O H03J 107.6 . . ?
C02J C03O H03K 107.6 . . ?
H03J C03O H03K 107.0 . . ?
C03V C03O C02J 119.0(5) . . ?
C03V C03O H03J 107.6 . . ?
C03V C03O H03K 107.6 . . ?
C02R C03P C057 123.4(6) . . ?
C035 C03P C02R 116.0(5) . . ?
C035 C03P C057 120.4(6) . . ?
C02W C03Q C049 121.2(5) . . ?
C04D C03Q C02W 118.3(5) . . ?
C04D C03Q C049 119.7(5) . . ?
C01V C03R H03L 108.9 . . ?
C01V C03R H03O 108.9 . . ?
C01V C03R C029 113.3(4) . . ?
H03L C03R H03O 107.7 . . ?
C029 C03R H03L 108.9 . . ?
C029 C03R H03O 108.9 . . ?
C02O C03S H03P 108.6 . . ?
C02O C03S H03Q 108.6 . . ?
C02O C03S C032 114.7(5) . . ?
H03P C03S H03Q 107.6 . . ?
C032 C03S H03P 108.6 . . ?
C032 C03S H03Q 108.6 . . ?
C01J C03T H03T 118.3 . . ?
C04Q C03T C01J 123.3(6) . . ?
C04Q C03T H03T 118.3 . . ?
C04D C03U C052 121.9(5) . . ?
C04K C03U C04D 117.6(6) . . ?
C04K C03U C052 120.2(6) . . ?
C03L C03V C03O 121.0(5) . . ?
C03L C03V C03W 118.0(5) . . ?
C03W C03V C03O 120.9(5) . . ?
C03V C03W H03W 118.5 . . ?
C043 C03W C03V 123.0(6) . . ?
C043 C03W H03W 118.5 . . ?
C02G C03X C02H 122.5(5) . . ?
C02G C03X H03X 118.7 . . ?
C02H C03X H03X 118.7 . . ?
C01N C03Y H03Y 118.0 . . ?
C01N C03Y C047 124.0(5) . . ?
C047 C03Y H03Y 118.0 . . ?
C02O C03Z C03G 123.1(6) . . ?
C02O C03Z H03Z 118.5 . . ?
C03G C03Z H03Z 118.5 . . ?
H04A C04A H04B 109.5 . . ?
H04A C04A H04C 109.5 . . ?
H04B C04A H04C 109.5 . . ?
C038 C04A H04A 109.5 . . ?
C038 C04A H04B 109.5 . . ?
C038 C04A H04C 109.5 . . ?
C02E C04B C046 121.2(5) . . ?
C04V C04B C02E 117.2(5) . . ?
C04V C04B C046 121.0(5) . . ?
C02W C04C C03J 120.6(5) . . ?
C02W C04C C04K 118.2(5) . . ?
C04K C04C C03J 121.2(5) . . ?
C03Q C04D C03U 122.6(5) . . ?
C03Q C04D H04D 118.7 . . ?
C03U C04D H04D 118.7 . . ?
C03B C04E C05K 111.1(5) . . ?
C05L C04E C03B 111.5(5) . . ?
C05L C04E C05K 108.7(7) . . ?
C05L C04E C069 109.9(8) . . ?
C069 C04E C03B 108.7(6) . . ?
C069 C04E C05K 106.7(6) . . ?
C05A C04F C02N 108.1(6) . . ?
C05A C04F C054 108.2(6) . . ?
C053 C04F C02N 112.3(5) . . ?
C053 C04F C05A 107.8(6) . . ?
C053 C04F C054 109.8(6) . . ?
C054 C04F C02N 110.4(5) . . ?
C02U C04G C04S 120.9(5) . . ?
C036 C04G C02U 116.9(5) . . ?
C036 C04G C04S 122.2(5) . . ?
C02G C04H C056 111.5(6) . . ?
C05G C04H C02G 109.4(6) . . ?
C05G C04H C056 106.1(6) . . ?
C060 C04H C02G 109.8(6) . . ?
C060 C04H C05G 111.6(8) . . ?
C060 C04H C056 108.3(7) . . ?
C02Q C04I C05D 107.9(6) . . ?
C05F C04I C02Q 112.6(6) . . ?
C05F C04I C05D 106.6(7) . . ?
C05F C04I C062 108.2(7) . . ?
C062 C04I C02Q 109.4(6) . . ?
C062 C04I C05D 112.1(7) . . ?
H04E C04J H04F 109.5 . . ?
H04E C04J H04G 109.5 . . ?
H04F C04J H04G 109.5 . . ?
C038 C04J H04E 109.5 . . ?
C038 C04J H04F 109.5 . . ?
C038 C04J H04G 109.5 . . ?
C03U C04K C04C 123.3(6) . . ?
C03U C04K H04K 118.3 . . ?
C04C C04K H04K 118.3 . . ?
C02T C04L C05C 119.1(6) . . ?
C048 C04L C02T 118.0(5) . . ?
C048 C04L C05C 122.8(6) . . ?
H04H C04M H04I 109.5 . . ?
H04H C04M H04J 109.5 . . ?
H04I C04M H04J 109.5 . . ?
C038 C04M H04H 109.5 . . ?
C038 C04M H04I 109.5 . . ?
C038 C04M H04J 109.5 . . ?
C8 C9 C6 103.3(8) . . ?
C8 C9 C045 110.1(6) . . ?
C7 C9 C8 110.2(8) . . ?
C7 C9 C6 113.1(9) . . ?
C7 C9 C045 112.1(6) . . ?
C6 C9 C045 107.7(6) . . ?
C04Q C04O H04O 119.0 . . ?
C030 C04O H04O 119.0 . . ?
C030 C04O C04Q 122.1(5) . . ?
C03T C04Q C04O 116.7(5) . . ?
C03T C04Q C2 122.4(6) . . ?
C04O C04Q C2 120.8(6) . . ?
C04W C04R H04R 119.0 . . ?
C04W C04R C033 122.0(6) . . ?
C033 C04R H04R 119.0 . . ?
C05T C04S C04G 111.2(6) . . ?
C05T C04S C06H 110.4(9) . . ?
C05T C04S C06K 111.2(8) . . ?
C06H C04S C04G 108.4(6) . . ?
C06K C04S C04G 112.7(6) . . ?
C06K C04S C06H 102.5(8) . . ?
C04V C04U C05O 119.2(6) . . ?
C042 C04U C04V 117.0(6) . . ?
C042 C04U C05O 123.6(6) . . ?
C04B C04V C04U 122.9(6) . . ?
C04B C04V H04V 118.5 . . ?
C04U C04V H04V 118.5 . . ?
C04R C04W C05B 122.6(7) . . ?
C04R C04W C050 116.1(6) . . ?
C050 C04W C05B 121.3(6) . . ?
C03G C04X C05J 114.1(6) . . ?
C03G C04X C05Q 109.0(6) . . ?
C03G C04X C064 109.3(6) . . ?
C05J C04X C05Q 107.0(7) . . ?
C05J C04X C064 107.9(7) . . ?
C05Q C04X C064 109.4(7) . . ?
C06D C04Y C06T 112.0(8) . . ?
C06D C04Y C043 113.3(6) . . ?
C06D C04Y C067 104.5(8) . . ?
C06T C04Y C043 109.3(6) . . ?
C06T C04Y C067 108.4(9) . . ?
C067 C04Y C043 109.0(6) . . ?
H04L C04Z H04M 109.5 . . ?
H04L C04Z H04N 109.5 . . ?
H04M C04Z H04N 109.5 . . ?
C057 C04Z H04L 109.5 . . ?
C057 C04Z H04M 109.5 . . ?
C057 C04Z H04N 109.5 . . ?
C04F C05A H05A 109.5 . . ?
C04F C05A H05B 109.5 . . ?
C04F C05A H05C 109.5 . . ?
H05A C05A H05B 109.5 . . ?
H05A C05A H05C 109.5 . . ?
H05B C05A H05C 109.5 . . ?
C04W C05B C06W 108.7(6) . . ?
C06B C05B C04W 107.5(8) . . ?
C06B C05B C06N 110.0(8) . . ?
C06B C05B C06W 110.6(9) . . ?
C06N C05B C04W 112.3(7) . . ?
C06N C05B C06W 107.8(9) . . ?
C05X C05C C04L 109.9(6) . . ?
C05X C05C C05Y 103.3(7) . . ?
C05Y C05C C04L 112.9(6) . . ?
C06J C05C C04L 110.0(7) . . ?
C06J C05C C05X 108.9(7) . . ?
C06J C05C C05Y 111.7(8) . . ?
C04I C05D H05D 109.5 . . ?
C04I C05D H05E 109.5 . . ?
C04I C05D H05F 109.5 . . ?
H05D C05D H05E 109.5 . . ?
H05D C05D H05F 109.5 . . ?
H05E C05D H05F 109.5 . . ?
C9 C8 H8A 109.5 . . ?
C9 C8 H8B 109.5 . . ?
C9 C8 H8C 109.5 . . ?
H8A C8 H8B 109.5 . . ?
H8A C8 H8C 109.5 . . ?
H8B C8 H8C 109.5 . . ?
C04I C05F H05G 109.5 . . ?
C04I C05F H05H 109.5 . . ?
C04I C05F H05I 109.5 . . ?
H05G C05F H05H 109.5 . . ?
H05G C05F H05I 109.5 . . ?
H05H C05F H05I 109.5 . . ?
C04H C05G H05J 109.5 . . ?
C04H C05G H05K 109.5 . . ?
C04H C05G H05L 109.5 . . ?
H05J C05G H05K 109.5 . . ?
H05J C05G H05L 109.5 . . ?
H05K C05G H05L 109.5 . . ?
C04Q C2 C4 108.7(8) . . ?
C3 C2 C04Q 112.9(6) . . ?
C3 C2 C4 109.8(10) . . ?
C1 C2 C04Q 107.1(8) . . ?
C1 C2 C3 113.5(10) . . ?
C1 C2 C4 104.3(10) . . ?
C04X C05J H05M 109.5 . . ?
C04X C05J H05N 109.5 . . ?
C04X C05J H05O 109.5 . . ?
H05M C05J H05N 109.5 . . ?
H05M C05J H05O 109.5 . . ?
H05N C05J H05O 109.5 . . ?
C04E C05K H05P 109.5 . . ?
C04E C05K H05Q 109.5 . . ?
C04E C05K H05R 109.5 . . ?
H05P C05K H05Q 109.5 . . ?
H05P C05K H05R 109.5 . . ?
H05Q C05K H05R 109.5 . . ?
C04E C05L H05S 109.5 . . ?
C04E C05L H05T 109.5 . . ?
C04E C05L H05U 109.5 . . ?
H05S C05L H05T 109.5 . . ?
H05S C05L H05U 109.5 . . ?
H05T C05L H05U 109.5 . . ?
H05V C05M H05W 109.5 . . ?
H05V C05M H05X 109.5 . . ?
H05W C05M H05X 109.5 . . ?
C051 C05M H05V 109.5 . . ?
C051 C05M H05W 109.5 . . ?
C051 C05M H05X 109.5 . . ?
H05Y C05N H 109.5 . . ?
H05Y C05N HA 109.5 . . ?
H C05N HA 109.5 . . ?
C05O C05N H05Y 109.5 . . ?
C05O C05N H 109.5 . . ?
C05O C05N HA 109.5 . . ?
C04U C05O C06A 109.3(9) . . ?
C05N C05O C04U 112.7(6) . . ?
C05N C05O C06A 105.0(8) . . ?
C06E C05O C04U 108.7(7) . . ?
C06E C05O C05N 110.5(9) . . ?
C06E C05O C06A 110.6(8) . . ?
H05Z C05P HB 109.5 . . ?
H05Z C05P HC 109.5 . . ?
HB C05P HC 109.5 . . ?
C052 C05P H05Z 109.5 . . ?
C052 C05P HB 109.5 . . ?
C052 C05P HC 109.5 . . ?
C04X C05Q H05 109.5 . . ?
C04X C05Q HD 109.5 . . ?
C04X C05Q HE 109.5 . . ?
H05 C05Q HD 109.5 . . ?
H05 C05Q HE 109.5 . . ?
HD C05Q HE 109.5 . . ?
H1 C05S HF 109.5 . . ?
H1 C05S HG 109.5 . . ?
HF C05S HG 109.5 . . ?
C057 C05S H1 109.5 . . ?
C057 C05S HF 109.5 . . ?
C057 C05S HG 109.5 . . ?
C04S C05T H2 109.5 . . ?
C04S C05T HH 109.5 . . ?
C04S C05T HI 109.5 . . ?
H2 C05T HH 109.5 . . ?
H2 C05T HI 109.5 . . ?
HH C05T HI 109.5 . . ?
H3 C05U HJ 109.5 . . ?
H3 C05U HK 109.5 . . ?
HJ C05U HK 109.5 . . ?
C051 C05U H3 109.5 . . ?
C051 C05U HJ 109.5 . . ?
C051 C05U HK 109.5 . . ?
H4 C05W HL 109.5 . . ?
H4 C05W HM 109.5 . . ?
HL C05W HM 109.5 . . ?
C051 C05W H4 109.5 . . ?
C051 C05W HL 109.5 . . ?
C051 C05W HM 109.5 . . ?
C05C C05X H5 109.5 . . ?
C05C C05X HN 109.5 . . ?
C05C C05X HO 109.5 . . ?
H5 C05X HN 109.5 . . ?
H5 C05X HO 109.5 . . ?
HN C05X HO 109.5 . . ?
C05C C05Y H6 109.5 . . ?
C05C C05Y HP 109.5 . . ?
C05C C05Y HQ 109.5 . . ?
H6 C05Y HP 109.5 . . ?
H6 C05Y HQ 109.5 . . ?
HP C05Y HQ 109.5 . . ?
C05O C06A H06A 109.5 . . ?
C05O C06A H06B 109.5 . . ?
C05O C06A H06C 109.5 . . ?
H06A C06A H06B 109.5 . . ?
H06A C06A H06C 109.5 . . ?
H06B C06A H06C 109.5 . . ?
C05B C06B H06D 109.5 . . ?
C05B C06B H06E 109.5 . . ?
C05B C06B H06F 109.5 . . ?
H06D C06B H06E 109.5 . . ?
H06D C06B H06F 109.5 . . ?
H06E C06B H06F 109.5 . . ?
C04Y C06D H06G 109.5 . . ?
C04Y C06D H06H 109.5 . . ?
C04Y C06D H06I 109.5 . . ?
H06G C06D H06H 109.5 . . ?
H06G C06D H06I 109.5 . . ?
H06H C06D H06I 109.5 . . ?
C05O C06E H06J 109.5 . . ?
C05O C06E H06K 109.5 . . ?
C05O C06E H06L 109.5 . . ?
H06J C06E H06K 109.5 . . ?
H06J C06E H06L 109.5 . . ?
H06K C06E H06L 109.5 . . ?
C9 C7 H7A 109.5 . . ?
C9 C7 H7B 109.5 . . ?
C9 C7 H7C 109.5 . . ?
H7A C7 H7B 109.5 . . ?
H7A C7 H7C 109.5 . . ?
H7B C7 H7C 109.5 . . ?
C2 C3 H3A 109.5 . . ?
C2 C3 H3B 109.5 . . ?
C2 C3 H3C 109.5 . . ?
H3A C3 H3B 109.5 . . ?
H3A C3 H3C 109.5 . . ?
H3B C3 H3C 109.5 . . ?
C04S C06H H06M 109.5 . . ?
C04S C06H H06N 109.5 . . ?
C04S C06H H06O 109.5 . . ?
H06M C06H H06N 109.5 . . ?
H06M C06H H06O 109.5 . . ?
H06N C06H H06O 109.5 . . ?
C05C C06J H06P 109.5 . . ?
C05C C06J H06Q 109.5 . . ?
C05C C06J H06R 109.5 . . ?
H06P C06J H06Q 109.5 . . ?
H06P C06J H06R 109.5 . . ?
H06Q C06J H06R 109.5 . . ?
C04S C06K H06S 109.5 . . ?
C04S C06K H06T 109.5 . . ?
C04S C06K H06U 109.5 . . ?
H06S C06K H06T 109.5 . . ?
H06S C06K H06U 109.5 . . ?
H06T C06K H06U 109.5 . . ?
C05B C06N H06V 109.5 . . ?
C05B C06N H06W 109.5 . . ?
C05B C06N H06X 109.5 . . ?
H06V C06N H06W 109.5 . . ?
H06V C06N H06X 109.5 . . ?
H06W C06N H06X 109.5 . . ?
C5 C06Q H06Y 109.5 . . ?
C5 C06Q HR 109.5 . . ?
C5 C06Q HS 109.5 . . ?
H06Y C06Q HR 109.5 . . ?
H06Y C06Q HS 109.5 . . ?
HR C06Q HS 109.5 . . ?
C9 C6 H6A 109.5 . . ?
C9 C6 H6B 109.5 . . ?
C9 C6 H6C 109.5 . . ?
H6A C6 H6B 109.5 . . ?
H6A C6 H6C 109.5 . . ?
H6B C6 H6C 109.5 . . ?
C04Y C06T H06Z 109.5 . . ?
C04Y C06T HT 109.5 . . ?
C04Y C06T HU 109.5 . . ?
H06Z C06T HT 109.5 . . ?
H06Z C06T HU 109.5 . . ?
HT C06T HU 109.5 . . ?
C2 C1 H1A 109.5 . . ?
C2 C1 H1B 109.5 . . ?
C2 C1 H1C 109.5 . . ?
H1A C1 H1B 109.5 . . ?
H1A C1 H1C 109.5 . . ?
H1B C1 H1C 109.5 . . ?
C05B C06W H06 109.5 . . ?
C05B C06W HV 109.5 . . ?
C05B C06W HW 109.5 . . ?
H06 C06W HV 109.5 . . ?
H06 C06W HW 109.5 . . ?
HV C06W HW 109.5 . . ?
C2 C4 H4A 109.5 . . ?
C2 C4 H4B 109.5 . . ?
C2 C4 H4C 109.5 . . ?
H4A C4 H4B 109.5 . . ?
H4A C4 H4C 109.5 . . ?
H4B C4 H4C 109.5 . . ?
O0C C016 O0C 127.8(6) . 2_656 ?
O0C C016 C017 116.1(3) 2_656 . ?
O0C C016 C017 116.1(3) . . ?
O09 C017 O09 125.9(6) . 2_656 ?
O09 C017 C016 117.1(3) 2_656 . ?
O09 C017 C016 117.1(3) . . ?
O0B C018 O00I 130.0(4) . . ?
O0B C018 C019 114.8(4) . . ?
O00I C018 C019 115.2(4) . . ?
O0D C019 O00M 127.0(4) . . ?
O0D C019 C018 116.8(4) . . ?
O00M C019 C018 116.2(4) . . ?
C03A C020 C024 121.5(5) . . ?
C03A C020 C028 119.1(5) . . ?
C028 C020 C024 119.3(4) . . ?
O00R C021 C02J 117.4(5) . . ?
O00R C021 C033 120.0(5) . . ?
C033 C021 C02J 122.3(5) . . ?
C01T C022 C01Z 115.4(4) . . ?
C01T C022 H02M 108.4 . . ?
C01T C022 H02N 108.4 . . ?
C01Z C022 H02M 108.4 . . ?
C01Z C022 H02N 108.4 . . ?
H02M C022 H02N 107.5 . . ?
C01W C023 C03F 121.8(5) . . ?
C02R C023 C01W 117.7(5) . . ?
C02R C023 C03F 120.5(5) . . ?
C02P C024 H02O 108.7 . . ?
C02P C024 H02P 108.7 . . ?
C020 C024 C02P 114.3(4) . . ?
C020 C024 H02O 108.7 . . ?
C020 C024 H02P 108.7 . . ?
H02O C024 H02P 107.6 . . ?
O00H C025 C01J 118.8(5) . . ?
O00H C025 C030 121.0(5) . . ?
C030 C025 C01J 120.2(5) . . ?
O00U C026 O00U 127.7(7) 2_656 . ?
O00U C026 C01A 116.1(3) . . ?
O00U C026 C01A 116.1(3) 2_656 . ?
C02E C027 C02V 119.2(5) . . ?
C042 C027 C02E 118.7(5) . . ?
C042 C027 C02V 122.0(5) . . ?
O00Q C028 C01U 120.1(5) . . ?
O00Q C028 C020 119.7(5) . . ?
C01U C028 C020 120.1(5) . . ?
C03K C029 C03R 123.4(5) . . ?
C03K C029 C044 117.7(5) . . ?
C044 C029 C03R 118.9(5) . . ?
C04O C030 C03C 120.8(5) . . ?
C04O C030 C025 119.3(5) . . ?
C025 C030 C03C 119.7(5) . . ?
C02K C031 C046 123.4(5) . . ?
C048 C031 C02K 117.0(5) . . ?
C048 C031 C046 118.9(5) . . ?
C03L C032 C03S 120.4(5) . . ?
C041 C032 C03L 119.8(5) . . ?
C041 C032 C03S 119.7(5) . . ?
C04R C033 C049 117.4(6) . . ?
C021 C033 C04R 118.1(6) . . ?
C021 C033 C049 124.0(5) . . ?
C01B C034 C01L 121.3(4) . . ?
C01B C034 H03R 107.0 . . ?
C01B C034 H03S 107.0 . . ?
C01L C034 H03R 107.0 . . ?
C01L C034 H03S 107.0 . . ?
H03R C034 H03S 106.7 . . ?
C01T C035 H035 118.2 . . ?
C03P C035 C01T 123.7(5) . . ?
C03P C035 H035 118.2 . . ?
C02M C036 H036 118.5 . . ?
C04G C036 C02M 122.9(5) . . ?
C04G C036 H036 118.5 . . ?
C01X C037 C02A 119.1(4) . . ?
C02X C037 C01X 118.5(5) . . ?
C02X C037 C02A 122.2(5) . . ?
C01R C038 C04J 110.5(5) . . ?
C04A C038 C01R 110.5(5) . . ?
C04A C038 C04J 109.7(6) . . ?
C04A C038 C04M 110.9(5) . . ?
C04M C038 C01R 108.2(5) . . ?
C04M C038 C04J 107.0(5) . . ?
C03H C040 C03J 123.4(5) . . ?
C03M C040 C03H 115.8(5) . . ?
C03M C040 C03J 120.7(5) . . ?
C032 C041 H041 119.0 . . ?
C032 C041 C043 122.1(6) . . ?
C043 C041 H041 119.0 . . ?
C04U C042 C027 122.8(5) . . ?
C04U C042 H042 118.6 . . ?
C027 C042 H042 118.6 . . ?
C03W C043 C04Y 122.6(6) . . ?
C03W C043 C041 117.2(5) . . ?
C041 C043 C04Y 120.2(6) . . ?
C03G C044 C029 122.5(6) . . ?
C03G C044 H044 118.7 . . ?
C029 C044 H044 118.7 . . ?
C03A C045 C03N 116.9(5) . . ?
C03A C045 C9 122.0(6) . . ?
C03N C045 C9 121.0(5) . . ?
C04B C046 H04P 106.8 . . ?
C04B C046 H04Q 106.8 . . ?
C031 C046 C04B 122.0(5) . . ?
C031 C046 H04P 106.8 . . ?
C031 C046 H04Q 106.8 . . ?
H04P C046 H04Q 106.7 . . ?
C03D C047 C051 122.6(5) . . ?
C03Y C047 C03D 116.6(5) . . ?
C03Y C047 C051 120.6(5) . . ?
C04L C048 C031 122.8(6) . . ?
C04L C048 H048 118.6 . . ?
C031 C048 H048 118.6 . . ?
C03Q C049 H04S 106.6 . . ?
C03Q C049 H04T 106.6 . . ?
C033 C049 C03Q 123.0(5) . . ?
C033 C049 H04S 106.6 . . ?
C033 C049 H04T 106.6 . . ?
H04S C049 H04T 106.5 . . ?
C02J C050 C04W 124.7(6) . . ?
C02J C050 H050 117.6 . . ?
C04W C050 H050 117.6 . . ?
C05M C051 C05W 105.4(7) . . ?
C05M C051 C047 109.9(6) . . ?
C05U C051 C05M 110.1(7) . . ?
C05U C051 C05W 112.3(7) . . ?
C05U C051 C047 112.3(6) . . ?
C05W C051 C047 106.6(6) . . ?
C03U C052 C055 111.8(6) . . ?
C05P C052 C03U 110.4(6) . . ?
C05P C052 C055 108.8(7) . . ?
C065 C052 C03U 108.2(7) . . ?
C065 C052 C05P 109.8(7) . . ?
C065 C052 C055 107.8(6) . . ?
C04F C053 H7 109.5 . . ?
C04F C053 HX 109.5 . . ?
C04F C053 HY 109.5 . . ?
H7 C053 HX 109.5 . . ?
H7 C053 HY 109.5 . . ?
HX C053 HY 109.5 . . ?
C04F C054 H8 109.5 . . ?
C04F C054 HZ 109.5 . . ?
C04F C054 H19 109.5 . . ?
H8 C054 HZ 109.5 . . ?
H8 C054 H19 109.5 . . ?
HZ C054 H19 109.5 . . ?
C052 C055 H9 109.5 . . ?
C052 C055 H20 109.5 . . ?
C052 C055 H21 109.5 . . ?
H9 C055 H20 109.5 . . ?
H9 C055 H21 109.5 . . ?
H20 C055 H21 109.5 . . ?
C04H C056 H10 109.5 . . ?
C04H C056 H22 109.5 . . ?
C04H C056 H23 109.5 . . ?
H10 C056 H22 109.5 . . ?
H10 C056 H23 109.5 . . ?
H22 C056 H23 109.5 . . ?
C03P C057 C05S 106.2(6) . . ?
C04Z C057 C03P 112.0(6) . . ?
C04Z C057 C05S 105.5(7) . . ?
C058 C057 C03P 114.7(6) . . ?
C058 C057 C04Z 114.2(7) . . ?
C058 C057 C05S 103.0(7) . . ?
C057 C058 H11 109.5 . . ?
C057 C058 H24 109.5 . . ?
C057 C058 H25 109.5 . . ?
H11 C058 H24 109.5 . . ?
H11 C058 H25 109.5 . . ?
H24 C058 H25 109.5 . . ?
C04H C060 H12 109.5 . . ?
C04H C060 H26 109.5 . . ?
C04H C060 H27 109.5 . . ?
H12 C060 H26 109.5 . . ?
H12 C060 H27 109.5 . . ?
H26 C060 H27 109.5 . . ?
C04I C062 H13 109.5 . . ?
C04I C062 H28 109.5 . . ?
C04I C062 H29 109.5 . . ?
H13 C062 H28 109.5 . . ?
H13 C062 H29 109.5 . . ?
H28 C062 H29 109.5 . . ?
C04X C064 H14 109.5 . . ?
C04X C064 H30 109.5 . . ?
C04X C064 H31 109.5 . . ?
H14 C064 H30 109.5 . . ?
H14 C064 H31 109.5 . . ?
H30 C064 H31 109.5 . . ?
C052 C065 H15 109.5 . . ?
C052 C065 H32 109.5 . . ?
C052 C065 H33 109.5 . . ?
H15 C065 H32 109.5 . . ?
H15 C065 H33 109.5 . . ?
H32 C065 H33 109.5 . . ?
C04Y C067 H16 109.5 . . ?
C04Y C067 H34 109.5 . . ?
C04Y C067 H35 109.5 . . ?
H16 C067 H34 109.5 . . ?
H16 C067 H35 109.5 . . ?
H34 C067 H35 109.5 . . ?
C04E C069 H17 109.5 . . ?
C04E C069 H36 109.5 . . ?
C04E C069 H37 109.5 . . ?
H17 C069 H36 109.5 . . ?
H17 C069 H37 109.5 . . ?
H36 C069 H37 109.5 . . ?
H18 C05I H38 109.5 . . ?
H18 C05I H39 109.5 . . ?
H38 C05I H39 109.5 . . ?
C068 C05I H18 109.5 . . ?
C068 C05I H38 109.5 . . ?
C068 C05I H39 109.5 . . ?
N05Z C068 C05I 178.5(11) . . ?
Ti3 Na1 Ti2 58.63(17) . . ?
O00K Na1 Ti2 25.43(16) . . ?
O00K Na1 Ti3 80.5(3) . . ?
O00K Na1 C01E 25.57(17) . . ?
O00K Na1 O1 90.7(5) . . ?
O010 Na1 Ti2 79.2(3) . . ?
O010 Na1 Ti3 22.74(16) . . ?
O010 Na1 O00K 102.6(4) . . ?
O010 Na1 C01E 127.8(5) . . ?
O010 Na1 O1 90.8(5) . . ?
N2 Na1 Ti2 151.1(6) . . ?
N2 Na1 Ti3 149.7(6) . . ?
N2 Na1 O00K 129.7(6) . . ?
N2 Na1 O010 127.7(7) . . ?
N2 Na1 C01E 104.5(6) . . ?
N2 Na1 O1 90.1(6) . . ?
C01E Na1 Ti2 50.5(2) . . ?
C01E Na1 Ti3 105.3(3) . . ?
O1 Na1 Ti2 100.9(4) . . ?
O1 Na1 Ti3 85.9(4) . . ?
O1 Na1 C01E 86.5(4) . . ?
Ti3 Na1A Ti2 59.81(10) . . ?
O00K Na1A Ti2 24.92(10) . . ?
O00K Na1A Ti3 84.73(18) . . ?
O00K Na1A O011 82.9(2) . . ?
O00K Na1A N2 105.4(4) . . ?
O010 Na1A Ti2 77.74(18) . . ?
O010 Na1A Ti3 28.05(13) . . ?
O010 Na1A O00K 100.6(2) . . ?
O010 Na1A O011 64.8(2) . . ?
O010 Na1A N2 107.8(5) . . ?
O011 Na1A Ti2 64.05(15) . . ?
O011 Na1A Ti3 39.24(12) . . ?
N2 Na1A Ti2 122.1(4) . . ?
N2 Na1A Ti3 134.9(4) . . ?
N2 Na1A O011 170.2(4) . . ?
O1 Na1A Ti2 123.0(4) . . ?
O1 Na1A Ti3 112.2(5) . . ?
O1 Na1A O00K 116.5(4) . . ?
O1 Na1A O010 123.0(5) . . ?
O1 Na1A O011 78.0(4) . . ?
O1 Na1A N2 102.3(5) . . ?

loop_
_geom_bond_atom_site_label_1
_geom_bond_atom_site_label_2
_geom_bond_distance
_geom_bond_site_symmetry_2
_geom_bond_publ_flag
Ti1 Ti3 3.2625(12) . ?
Ti1 O0B 2.144(3) . ?
Ti1 O0D 2.130(3) . ?
Ti1 O00F 2.101(3) . ?
Ti1 O00H 1.875(3) . ?
Ti1 O00J 1.768(3) . ?
Ti1 O00P 1.839(4) . ?
Ti2 Ti5 3.2586(12) . ?
Ti2 O0A 1.866(3) . ?
Ti2 O0C 2.126(3) . ?
Ti2 O00E 2.092(3) . ?
Ti2 O00K 1.868(3) . ?
Ti2 O00N 1.773(3) . ?
Ti2 O09 2.135(3) 2_656 ?
Ti2 Na1 3.712(12) . ?
Ti2 Na1A 3.796(6) . ?
Ti3 Ti5 3.1209(12) . ?
Ti3 O00F 2.030(3) . ?
Ti3 O00J 2.372(3) . ?
Ti3 O00N 2.006(3) . ?
Ti3 O00O 1.946(4) . ?
Ti3 O010 1.673(4) . ?
Ti3 O011 2.106(4) . ?
Ti3 Na1 3.577(11) . ?
Ti3 Na1A 3.318(6) . ?
Ti4 Ti6 3.2459(12) . ?
Ti4 O00I 2.139(3) . ?
Ti4 O00L 2.092(3) . ?
Ti4 O00M 2.136(3) . ?
Ti4 O00R 1.866(3) . ?
Ti4 O00X 1.839(4) . ?
Ti4 O00Y 1.781(4) . ?
Ti5 O00E 2.014(3) . ?
Ti5 O00J 1.988(3) . ?
Ti5 O00N 2.337(3) . ?
Ti5 O00T 1.932(4) . ?
Ti5 O011 2.093(4) . ?
Ti5 O013 1.669(4) . ?
Ti6 Ti8 3.1107(13) . ?
Ti6 O00L 2.020(3) . ?
Ti6 O00Q 1.917(4) . ?
Ti6 O00Y 2.314(4) . ?
Ti6 O012 1.672(4) . ?
Ti6 O014 1.984(4) . ?
Ti6 O015 2.120(4) . ?
Ti7 Ti8 3.2383(13) . ?
Ti7 O00G 2.082(3) . ?
Ti7 O00S 1.850(4) . ?
Ti7 O00U 2.135(4) . ?
Ti7 O00V 2.122(4) . ?
Ti7 O00W 1.874(4) . ?
Ti7 O014 1.781(4) . ?
Ti8 O00G 2.026(3) . ?
Ti8 O00Y 1.998(4) . ?
Ti8 O00Z 1.923(4) . ?
Ti8 O6 1.673(4) . ?
Ti8 O014 2.318(4) . ?
Ti8 O015 2.092(4) . ?
O0A C01C 1.348(6) . ?
O0B C018 1.236(6) . ?
O0C C016 1.257(4) . ?
O0D C019 1.233(6) . ?
O00E C01P 1.388(6) . ?
O00F C01W 1.392(6) . ?
O00G C03K 1.402(6) . ?
O00H C025 1.349(6) . ?
O00I C018 1.241(6) . ?
O00K C01E 1.365(6) . ?
O00K Na1 2.378(12) . ?
O00K Na1A 2.476(6) . ?
O00L C03H 1.387(6) . ?
O00M C019 1.268(6) . ?
O00O C01H 1.352(6) . ?
O00P C01I 1.377(6) . ?
O00Q C028 1.378(6) . ?
O00R C021 1.360(6) . ?
O00S C02K 1.371(6) . ?
O00T C01X 1.350(6) . ?
O00U C026 1.242(5) . ?
O00V C01A 1.267(5) . ?
O00W C02E 1.355(6) . ?
O00X C02W 1.354(7) . ?
O00Z C03L 1.368(6) . ?
O09 Ti2 2.135(3) 2_656 ?
O09 C017 1.263(4) . ?
O010 Na1 2.358(12) . ?
O010 Na1A 2.326(7) . ?
O011 Na1A 2.748(9) . ?
N2 C5 1.332(19) . ?
N2 Na1 2.112(19) . ?
N2 Na1A 2.636(17) . ?
C01A O00V 1.267(5) 2_656 ?
C01A C026 1.539(10) . ?
C01B C01C 1.417(7) . ?
C01B C01Q 1.399(7) . ?
C01B C034 1.515(7) . ?
C01C C01D 1.406(7) . ?
C01D C02D 1.495(7) . ?
C01D C02F 1.378(7) . ?
C01E C01L 1.392(7) . ?
C01E C01N 1.414(7) . ?
C01E Na1 3.046(12) . ?
C01G H01G 0.9500 . ?
C01G C01M 1.381(7) . ?
C01G C02N 1.398(8) . ?
C01H C01Z 1.419(7) . ?
C01H C02M 1.399(7) . ?
C01I C01M 1.379(7) . ?
C01I C02C 1.423(7) . ?
C01J C02A 1.528(8) . ?
C01J C03T 1.397(8) . ?
C01J C025 1.412(7) . ?
C01K H01K 0.9500 . ?
C01K C01Y 1.373(7) . ?
C01K C03B 1.406(8) . ?
C01L C03D 1.400(7) . ?
C01L C034 1.534(7) . ?
C01M C03F 1.532(7) . ?
C01N C02S 1.509(7) . ?
C01N C03Y 1.373(8) . ?
C01P C02B 1.390(7) . ?
C01P C02H 1.397(7) . ?
C01Q H01Q 0.9500 . ?
C01Q C01R 1.400(7) . ?
C01R C02F 1.381(7) . ?
C01R C038 1.548(7) . ?
C01S H01S 0.9500 . ?
C01S C02B 1.405(7) . ?
C01S C02G 1.375(8) . ?
C01T C01W 1.380(7) . ?
C01T C022 1.492(7) . ?
C01T C035 1.407(7) . ?
C01U C02V 1.519(8) . ?
C01U C03N 1.414(7) . ?
C01U C028 1.392(7) . ?
C01V C02K 1.392(7) . ?
C01V C02T 1.385(8) . ?
C01V C03R 1.518(7) . ?
C01W C023 1.410(7) . ?
C01X C01Y 1.421(7) . ?
C01X C037 1.403(7) . ?
C01Y C02Z 1.523(7) . ?
C01Z C02U 1.377(7) . ?
C01Z C022 1.514(7) . ?
C02A H02A 0.9900 . ?
C02A H02B 0.9900 . ?
C02A C037 1.497(7) . ?
C02B C02Z 1.510(7) . ?
C02C C02L 1.381(8) . ?
C02C C03C 1.509(7) . ?
C02D H02C 0.9900 . ?
C02D H02D 0.9900 . ?
C02D C02M 1.521(7) . ?
C02E C04B 1.411(8) . ?
C02E C027 1.398(8) . ?
C02F H02F 0.9500 . ?
C02G C03X 1.384(8) . ?
C02G C04H 1.543(8) . ?
C02H C02S 1.512(7) . ?
C02H C03X 1.401(8) . ?
C02J C03O 1.517(8) . ?
C02J C021 1.416(8) . ?
C02J C050 1.372(8) . ?
C02K C031 1.409(8) . ?
C02L H02L 0.9500 . ?
C02L C02N 1.407(8) . ?
C02M C036 1.397(7) . ?
C02N C04F 1.531(8) . ?
C02O C03K 1.418(8) . ?
C02O C03S 1.478(8) . ?
C02O C03Z 1.395(8) . ?
C02P C03H 1.375(8) . ?
C02P C03I 1.426(7) . ?
C02P C024 1.523(8) . ?
C02Q C03I 1.374(8) . ?
C02Q C03M 1.384(9) . ?
C02Q C04I 1.538(8) . ?
C02R H02R 0.9500 . ?
C02R C03P 1.405(8) . ?
C02R C023 1.384(7) . ?
C02S H02E 0.9900 . ?
C02S H02G 0.9900 . ?
C02T H02T 0.9500 . ?
C02T C04L 1.398(9) . ?
C02U H02U 0.9500 . ?
C02U C04G 1.407(8) . ?
C02V H02H 0.9900 . ?
C02V H02I 0.9900 . ?
C02V C027 1.521(7) . ?
C02W C03Q 1.427(8) . ?
C02W C04C 1.394(8) . ?
C02X H02X 0.9500 . ?
C02X C03B 1.379(8) . ?
C02X C037 1.395(7) . ?
C02Z H02J 0.9900 . ?
C02Z H02K 0.9900 . ?
C5 C06Q 1.347(19) . ?
C03A H03A 0.9500 . ?
C03A C020 1.401(7) . ?
C03A C045 1.386(8) . ?
C03B C04E 1.537(7) . ?
C03C H03B 0.9900 . ?
C03C H03C 0.9900 . ?
C03C C030 1.544(8) . ?
C03D H03D 0.9500 . ?
C03D C047 1.397(8) . ?
C03F H03E 0.9900 . ?
C03F H03F 0.9900 . ?
C03F C023 1.510(7) . ?
C03G C03Z 1.417(9) . ?
C03G C04X 1.516(9) . ?
C03G C044 1.393(8) . ?
C03H C040 1.420(8) . ?
C03I H03I 0.9500 . ?
C03J H03G 0.9900 . ?
C03J H03H 0.9900 . ?
C03J C04C 1.524(8) . ?
C03J C040 1.518(8) . ?
C03K C029 1.363(8) . ?
C03L C03V 1.403(8) . ?
C03L C032 1.403(8) . ?
C03M H03M 0.9500 . ?
C03M C040 1.406(8) . ?
C03N H03N 0.9500 . ?
C03N C045 1.388(8) . ?
C03O H03J 0.9900 . ?
C03O H03K 0.9900 . ?
C03O C03V 1.502(8) . ?
C03P C035 1.383(8) . ?
C03P C057 1.540(8) . ?
C03Q C04D 1.383(8) . ?
C03Q C049 1.520(8) . ?
C03R H03L 0.9900 . ?
C03R H03O 0.9900 . ?
C03R C029 1.525(8) . ?
C03S H03P 0.9900 . ?
C03S H03Q 0.9900 . ?
C03S C032 1.518(8) . ?
C03T H03T 0.9500 . ?
C03T C04Q 1.379(9) . ?
C03U C04D 1.393(8) . ?
C03U C04K 1.355(8) . ?
C03U C052 1.552(10) . ?
C03V C03W 1.412(8) . ?
C03W H03W 0.9500 . ?
C03W C043 1.381(9) . ?
C03X H03X 0.9500 . ?
C03Y H03Y 0.9500 . ?
C03Y C047 1.387(8) . ?
C03Z H03Z 0.9500 . ?
C04A H04A 0.9800 . ?
C04A H04B 0.9800 . ?
C04A H04C 0.9800 . ?
C04A C038 1.502(9) . ?
C04B C04V 1.397(9) . ?
C04B C046 1.526(8) . ?
C04C C04K 1.407(9) . ?
C04D H04D 0.9500 . ?
C04E C05K 1.553(10) . ?
C04E C05L 1.496(10) . ?
C04E C069 1.533(11) . ?
C04F C05A 1.522(10) . ?
C04F C053 1.510(10) . ?
C04F C054 1.530(9) . ?
C04G C04S 1.555(8) . ?
C04G C036 1.389(8) . ?
C04H C05G 1.539(10) . ?
C04H C056 1.546(11) . ?
C04H C060 1.494(12) . ?
C04I C05D 1.547(10) . ?
C04I C05F 1.529(11) . ?
C04I C062 1.537(11) . ?
C04J H04E 0.9800 . ?
C04J H04F 0.9800 . ?
C04J H04G 0.9800 . ?
C04J C038 1.560(9) . ?
C04K H04K 0.9500 . ?
C04L C05C 1.553(8) . ?
C04L C048 1.387(9) . ?
C04M H04H 0.9800 . ?
C04M H04I 0.9800 . ?
C04M H04J 0.9800 . ?
C04M C038 1.534(9) . ?
C9 C8 1.491(10) . ?
C9 C7 1.474(12) . ?
C9 C6 1.553(14) . ?
C9 C045 1.554(8) . ?
C04O H04O 0.9500 . ?
C04O C04Q 1.431(9) . ?
C04O C030 1.380(8) . ?
C04Q C2 1.530(10) . ?
C04R H04R 0.9500 . ?
C04R C04W 1.386(10) . ?
C04R C033 1.427(8) . ?
C04S C05T 1.440(11) . ?
C04S C06H 1.536(13) . ?
C04S C06K 1.500(11) . ?
C04U C04V 1.410(9) . ?
C04U C05O 1.535(10) . ?
C04U C042 1.386(9) . ?
C04V H04V 0.9500 . ?
C04W C05B 1.535(9) . ?
C04W C050 1.421(10) . ?
C04X C05J 1.520(11) . ?
C04X C05Q 1.547(12) . ?
C04X C064 1.549(11) . ?
C04Y C06D 1.469(11) . ?
C04Y C06T 1.508(12) . ?
C04Y C043 1.541(8) . ?
C04Y C067 1.526(13) . ?
C04Z H04L 0.9800 . ?
C04Z H04M 0.9800 . ?
C04Z H04N 0.9800 . ?
C04Z C057 1.489(10) . ?
C05A H05A 0.9800 . ?
C05A H05B 0.9800 . ?
C05A H05C 0.9800 . ?
C05B C06B 1.508(13) . ?
C05B C06N 1.525(13) . ?
C05B C06W 1.554(12) . ?
C05C C05X 1.522(11) . ?
C05C C05Y 1.528(12) . ?
C05C C06J 1.460(13) . ?
C05D H05D 0.9800 . ?
C05D H05E 0.9800 . ?
C05D H05F 0.9800 . ?
C8 H8A 0.9800 . ?
C8 H8B 0.9800 . ?
C8 H8C 0.9800 . ?
C05F H05G 0.9800 . ?
C05F H05H 0.9800 . ?
C05F H05I 0.9800 . ?
C05G H05J 0.9800 . ?
C05G H05K 0.9800 . ?
C05G H05L 0.9800 . ?
C2 C3 1.512(12) . ?
C2 C1 1.489(15) . ?
C2 C4 1.564(16) . ?
C05J H05M 0.9800 . ?
C05J H05N 0.9800 . ?
C05J H05O 0.9800 . ?
C05K H05P 0.9800 . ?
C05K H05Q 0.9800 . ?
C05K H05R 0.9800 . ?
C05L H05S 0.9800 . ?
C05L H05T 0.9800 . ?
C05L H05U 0.9800 . ?
C05M H05V 0.9800 . ?
C05M H05W 0.9800 . ?
C05M H05X 0.9800 . ?
C05M C051 1.519(10) . ?
C05N H05Y 0.9800 . ?
C05N H 0.9800 . ?
C05N HA 0.9800 . ?
C05N C05O 1.531(11) . ?
C05O C06A 1.563(16) . ?
C05O C06E 1.506(15) . ?
C05P H05Z 0.9800 . ?
C05P HB 0.9800 . ?
C05P HC 0.9800 . ?
C05P C052 1.542(12) . ?
C05Q H05 0.9800 . ?
C05Q HD 0.9800 . ?
C05Q HE 0.9800 . ?
C05S H1 0.9800 . ?
C05S HF 0.9800 . ?
C05S HG 0.9800 . ?
C05S C057 1.581(11) . ?
C05T H2 0.9800 . ?
C05T HH 0.9800 . ?
C05T HI 0.9800 . ?
C05U H3 0.9800 . ?
C05U HJ 0.9800 . ?
C05U HK 0.9800 . ?
C05U C051 1.515(11) . ?
C05W H4 0.9800 . ?
C05W HL 0.9800 . ?
C05W HM 0.9800 . ?
C05W C051 1.537(12) . ?
C05X H5 0.9800 . ?
C05X HN 0.9800 . ?
C05X HO 0.9800 . ?
C05Y H6 0.9800 . ?
C05Y HP 0.9800 . ?
C05Y HQ 0.9800 . ?
C06A H06A 0.9800 . ?
C06A H06B 0.9800 . ?
C06A H06C 0.9800 . ?
C06B H06D 0.9800 . ?
C06B H06E 0.9800 . ?
C06B H06F 0.9800 . ?
C06D H06G 0.9800 . ?
C06D H06H 0.9800 . ?
C06D H06I 0.9800 . ?
C06E H06J 0.9800 . ?
C06E H06K 0.9800 . ?
C06E H06L 0.9800 . ?
C7 H7A 0.9800 . ?
C7 H7B 0.9800 . ?
C7 H7C 0.9800 . ?
C3 H3A 0.9800 . ?
C3 H3B 0.9800 . ?
C3 H3C 0.9800 . ?
C06H H06M 0.9800 . ?
C06H H06N 0.9800 . ?
C06H H06O 0.9800 . ?
C06J H06P 0.9800 . ?
C06J H06Q 0.9800 . ?
C06J H06R 0.9800 . ?
C06K H06S 0.9800 . ?
C06K H06T 0.9800 . ?
C06K H06U 0.9800 . ?
C06N H06V 0.9800 . ?
C06N H06W 0.9800 . ?
C06N H06X 0.9800 . ?
C06Q H06Y 0.9800 . ?
C06Q HR 0.9800 . ?
C06Q HS 0.9800 . ?
C6 H6A 0.9800 . ?
C6 H6B 0.9800 . ?
C6 H6C 0.9800 . ?
C06T H06Z 0.9800 . ?
C06T HT 0.9800 . ?
C06T HU 0.9800 . ?
C1 H1A 0.9800 . ?
C1 H1B 0.9800 . ?
C1 H1C 0.9800 . ?
C06W H06 0.9800 . ?
C06W HV 0.9800 . ?
C06W HW 0.9800 . ?
C4 H4A 0.9800 . ?
C4 H4B 0.9800 . ?
C4 H4C 0.9800 . ?
C016 O0C 1.258(4) 2_656 ?
C016 C017 1.518(9) . ?
C017 O09 1.263(4) 2_656 ?
C018 C019 1.559(7) . ?
C020 C024 1.503(7) . ?
C020 C028 1.409(7) . ?
C021 C033 1.387(8) . ?
C022 H02M 0.9900 . ?
C022 H02N 0.9900 . ?
C024 H02O 0.9900 . ?
C024 H02P 0.9900 . ?
C025 C030 1.406(8) . ?
C026 O00U 1.242(5) 2_656 ?
C027 C042 1.388(8) . ?
C029 C044 1.424(7) . ?
C031 C046 1.509(8) . ?
C031 C048 1.401(8) . ?
C032 C041 1.382(8) . ?
C033 C049 1.494(9) . ?
C034 H03R 0.9900 . ?
C034 H03S 0.9900 . ?
C035 H035 0.9500 . ?
C036 H036 0.9500 . ?
C041 H041 0.9500 . ?
C041 C043 1.402(9) . ?
C042 H042 0.9500 . ?
C044 H044 0.9500 . ?
C046 H04P 0.9900 . ?
C046 H04Q 0.9900 . ?
C047 C051 1.554(9) . ?
C048 H048 0.9500 . ?
C049 H04S 0.9900 . ?
C049 H04T 0.9900 . ?
C050 H050 0.9500 . ?
C052 C055 1.566(10) . ?
C052 C065 1.504(10) . ?
C053 H7 0.9800 . ?
C053 HX 0.9800 . ?
C053 HY 0.9800 . ?
C054 H8 0.9800 . ?
C054 HZ 0.9800 . ?
C054 H19 0.9800 . ?
C055 H9 0.9800 . ?
C055 H20 0.9800 . ?
C055 H21 0.9800 . ?
C056 H10 0.9800 . ?
C056 H22 0.9800 . ?
C056 H23 0.9800 . ?
C057 C058 1.456(11) . ?
C058 H11 0.9800 . ?
C058 H24 0.9800 . ?
C058 H25 0.9800 . ?
C060 H12 0.9800 . ?
C060 H26 0.9800 . ?
C060 H27 0.9800 . ?
C062 H13 0.9800 . ?
C062 H28 0.9800 . ?
C062 H29 0.9800 . ?
C064 H14 0.9800 . ?
C064 H30 0.9800 . ?
C064 H31 0.9800 . ?
C065 H15 0.9800 . ?
C065 H32 0.9800 . ?
C065 H33 0.9800 . ?
C067 H16 0.9800 . ?
C067 H34 0.9800 . ?
C067 H35 0.9800 . ?
C069 H17 0.9800 . ?
C069 H36 0.9800 . ?
C069 H37 0.9800 . ?
N05Z C068 1.204(11) . ?
C05I H18 0.9800 . ?
C05I H38 0.9800 . ?
C05I H39 0.9800 . ?
C05I C068 1.446(11) . ?
Na1 O1 2.93(2) . ?
Na1A O1 1.980(15) . ?

loop_
_geom_torsion_atom_site_label_1
_geom_torsion_atom_site_label_2
_geom_torsion_atom_site_label_3
_geom_torsion_atom_site_label_4
_geom_torsion
_geom_torsion_site_symmetry_1
_geom_torsion_site_symmetry_2
_geom_torsion_site_symmetry_3
_geom_torsion_site_symmetry_4
_geom_torsion_publ_flag
Ti1 Ti3 O010 Na1 127.3(5) . . . . ?
Ti1 Ti3 O010 Na1A 102.2(3) . . . . ?
Ti1 O0B C018 O00I 176.3(4) . . . . ?
Ti1 O0B C018 C019 -5.5(5) . . . . ?
Ti1 O0D C019 O00M -174.9(3) . . . . ?
Ti1 O0D C019 C018 5.3(5) . . . . ?
Ti1 O00F C01W C01T -98.6(5) . . . . ?
Ti1 O00F C01W C023 80.9(5) . . . . ?
Ti1 O00H C025 C01J -107.3(5) . . . . ?
Ti1 O00H C025 C030 72.5(6) . . . . ?
Ti1 O00P C01I C01M -98.7(5) . . . . ?
Ti1 O00P C01I C02C 81.2(6) . . . . ?
Ti2 O0A C01C C01B 73.0(6) . . . . ?
Ti2 O0A C01C C01D -109.6(5) . . . . ?
Ti2 O0C C016 O0C 172.5(2) . . . 2_656 ?
Ti2 O0C C016 C017 -7.5(2) . . . . ?
Ti2 O00E C01P C02B -97.5(5) . . . . ?
Ti2 O00E C01P C02H 81.6(5) . . . . ?
Ti2 O00K C01E C01L 81.4(6) . . . . ?
Ti2 O00K C01E C01N -97.4(5) . . . . ?
Ti2 O00K C01E Na1 163.1(6) . . . . ?
Ti2 O09 C017 O09 -171.0(2) 2_656 . . 2_656 ?
Ti2 O09 C017 C016 9.0(2) 2_656 . . . ?
Ti3 Ti1 O00H C025 84.0(5) . . . . ?
Ti3 Ti1 O00J Ti5 111.0(4) . . . . ?
Ti3 Ti1 O00P C01I 117.4(4) . . . . ?
Ti3 O00F C01W C01T 82.4(5) . . . . ?
Ti3 O00F C01W C023 -98.0(4) . . . . ?
Ti3 O00O C01H C01Z -85.8(5) . . . . ?
Ti3 O00O C01H C02M 98.7(5) . . . . ?
Ti4 O00I C018 O0B 174.7(4) . . . . ?
Ti4 O00I C018 C019 -3.5(5) . . . . ?
Ti4 O00L C03H C02P -100.1(5) . . . . ?
Ti4 O00L C03H C040 79.7(6) . . . . ?
Ti4 O00M C019 O0D -174.7(4) . . . . ?
Ti4 O00M C019 C018 5.2(5) . . . . ?
Ti4 O00R C021 C02J -112.2(5) . . . . ?
Ti4 O00R C021 C033 74.0(6) . . . . ?
Ti4 O00X C02W C03Q 81.7(6) . . . . ?
Ti4 O00X C02W C04C -96.7(6) . . . . ?
Ti5 Ti2 O0A C01C 83.2(4) . . . . ?
Ti5 Ti2 O00K C01E 117.5(4) . . . . ?
Ti5 Ti2 O00K Na1 -81.6(4) . . . . ?
Ti5 Ti2 O00K Na1A -52.7(3) . . . . ?
Ti5 Ti2 O00N Ti3 111.2(4) . . . . ?
Ti5 Ti3 O010 Na1 25.7(6) . . . . ?
Ti5 Ti3 O010 Na1A 0.7(4) . . . . ?
Ti5 O00E C01P C02B 83.6(5) . . . . ?
Ti5 O00E C01P C02H -97.3(5) . . . . ?
Ti5 O00T C01X C01Y -86.6(6) . . . . ?
Ti5 O00T C01X C037 98.6(6) . . . . ?
Ti6 Ti4 O00R C021 85.1(5) . . . . ?
Ti6 Ti4 O00X C02W 119.0(4) . . . . ?
Ti6 Ti4 O00Y Ti8 114.2(4) . . . . ?
Ti6 O00L C03H C02P 82.0(5) . . . . ?
Ti6 O00L C03H C040 -98.2(5) . . . . ?
Ti6 O00Q C028 C01U 101.7(6) . . . . ?
Ti6 O00Q C028 C020 -82.1(6) . . . . ?
Ti7 O00G C03K C02O -97.9(5) . . . . ?
Ti7 O00G C03K C029 82.2(6) . . . . ?
Ti7 O00S C02K C01V -97.3(6) . . . . ?
Ti7 O00S C02K C031 82.0(6) . . . . ?
Ti7 O00U C026 O00U 167.0(3) . . . 2_656 ?
Ti7 O00U C026 C01A -13.0(3) . . . . ?
Ti7 O00V C01A O00V -167.2(3) . . . 2_656 ?
Ti7 O00V C01A C026 12.8(3) . . . . ?
Ti7 O00W C02E C04B 74.2(7) . . . . ?
Ti7 O00W C02E C027 -109.1(5) . . . . ?
Ti8 Ti7 O00S C02K 118.3(4) . . . . ?
Ti8 Ti7 O00W C02E 82.8(5) . . . . ?
Ti8 Ti7 O014 Ti6 114.3(5) . . . . ?
Ti8 O00G C03K C02O 82.4(6) . . . . ?
Ti8 O00G C03K C029 -97.5(5) . . . . ?
Ti8 O00Z C03L C03V 98.4(6) . . . . ?
Ti8 O00Z C03L C032 -86.2(7) . . . . ?
O0A Ti2 O00K C01E -93.5(4) . . . . ?
O0A Ti2 O00K Na1 67.4(4) . . . . ?
O0A Ti2 O00K Na1A 96.4(3) . . . . ?
O0A Ti2 O00N Ti3 -70.5(3) . . . . ?
O0A Ti2 O00N Ti5 178.32(14) . . . . ?
O0A C01C C01D C02D -3.7(7) . . . . ?
O0A C01C C01D C02F -178.3(4) . . . . ?
O0B Ti1 O00H C025 -117.3(4) . . . . ?
O0B Ti1 O00J Ti3 45.8(4) . . . . ?
O0B Ti1 O00J Ti5 156.7(3) . . . . ?
O0B Ti1 O00P C01I -0.8(4) . . . . ?
O0B C018 C019 O0D 0.2(6) . . . . ?
O0B C018 C019 O00M -179.7(4) . . . . ?
O0C Ti2 O0A C01C -116.0(4) . . . . ?
O0C Ti2 O00K C01E -1.3(4) . . . . ?
O0C Ti2 O00K Na1 159.6(4) . . . . ?
O0C Ti2 O00K Na1A -171.5(3) . . . . ?
O0C Ti2 O00N Ti3 158.2(3) . . . . ?
O0C Ti2 O00N Ti5 47.0(4) . . . . ?
O0C C016 C017 O09 -1.1(2) . . . 2_656 ?
O0C C016 C017 O09 178.9(2) 2_656 . . 2_656 ?
O0C C016 C017 O09 -1.1(2) 2_656 . . . ?
O0C C016 C017 O09 178.9(2) . . . . ?
O0D Ti1 O00H C025 166.9(4) . . . . ?
O0D Ti1 O00J Ti3 91.45(14) . . . . ?
O0D Ti1 O00J Ti5 -157.6(3) . . . . ?
O0D Ti1 O00P C01I -13.5(8) . . . . ?
O00E Ti2 O00K C01E 81.9(4) . . . . ?
O00E Ti2 O00K Na1 -117.2(4) . . . . ?
O00E Ti2 O00K Na1A -88.3(3) . . . . ?
O00E Ti2 O00N Ti3 111.8(3) . . . . ?
O00E Ti2 O00N Ti5 0.57(14) . . . . ?
O00E C01P C02B C01S -178.6(4) . . . . ?
O00E C01P C02B C02Z 2.0(7) . . . . ?
O00E C01P C02H C02S -2.4(7) . . . . ?
O00E C01P C02H C03X 178.5(4) . . . . ?
O00F Ti1 O00J Ti3 -1.80(14) . . . . ?
O00F Ti1 O00J Ti5 109.2(3) . . . . ?
O00F Ti1 O00P C01I 81.8(4) . . . . ?
O00F Ti3 O010 Na1 146.8(5) . . . . ?
O00F Ti3 O010 Na1A 121.7(3) . . . . ?
O00F C01W C023 C02R 177.4(4) . . . . ?
O00F C01W C023 C03F -2.3(7) . . . . ?
O00G Ti7 O00S C02K 82.1(4) . . . . ?
O00G Ti7 O014 Ti6 114.1(4) . . . . ?
O00G Ti7 O014 Ti8 -0.25(16) . . . . ?
O00G C03K C029 C03R -3.1(8) . . . . ?
O00G C03K C029 C044 180.0(5) . . . . ?
O00H Ti1 O00J Ti3 176.56(14) . . . . ?
O00H Ti1 O00J Ti5 -72.5(4) . . . . ?
O00H Ti1 O00P C01I -93.2(4) . . . . ?
O00H C025 C030 C03C 7.9(7) . . . . ?
O00H C025 C030 C04O -178.2(5) . . . . ?
O00I Ti4 O00R C021 -114.5(5) . . . . ?
O00I Ti4 O00X C02W 0.1(5) . . . . ?
O00I Ti4 O00Y Ti6 44.0(5) . . . . ?
O00I Ti4 O00Y Ti8 158.2(3) . . . . ?
O00I C018 C019 O0D 178.7(4) . . . . ?
O00I C018 C019 O00M -1.2(6) . . . . ?
O00J Ti1 O00H C025 79.4(4) . . . . ?
O00J Ti1 O00P C01I 163.2(4) . . . . ?
O00J Ti3 O010 Na1 73.4(7) . . . . ?
O00J Ti3 O010 Na1A 48.3(6) . . . . ?
O00K Ti2 O0A C01C -25.7(4) . . . . ?
O00K Ti2 O00N Ti3 25.2(4) . . . . ?
O00K Ti2 O00N Ti5 -86.02(16) . . . . ?
O00K C01E C01L C03D 177.0(5) . . . . ?
O00K C01E C01L C034 -13.1(8) . . . . ?
O00K C01E C01N C02S 8.7(7) . . . . ?
O00K C01E C01N C03Y -175.7(5) . . . . ?
O00L Ti4 O00X C02W 83.0(5) . . . . ?
O00L Ti4 O00Y Ti6 0.18(15) . . . . ?
O00L Ti4 O00Y Ti8 114.3(4) . . . . ?
O00L C03H C040 C03J -1.1(7) . . . . ?
O00L C03H C040 C03M 178.9(5) . . . . ?
O00M Ti4 O00R C021 169.3(5) . . . . ?
O00M Ti4 O00X C02W -12.9(9) . . . . ?
O00M Ti4 O00Y Ti6 92.37(16) . . . . ?
O00M Ti4 O00Y Ti8 -153.5(4) . . . . ?
O00N Ti2 O0A C01C 81.1(4) . . . . ?
O00N Ti2 O00K C01E 162.1(4) . . . . ?
O00N Ti2 O00K Na1 -37.0(4) . . . . ?
O00N Ti2 O00K Na1A -8.1(3) . . . . ?
O00N Ti3 O010 Na1 -26.7(5) . . . . ?
O00N Ti3 O010 Na1A -51.8(3) . . . . ?
O00O Ti3 O010 Na1 -118.9(5) . . . . ?
O00O Ti3 O010 Na1A -143.9(3) . . . . ?
O00O C01H C01Z C02U -177.6(5) . . . . ?
O00O C01H C01Z C022 3.7(7) . . . . ?
O00O C01H C02M C02D -1.3(7) . . . . ?
O00O C01H C02M C036 176.1(5) . . . . ?
O00P Ti1 O00H C025 -26.6(4) . . . . ?
O00P Ti1 O00J Ti3 -87.76(16) . . . . ?
O00P Ti1 O00J Ti5 23.2(4) . . . . ?
O00P C01I C01M C01G -175.5(4) . . . . ?
O00P C01I C01M C03F 7.7(7) . . . . ?
O00P C01I C02C C02L 175.2(5) . . . . ?
O00P C01I C02C C03C -13.5(7) . . . . ?
O00R Ti4 O00X C02W -92.6(5) . . . . ?
O00R Ti4 O00Y Ti6 177.23(15) . . . . ?
O00R Ti4 O00Y Ti8 -68.6(4) . . . . ?
O00R C021 C033 C04R 174.8(5) . . . . ?
O00R C021 C033 C049 2.0(8) . . . . ?
O00S Ti7 O00W C02E -28.3(5) . . . . ?
O00S Ti7 O014 Ti6 26.9(4) . . . . ?
O00S Ti7 O014 Ti8 -87.47(18) . . . . ?
O00S C02K C031 C046 -13.5(8) . . . . ?
O00S C02K C031 C048 176.5(5) . . . . ?
O00T C01X C01Y C01K -173.9(5) . . . . ?
O00T C01X C01Y C02Z 3.3(7) . . . . ?
O00T C01X C037 C02A -1.0(8) . . . . ?
O00T C01X C037 C02X 174.7(5) . . . . ?
O00U Ti7 O00S C02K -2.2(4) . . . . ?
O00U Ti7 O00W C02E -118.7(4) . . . . ?
O00U Ti7 O014 Ti6 163.1(3) . . . . ?
O00U Ti7 O014 Ti8 48.8(5) . . . . ?
O00V Ti7 O00S C02K -19.0(9) . . . . ?
O00V Ti7 O00W C02E 164.6(5) . . . . ?
O00V Ti7 O014 Ti6 -152.6(4) . . . . ?
O00V Ti7 O014 Ti8 93.01(17) . . . . ?
O00V C01A C026 O00U 0.2(3) . . . . ?
O00V C01A C026 O00U -179.8(3) 2_656 . . . ?
O00V C01A C026 O00U -179.8(3) . . . 2_656 ?
O00V C01A C026 O00U 0.2(3) 2_656 . . 2_656 ?
O00W Ti7 O00S C02K -92.2(4) . . . . ?
O00W Ti7 O014 Ti6 -69.2(4) . . . . ?
O00W Ti7 O014 Ti8 176.42(16) . . . . ?
O00W C02E C04B C04V 178.6(6) . . . . ?
O00W C02E C04B C046 7.0(9) . . . . ?
O00W C02E C027 C02V -4.8(8) . . . . ?
O00W C02E C027 C042 -179.5(5) . . . . ?
O00X Ti4 O00R C021 -25.1(5) . . . . ?
O00X Ti4 O00Y Ti6 -86.69(18) . . . . ?
O00X Ti4 O00Y Ti8 27.5(4) . . . . ?
O00X C02W C03Q C04D 175.7(5) . . . . ?
O00X C02W C03Q C049 -14.7(8) . . . . ?
O00X C02W C04C C03J 5.9(8) . . . . ?
O00X C02W C04C C04K -176.8(5) . . . . ?
O00Y Ti4 O00R C021 81.7(5) . . . . ?
O00Y Ti4 O00X C02W 163.3(4) . . . . ?
O00Z C03L C03V C03O -1.6(9) . . . . ?
O00Z C03L C03V C03W 174.8(6) . . . . ?
O00Z C03L C032 C03S 2.5(9) . . . . ?
O00Z C03L C032 C041 -174.5(6) . . . . ?
O09 Ti2 O0A C01C 167.5(4) 2_656 . . . ?
O09 Ti2 O00K C01E -19.2(8) 2_656 . . . ?
O09 Ti2 O00K Na1 141.7(6) 2_656 . . . ?
O09 Ti2 O00K Na1A 170.6(5) 2_656 . . . ?
O09 Ti2 O00N Ti3 -154.5(3) 2_656 . . . ?
O09 Ti2 O00N Ti5 94.29(15) 2_656 . . . ?
O011 Ti3 O010 Na1 49.1(5) . . . . ?
O011 Ti3 O010 Na1A 24.1(3) . . . . ?
O014 Ti7 O00S C02K 163.1(4) . . . . ?
O014 Ti7 O00W C02E 78.2(5) . . . . ?
C01B C01C C01D C02D 173.6(4) . . . . ?
C01B C01C C01D C02F -1.0(7) . . . . ?
C01B C01Q C01R C02F 0.1(8) . . . . ?
C01B C01Q C01R C038 -176.3(5) . . . . ?
C01C C01B C01Q C01R 0.0(8) . . . . ?
C01C C01B C034 C01L -95.6(6) . . . . ?
C01C C01D C02D C02M 143.5(5) . . . . ?
C01C C01D C02F C01R 1.2(8) . . . . ?
C01D C02D C02M C01H -105.2(5) . . . . ?
C01D C02D C02M C036 77.4(6) . . . . ?
C01E C01L C03D C047 0.4(9) . . . . ?
C01E C01L C034 C01B 54.7(7) . . . . ?
C01E C01N C02S C02H 89.3(6) . . . . ?
C01E C01N C03Y C047 -3.3(9) . . . . ?
C01G C01M C03F C023 -87.5(6) . . . . ?
C01G C02N C04F C05A -115.7(6) . . . . ?
C01G C02N C04F C053 3.1(9) . . . . ?
C01G C02N C04F C054 126.1(6) . . . . ?
C01H C01Z C02U C04G 2.2(9) . . . . ?
C01H C01Z C022 C01T 88.5(6) . . . . ?
C01H C02M C036 C04G 0.5(8) . . . . ?
C01I C01M C03F C023 89.3(6) . . . . ?
C01I C02C C02L C02N 1.0(8) . . . . ?
C01I C02C C03C C030 58.4(7) . . . . ?
C01J C02A C037 C01X -102.2(6) . . . . ?
C01J C02A C037 C02X 82.3(6) . . . . ?
C01J C03T C04Q C04O 1.5(11) . . . . ?
C01J C03T C04Q C2 176.8(8) . . . . ?
C01J C025 C030 C03C -172.2(5) . . . . ?
C01J C025 C030 C04O 1.7(8) . . . . ?
C01K C01Y C02Z C02B -94.6(6) . . . . ?
C01K C03B C04E C05K -171.3(6) . . . . ?
C01K C03B C04E C05L -49.8(9) . . . . ?
C01K C03B C04E C069 71.5(8) . . . . ?
C01L C01E C01N C02S -170.2(5) . . . . ?
C01L C01E C01N C03Y 5.5(8) . . . . ?
C01L C03D C047 C03Y 1.7(9) . . . . ?
C01L C03D C047 C051 177.9(6) . . . . ?
C01M C01G C02N C02L -3.4(8) . . . . ?
C01M C01G C02N C04F 177.4(5) . . . . ?
C01M C01I C02C C02L -5.0(8) . . . . ?
C01M C01I C02C C03C 166.4(5) . . . . ?
C01M C03F C023 C01W -93.2(6) . . . . ?
C01M C03F C023 C02R 87.1(6) . . . . ?
C01N C01E C01L C03D -4.1(8) . . . . ?
C01N C01E C01L C034 165.7(5) . . . . ?
C01N C03Y C047 C03D -0.2(10) . . . . ?
C01N C03Y C047 C051 -176.5(6) . . . . ?
C01P C02B C02Z C01Y -99.7(5) . . . . ?
C01P C02H C02S C01N -93.5(6) . . . . ?
C01P C02H C03X C02G 0.9(8) . . . . ?
C01Q C01B C01C O0A 177.7(4) . . . . ?
C01Q C01B C01C C01D 0.4(7) . . . . ?
C01Q C01B C034 C01L 93.7(6) . . . . ?
C01Q C01R C02F C01D -0.7(8) . . . . ?
C01Q C01R C038 C04A -60.3(7) . . . . ?
C01Q C01R C038 C04J 178.2(5) . . . . ?
C01Q C01R C038 C04M 61.3(7) . . . . ?
C01S C02B C02Z C01Y 80.9(6) . . . . ?
C01S C02G C03X C02H 0.8(9) . . . . ?
C01S C02G C04H C05G -123.5(8) . . . . ?
C01S C02G C04H C056 -6.4(9) . . . . ?
C01S C02G C04H C060 113.7(8) . . . . ?
C01T C01W C023 C02R -3.1(7) . . . . ?
C01T C01W C023 C03F 177.3(4) . . . . ?
C01U C02V C027 C02E 143.2(5) . . . . ?
C01U C02V C027 C042 -42.4(8) . . . . ?
C01U C03N C045 C03A -0.7(9) . . . . ?
C01U C03N C045 C9 -178.8(6) . . . . ?
C01V C02K C031 C046 165.9(6) . . . . ?
C01V C02K C031 C048 -4.2(8) . . . . ?
C01V C02T C04L C05C -178.3(6) . . . . ?
C01V C02T C04L C048 -1.5(10) . . . . ?
C01V C03R C029 C03K -92.0(6) . . . . ?
C01V C03R C029 C044 84.8(6) . . . . ?
C01W C01T C022 C01Z -99.5(6) . . . . ?
C01W C01T C035 C03P 1.0(8) . . . . ?
C01X C01Y C02Z C02B 88.2(6) . . . . ?
C01Y C01K C03B C02X 0.3(8) . . . . ?
C01Y C01K C03B C04E -179.0(5) . . . . ?
C01Y C01X C037 C02A -175.8(5) . . . . ?
C01Y C01X C037 C02X -0.2(8) . . . . ?
C01Z C01H C02M C02D -176.9(5) . . . . ?
C01Z C01H C02M C036 0.6(7) . . . . ?
C01Z C02U C04G C04S 179.1(6) . . . . ?
C01Z C02U C04G C036 -1.1(9) . . . . ?
C02A C01J C03T C04Q -174.4(6) . . . . ?
C02A C01J C025 O00H -7.2(7) . . . . ?
C02A C01J C025 C030 173.0(5) . . . . ?
C02B C01P C02H C02S 176.7(4) . . . . ?
C02B C01P C02H C03X -2.4(7) . . . . ?
C02B C01S C02G C03X -1.0(8) . . . . ?
C02B C01S C02G C04H 179.2(5) . . . . ?
C02C C01I C01M C01G 4.6(7) . . . . ?
C02C C01I C01M C03F -172.2(5) . . . . ?
C02C C02L C02N C01G 3.0(8) . . . . ?
C02C C02L C02N C04F -177.8(5) . . . . ?
C02C C03C C030 C04O 86.2(7) . . . . ?
C02C C03C C030 C025 -100.0(6) . . . . ?
C02D C01D C02F C01R -173.2(5) . . . . ?
C02D C02M C036 C04G 178.0(5) . . . . ?
C02E C04B C04V C04U 0.0(12) . . . . ?
C02E C04B C046 C031 -95.3(8) . . . . ?
C02E C027 C042 C04U 1.7(11) . . . . ?
C02F C01D C02D C02M -42.2(7) . . . . ?
C02F C01R C038 C04A 123.6(6) . . . . ?
C02F C01R C038 C04J 2.0(8) . . . . ?
C02F C01R C038 C04M -114.8(6) . . . . ?
C02G C01S C02B C01P -0.5(7) . . . . ?
C02G C01S C02B C02Z 178.9(5) . . . . ?
C02H C01P C02B C01S 2.2(7) . . . . ?
C02H C01P C02B C02Z -177.1(4) . . . . ?
C02J C03O C03V C03L -104.3(7) . . . . ?
C02J C03O C03V C03W 79.4(7) . . . . ?
C02J C021 C033 C04R 1.3(9) . . . . ?
C02J C021 C033 C049 -171.5(5) . . . . ?
C02K C01V C02T C04L -0.8(9) . . . . ?
C02K C01V C03R C029 86.5(6) . . . . ?
C02K C031 C046 C04B 54.5(9) . . . . ?
C02K C031 C048 C04L 1.9(10) . . . . ?
C02L C02C C03C C030 -130.3(6) . . . . ?
C02L C02N C04F C05A 65.2(7) . . . . ?
C02L C02N C04F C053 -176.0(6) . . . . ?
C02L C02N C04F C054 -53.1(8) . . . . ?
C02M C01H C01Z C02U -1.9(8) . . . . ?
C02M C01H C01Z C022 179.3(5) . . . . ?
C02N C01G C01M C01I -0.4(8) . . . . ?
C02N C01G C01M C03F 176.4(5) . . . . ?
C02O C03K C029 C03R 177.1(5) . . . . ?
C02O C03K C029 C044 0.2(8) . . . . ?
C02O C03S C032 C03L 91.2(7) . . . . ?
C02O C03S C032 C041 -91.8(7) . . . . ?
C02P C03H C040 C03J 178.7(5) . . . . ?
C02P C03H C040 C03M -1.3(8) . . . . ?
C02Q C03M C040 C03H 0.4(8) . . . . ?
C02Q C03M C040 C03J -179.6(5) . . . . ?
C02R C03P C035 C01T -3.7(8) . . . . ?
C02R C03P C057 C04Z -133.7(7) . . . . ?
C02R C03P C057 C05S 111.6(7) . . . . ?
C02R C03P C057 C058 -1.5(10) . . . . ?
C02S C01N C03Y C047 172.2(6) . . . . ?
C02S C02H C03X C02G -178.3(5) . . . . ?
C02T C01V C02K O00S -176.9(5) . . . . ?
C02T C01V C02K C031 3.7(8) . . . . ?
C02T C01V C03R C029 -86.8(6) . . . . ?
C02T C04L C05C C05X 56.1(10) . . . . ?
C02T C04L C05C C05Y 170.8(8) . . . . ?
C02T C04L C05C C06J -63.8(9) . . . . ?
C02T C04L C048 C031 0.9(11) . . . . ?
C02U C01Z C022 C01T -90.2(6) . . . . ?
C02U C04G C04S C05T -72.5(10) . . . . ?
C02U C04G C04S C06H 49.1(9) . . . . ?
C02U C04G C04S C06K 161.8(8) . . . . ?
C02U C04G C036 C02M -0.3(9) . . . . ?
C02V C01U C03N C045 176.2(5) . . . . ?
C02V C01U C028 O00Q 0.2(8) . . . . ?
C02V C01U C028 C020 -176.0(5) . . . . ?
C02V C027 C042 C04U -172.8(7) . . . . ?
C02W C03Q C04D C03U 1.3(9) . . . . ?
C02W C03Q C049 C033 56.9(8) . . . . ?
C02W C04C C04K C03U 1.1(10) . . . . ?
C02X C03B C04E C05K 9.4(9) . . . . ?
C02X C03B C04E C05L 130.9(7) . . . . ?
C02X C03B C04E C069 -107.8(8) . . . . ?
C03A C020 C024 C02P -92.3(6) . . . . ?
C03A C020 C028 O00Q -175.8(5) . . . . ?
C03A C020 C028 C01U 0.3(8) . . . . ?
C03B C01K C01Y C01X -1.2(8) . . . . ?
C03B C01K C01Y C02Z -178.4(5) . . . . ?
C03B C02X C037 C01X -0.7(8) . . . . ?
C03B C02X C037 C02A 174.8(5) . . . . ?
C03C C02C C02L C02N -170.5(5) . . . . ?
C03D C01L C034 C01B -135.4(5) . . . . ?
C03D C047 C051 C05M -128.0(8) . . . . ?
C03D C047 C051 C05U -5.1(10) . . . . ?
C03D C047 C051 C05W 118.4(8) . . . . ?
C03H C02P C03I C02Q 0.7(8) . . . . ?
C03H C02P C024 C020 -101.6(6) . . . . ?
C03I C02P C03H O00L -179.4(4) . . . . ?
C03I C02P C03H C040 0.8(8) . . . . ?
C03I C02P C024 C020 80.1(6) . . . . ?
C03I C02Q C03M C040 1.0(9) . . . . ?
C03I C02Q C04I C05D -122.5(7) . . . . ?
C03I C02Q C04I C05F -5.2(9) . . . . ?
C03I C02Q C04I C062 115.2(7) . . . . ?
C03J C04C C04K C03U 178.3(6) . . . . ?
C03K C02O C03S C032 -98.2(6) . . . . ?
C03K C02O C03Z C03G -0.1(9) . . . . ?
C03K C029 C044 C03G 1.0(8) . . . . ?
C03L C03V C03W C043 0.3(10) . . . . ?
C03L C032 C041 C043 -1.1(11) . . . . ?
C03M C02Q C03I C02P -1.5(8) . . . . ?
C03M C02Q C04I C05D 58.2(9) . . . . ?
C03M C02Q C04I C05F 175.6(6) . . . . ?
C03M C02Q C04I C062 -64.0(8) . . . . ?
C03N C01U C02V C027 82.5(6) . . . . ?
C03N C01U C028 O00Q 176.1(5) . . . . ?
C03N C01U C028 C020 0.0(8) . . . . ?
C03O C02J C021 O00R -2.5(7) . . . . ?
C03O C02J C021 C033 171.2(5) . . . . ?
C03O C02J C050 C04W -168.8(6) . . . . ?
C03O C03V C03W C043 176.7(6) . . . . ?
C03P C02R C023 C01W 0.1(8) . . . . ?
C03P C02R C023 C03F 179.8(5) . . . . ?
C03Q C02W C04C C03J -172.4(5) . . . . ?
C03Q C02W C04C C04K 4.8(8) . . . . ?
C03R C01V C02K O00S 9.7(8) . . . . ?
C03R C01V C02K C031 -169.6(5) . . . . ?
C03R C01V C02T C04L 172.6(6) . . . . ?
C03R C029 C044 C03G -176.1(5) . . . . ?
C03S C02O C03K O00G 0.6(8) . . . . ?
C03S C02O C03K C029 -179.6(5) . . . . ?
C03S C02O C03Z C03G 179.0(6) . . . . ?
C03S C032 C041 C043 -178.2(6) . . . . ?
C03T C01J C02A C037 -38.4(7) . . . . ?
C03T C01J C025 O00H 178.3(5) . . . . ?
C03T C01J C025 C030 -1.5(8) . . . . ?
C03T C04Q C2 C3 165.4(9) . . . . ?
C03T C04Q C2 C1 -68.9(13) . . . . ?
C03T C04Q C2 C4 43.3(12) . . . . ?
C03V C03L C032 C03S 177.9(6) . . . . ?
C03V C03L C032 C041 0.9(10) . . . . ?
C03V C03W C043 C04Y -178.8(6) . . . . ?
C03V C03W C043 C041 -0.5(10) . . . . ?
C03X C02G C04H C05G 56.7(9) . . . . ?
C03X C02G C04H C056 173.8(6) . . . . ?
C03X C02G C04H C060 -66.1(8) . . . . ?
C03X C02H C02S C01N 85.6(6) . . . . ?
C03Y C01N C02S C02H -86.2(6) . . . . ?
C03Y C047 C051 C05M 48.1(10) . . . . ?
C03Y C047 C051 C05U 171.0(7) . . . . ?
C03Y C047 C051 C05W -65.5(9) . . . . ?
C03Z C02O C03K O00G 179.6(5) . . . . ?
C03Z C02O C03K C029 -0.6(8) . . . . ?
C03Z C02O C03S C032 82.8(7) . . . . ?
C03Z C03G C04X C05J -1.6(10) . . . . ?
C03Z C03G C04X C05Q 117.9(7) . . . . ?
C03Z C03G C04X C064 -122.6(8) . . . . ?
C03Z C03G C044 C029 -1.6(9) . . . . ?
C04B C02E C027 C02V 171.7(5) . . . . ?
C04B C02E C027 C042 -2.9(9) . . . . ?
C04C C02W C03Q C04D -5.9(8) . . . . ?
C04C C02W C03Q C049 163.7(5) . . . . ?
C04C C03J C040 C03H -92.1(6) . . . . ?
C04C C03J C040 C03M 87.8(6) . . . . ?
C04D C03Q C049 C033 -133.7(6) . . . . ?
C04D C03U C04K C04C -5.6(10) . . . . ?
C04D C03U C052 C05P -112.3(7) . . . . ?
C04D C03U C052 C055 8.9(10) . . . . ?
C04D C03U C052 C065 127.4(7) . . . . ?
C04H C02G C03X C02H -179.4(5) . . . . ?
C04I C02Q C03I C02P 179.2(5) . . . . ?
C04I C02Q C03M C040 -179.7(6) . . . . ?
C04K C03U C04D C03Q 4.4(10) . . . . ?
C04K C03U C052 C05P 61.4(9) . . . . ?
C04K C03U C052 C055 -177.4(7) . . . . ?
C04K C03U C052 C065 -58.8(9) . . . . ?
C04O C04Q C2 C3 -19.6(14) . . . . ?
C04O C04Q C2 C1 106.2(10) . . . . ?
C04O C04Q C2 C4 -141.7(9) . . . . ?
C04Q C04O C030 C03C 173.6(6) . . . . ?
C04Q C04O C030 C025 -0.2(9) . . . . ?
C04R C04W C05B C06B -115.6(9) . . . . ?
C04R C04W C05B C06N 5.5(11) . . . . ?
C04R C04W C05B C06W 124.6(9) . . . . ?
C04R C04W C050 C02J -5.0(10) . . . . ?
C04R C033 C049 C03Q 94.7(7) . . . . ?
C04S C04G C036 C02M 179.5(6) . . . . ?
C04V C04B C046 C031 93.4(8) . . . . ?
C04V C04U C05O C05N 179.4(9) . . . . ?
C04V C04U C05O C06A 63.0(10) . . . . ?
C04V C04U C05O C06E -57.8(12) . . . . ?
C04V C04U C042 C027 0.3(12) . . . . ?
C04W C04R C033 C021 -1.8(10) . . . . ?
C04W C04R C033 C049 171.5(6) . . . . ?
C04X C03G C03Z C02O -178.8(6) . . . . ?
C04X C03G C044 C029 178.4(6) . . . . ?
C05B C04W C050 C02J 174.4(7) . . . . ?
C05C C04L C048 C031 177.6(7) . . . . ?
C8 C9 C045 C03A 137.9(7) . . . . ?
C8 C9 C045 C03N -44.1(10) . . . . ?
C05O C04U C04V C04B -176.2(8) . . . . ?
C05O C04U C042 C027 175.1(8) . . . . ?
C06D C04Y C043 C03W 0.9(11) . . . . ?
C06D C04Y C043 C041 -177.3(8) . . . . ?
C7 C9 C045 C03A 14.9(11) . . . . ?
C7 C9 C045 C03N -167.1(8) . . . . ?
C6 C9 C045 C03A -110.1(8) . . . . ?
C6 C9 C045 C03N 67.9(9) . . . . ?
C06T C04Y C043 C03W 126.5(9) . . . . ?
C06T C04Y C043 C041 -51.6(11) . . . . ?
C020 C03A C045 C03N 1.0(9) . . . . ?
C020 C03A C045 C9 179.0(6) . . . . ?
C021 C02J C03O C03V 142.8(5) . . . . ?
C021 C02J C050 C04W 4.5(9) . . . . ?
C021 C033 C049 C03Q -92.5(7) . . . . ?
C022 C01T C01W O00F 1.9(7) . . . . ?
C022 C01T C01W C023 -177.6(4) . . . . ?
C022 C01T C035 C03P -178.9(5) . . . . ?
C022 C01Z C02U C04G -179.0(5) . . . . ?
C023 C02R C03P C035 3.1(8) . . . . ?
C023 C02R C03P C057 -173.5(6) . . . . ?
C024 C02P C03H O00L 2.2(7) . . . . ?
C024 C02P C03H C040 -177.6(5) . . . . ?
C024 C02P C03I C02Q 179.1(5) . . . . ?
C024 C020 C028 O00Q 1.1(7) . . . . ?
C024 C020 C028 C01U 177.2(5) . . . . ?
C025 C01J C02A C037 147.3(5) . . . . ?
C025 C01J C03T C04Q -0.1(9) . . . . ?
C027 C02E C04B C04V 2.1(10) . . . . ?
C027 C02E C04B C046 -169.5(6) . . . . ?
C028 C01U C02V C027 -101.6(6) . . . . ?
C028 C01U C03N C045 0.2(9) . . . . ?
C028 C020 C024 C02P 90.8(6) . . . . ?
C030 C04O C04Q C03T -1.4(10) . . . . ?
C030 C04O C04Q C2 -176.7(8) . . . . ?
C032 C03L C03V C03O -176.9(6) . . . . ?
C032 C03L C03V C03W -0.5(9) . . . . ?
C032 C041 C043 C03W 0.9(10) . . . . ?
C032 C041 C043 C04Y 179.2(7) . . . . ?
C033 C04R C04W C05B -175.9(7) . . . . ?
C033 C04R C04W C050 3.4(10) . . . . ?
C034 C01B C01C O0A 6.7(7) . . . . ?
C034 C01B C01C C01D -170.6(4) . . . . ?
C034 C01B C01Q C01R 171.1(5) . . . . ?
C034 C01L C03D C047 -169.8(5) . . . . ?
C035 C01T C01W O00F -177.9(4) . . . . ?
C035 C01T C01W C023 2.5(7) . . . . ?
C035 C01T C022 C01Z 80.4(6) . . . . ?
C035 C03P C057 C04Z 49.8(9) . . . . ?
C035 C03P C057 C05S -64.9(8) . . . . ?
C035 C03P C057 C058 -178.0(7) . . . . ?
C036 C04G C04S C05T 107.7(9) . . . . ?
C036 C04G C04S C06H -130.7(8) . . . . ?
C036 C04G C04S C06K -18.0(11) . . . . ?
C037 C01X C01Y C01K 1.1(8) . . . . ?
C037 C01X C01Y C02Z 178.3(5) . . . . ?
C037 C02X C03B C01K 0.6(8) . . . . ?
C037 C02X C03B C04E 179.9(6) . . . . ?
C038 C01R C02F C01D 175.5(5) . . . . ?
C040 C03J C04C C02W 87.9(7) . . . . ?
C040 C03J C04C C04K -89.3(7) . . . . ?
C042 C04U C04V C04B -1.2(13) . . . . ?
C042 C04U C05O C05N 4.7(15) . . . . ?
C042 C04U C05O C06A -111.7(9) . . . . ?
C042 C04U C05O C06E 127.5(10) . . . . ?
C044 C03G C03Z C02O 1.1(9) . . . . ?
C044 C03G C04X C05J 178.5(7) . . . . ?
C044 C03G C04X C05Q -62.0(9) . . . . ?
C044 C03G C04X C064 57.5(9) . . . . ?
C045 C03A C020 C024 -177.7(5) . . . . ?
C045 C03A C020 C028 -0.8(8) . . . . ?
C046 C04B C04V C04U 171.6(7) . . . . ?
C046 C031 C048 C04L -168.7(7) . . . . ?
C048 C04L C05C C05X -120.6(8) . . . . ?
C048 C04L C05C C05Y -5.9(11) . . . . ?
C048 C04L C05C C06J 119.5(9) . . . . ?
C048 C031 C046 C04B -135.6(6) . . . . ?
C049 C03Q C04D C03U -168.5(6) . . . . ?
C050 C02J C03O C03V -44.0(8) . . . . ?
C050 C02J C021 O00R -176.3(5) . . . . ?
C050 C02J C021 C033 -2.6(8) . . . . ?
C050 C04W C05B C06B 65.0(9) . . . . ?
C050 C04W C05B C06N -173.8(8) . . . . ?
C050 C04W C05B C06W -54.7(11) . . . . ?
C052 C03U C04D C03Q 178.3(6) . . . . ?
C052 C03U C04K C04C -179.6(6) . . . . ?
C057 C03P C035 C01T 173.1(6) . . . . ?
C067 C04Y C043 C03W -115.0(9) . . . . ?
C067 C04Y C043 C041 66.8(10) . . . . ?
Na1 Ti2 O0A C01C 5.2(4) . . . . ?
Na1 Ti2 O00K C01E -160.9(6) . . . . ?
Na1 Ti2 O00K Na1A 28.9(4) . . . . ?
Na1 Ti2 O00N Ti3 5.6(4) . . . . ?
Na1 Ti2 O00N Ti5 -105.6(3) . . . . ?
Na1 Ti3 O010 Na1A -25.0(4) . . . . ?
Na1 O00K C01E C01L -81.7(6) . . . . ?
Na1 O00K C01E C01N 99.4(6) . . . . ?
Na1 C01E C01L C03D 127.1(5) . . . . ?
Na1 C01E C01L C034 -63.1(6) . . . . ?
Na1 C01E C01N C02S 63.9(6) . . . . ?
Na1 C01E C01N C03Y -120.5(5) . . . . ?
Na1A Ti2 O0A C01C 8.1(4) . . . . ?
Na1A Ti2 O00K C01E 170.2(5) . . . . ?
Na1A Ti2 O00K Na1 -28.9(4) . . . . ?
Na1A Ti2 O00N Ti3 20.4(3) . . . . ?
Na1A Ti2 O00N Ti5 -90.74(19) . . . . ?
Na1A Ti3 O010 Na1 25.0(4) . . . . ?
Na1A O00K C01E C01L -107.4(5) . . . . ?
Na1A O00K C01E C01N 73.7(5) . . . . ?
Na1A O00K C01E Na1 -25.7(3) . . . . ?

loop_
_smtbx_masks_void_nr
_smtbx_masks_void_average_x
_smtbx_masks_void_average_y
_smtbx_masks_void_average_z
_smtbx_masks_void_volume
_smtbx_masks_void_count_electrons
_smtbx_masks_void_content
1 0.000 0.096 0.250 59.3 8.9 ?
2 0.500 0.000 0.500 1828.0 365.5 ?
3 -0.500 0.000 0.000 1828.0 365.5 ?
4 0.000 0.238 0.750 765.5 181.3 ?
5 0.000 0.257 0.250 376.2 0.0 ?
6 0.000 0.426 0.250 55.9 5.3 ?
7 0.000 0.500 0.000 1828.0 365.5 ?
8 0.000 0.500 0.500 1828.0 365.5 ?
9 0.000 0.574 0.750 55.9 5.3 ?
10 0.000 0.762 0.250 765.5 181.3 ?
11 0.000 0.743 0.750 376.2 0.0 ?
12 0.000 0.904 0.750 59.3 8.9 ?
13 0.500 0.262 0.250 765.5 181.3 ?
14 0.500 0.738 0.750 765.5 181.3 ?
15 0.500 0.243 0.750 376.2 0.0 ?
16 0.500 0.757 0.250 376.2 0.0 ?
17 0.500 0.404 0.750 59.3 8.9 ?
18 0.500 0.596 0.250 59.3 8.9 ?
19 0.500 0.074 0.750 55.9 5.3 ?
20 0.500 0.926 0.250 55.9 5.3 ?
